data_7712649
loop_
_publ_author_name
'Li, Xingqi'
'Chu, Dongdong'
'Qiu, Haotian'
'Wu, Yabo'
'Hou, Xueling'

_publ_section_title
;
 LiCs<sub>3</sub>AlB<sub>7</sub>O<sub>14</sub>: achieving enhanced optical
 anisotropy <i>via</i> [AlO<sub>4</sub>] tetrahedron introduction to
 rearrange the anionic framework.
;
_journal_name_full 'Dalton transactions (Cambridge, England : 2003)'
_journal_paper_doi 10.1039/d3dt00401e
_journal_year 2023
_chemical_formula_moiety 'Al B7 Cs3 Li O14'
_chemical_formula_sum 'Al B7 Cs3 Li O14'
_chemical_formula_weight 732.32
_space_group_crystal_system monoclinic
_space_group_IT_number 14
_space_group_name_Hall '-P 2ybc'
_space_group_name_H-M_alt 'P 1 21/c 1'
_audit_creation_date 2022-11-04
_audit_creation_method
;
Olex2 1.3
(compiled 2020.11.12 svn.r5f609507 for OlexSys, GUI svn.r6408)
;
_audit_update_record
;
2023-02-23 deposited with the CCDC.	2023-03-02 downloaded from the CCDC.
;
_cell_angle_alpha 90
_cell_angle_beta 106.432(2)
_cell_angle_gamma 90
_cell_formula_units_Z 8
_cell_length_a 7.1302(3)
_cell_length_b 21.6783(9)
_cell_length_c 20.4145(9)
_cell_measurement_reflns_used 4599
_cell_measurement_temperature 293(2)
_cell_measurement_theta_max 27.41
_cell_measurement_theta_min 3.00
_cell_volume 3026.6(2)
_computing_cell_refinement 'Bruker SAINT'
_computing_data_collection 'Bruker APEX2'
_computing_data_reduction 'Bruker SAINT'
_computing_molecular_graphics 'Olex2 1.3 (Dolomanov et al., 2009)'
_computing_publication_material 'Olex2 1.3 (Dolomanov et al., 2009)'
_computing_structure_refinement 'SHELXL-2016/6 (Sheldrick, 2016)'
_computing_structure_solution 'SHELXS-97 (Sheldrick 2008)'
_diffrn_ambient_temperature 293(2)
_diffrn_measured_fraction_theta_full 0.999
_diffrn_measured_fraction_theta_max 0.998
_diffrn_measurement_device_type 'Bruker APEX-II CCD'
_diffrn_measurement_method '\f and \w scans'
_diffrn_radiation_type MoK\a
_diffrn_radiation_wavelength 0.71073
_diffrn_reflns_av_R_equivalents 0.0856
_diffrn_reflns_av_unetI/netI 0.0613
_diffrn_reflns_Laue_measured_fraction_full 0.999
_diffrn_reflns_Laue_measured_fraction_max 0.998
_diffrn_reflns_limit_h_max 9
_diffrn_reflns_limit_h_min -9
_diffrn_reflns_limit_k_max 28
_diffrn_reflns_limit_k_min -28
_diffrn_reflns_limit_l_max 26
_diffrn_reflns_limit_l_min -26
_diffrn_reflns_number 35129
_diffrn_reflns_point_group_measured_fraction_full 0.999
_diffrn_reflns_point_group_measured_fraction_max 0.998
_diffrn_reflns_theta_full 25.242
_diffrn_reflns_theta_max 27.511
_diffrn_reflns_theta_min 1.401
_exptl_absorpt_coefficient_mu 7.314
_exptl_absorpt_correction_T_max 0.7456
_exptl_absorpt_correction_T_min 0.5523
_exptl_absorpt_correction_type numerical
_exptl_crystal_colour colourless
_exptl_crystal_colour_primary colourless
_exptl_crystal_density_diffrn 3.214
_exptl_crystal_density_method 'not measured'
_exptl_crystal_description block
_exptl_crystal_F_000 2624
_exptl_crystal_size_max 0.158
_exptl_crystal_size_mid 0.126
_exptl_crystal_size_min 0.07
_refine_diff_density_max 1.296
_refine_diff_density_min -1.100
_refine_diff_density_rms 0.215
_refine_ls_extinction_coef 0.00037(4)
_refine_ls_extinction_expression Fc^*^=kFc[1+0.001xFc^2^\l^3^/sin(2\q)]^-1/4^
_refine_ls_extinction_method 'SHELXL-2018/3 (Sheldrick 2018)'
_refine_ls_goodness_of_fit_ref 1.065
_refine_ls_hydrogen_treatment undef
_refine_ls_matrix_type full
_refine_ls_number_parameters 500
_refine_ls_number_reflns 6956
_refine_ls_number_restraints 0
_refine_ls_restrained_S_all 1.065
_refine_ls_R_factor_all 0.0660
_refine_ls_R_factor_gt 0.0423
_refine_ls_shift/su_max 0.001
_refine_ls_shift/su_mean 0.000
_refine_ls_structure_factor_coef Fsqd
_refine_ls_weighting_details 'w=1/[\s^2^(Fo^2^)+(0.0155P)^2^+16.8837P] where P=(Fo^2^+2Fc^2^)/3'
_refine_ls_weighting_scheme calc
_refine_ls_wR_factor_gt 0.0736
_refine_ls_wR_factor_ref 0.0876
_reflns_Friedel_coverage 0.000
_reflns_number_gt 5013
_reflns_number_total 6956
_reflns_threshold_expression 'I > 2\s(I)'
_cod_data_source_file d3dt00401e2.cif
_cod_data_source_block 111
_cod_database_code 7712649
_shelx_shelxl_version_number 2018/3
_shelx_space_group_comment
;
The symmetry employed for this shelxl refinement is uniquely defined
by the following loop, which should always be used as a source of
symmetry information in preference to the above space-group names.
They are only intended as comments.
;
_olex2_refinement_description
;
1. Others
 Sof(Cs4A)=1-FVAR(1)
 Sof(Cs4B)=FVAR(1)
 Sof(Cs5A)=1-FVAR(2)
 Sof(Cs5B)=FVAR(2)
 Sof(Cs6A)=1-FVAR(3)
 Sof(Cs6B)=FVAR(3)
;
_olex2_submission_special_instructions 'No special instructions were received'

loop_
_space_group_symop_operation_xyz
'x, y, z'
'-x, y+1/2, -z+1/2'
'-x, -y, -z'
'x, -y-1/2, z-1/2'

loop_
_atom_site_label
_atom_site_type_symbol
_atom_site_fract_x
_atom_site_fract_y
_atom_site_fract_z
_atom_site_U_iso_or_equiv
_atom_site_adp_type
_atom_site_occupancy
_atom_site_site_symmetry_order
_atom_site_calc_flag
_atom_site_refinement_flags_posn
_atom_site_refinement_flags_adp
_atom_site_refinement_flags_occupancy
_atom_site_disorder_assembly
_atom_site_disorder_group
Li1 Li 0.388(2) 0.9180(6) 0.1981(8) 0.032(3) Uani 1 1 d . . . . .
Li2 Li 0.613(2) 0.8615(10) 0.2964(8) 0.056(5) Uani 1 1 d . . . . .
Cs1 Cs 1.07141(8) 0.78618(2) 0.26329(3) 0.02799(14) Uani 1 1 d . . . . .
Cs2 Cs 1.40601(8) 0.80439(2) 0.47587(3) 0.03030(14) Uani 1 1 d . . . . .
Cs3 Cs 0.97085(8) 0.80364(2) 0.06331(3) 0.03178(14) Uani 1 1 d . . . . .
Cs4B Cs 0.6800(6) 0.5685(3) 0.2757(3) 0.0327(9) Uani 0.70(5) 1 d . . P A 1
Cs5B Cs 0.7199(7) 0.5173(2) 0.4651(2) 0.0357(14) Uani 0.66(5) 1 d . . P B 1
Cs6B Cs 1.3351(5) 0.9823(3) 0.58173(17) 0.0714(12) Uani 0.82(3) 1 d . . P C 1
Al1 Al -0.0032(3) 0.62619(10) 0.14338(12) 0.0212(5) Uani 1 1 d . . . . .
Al2 Al -0.2874(3) 0.13593(10) 0.11126(12) 0.0198(5) Uani 1 1 d . . . . .
B1 B -0.0058(12) 0.3999(4) 0.1185(5) 0.0199(18) Uani 1 1 d . . . . .
B2 B 0.1588(12) 0.3002(4) 0.0990(5) 0.0197(17) Uani 1 1 d . . . . .
B3 B -0.2613(13) 0.4274(4) 0.1790(5) 0.026(2) Uani 1 1 d . . . . .
B4 B -0.0021(13) 0.5010(4) 0.1747(4) 0.0206(17) Uani 1 1 d . . . . .
B5 B 0.0792(12) 0.1914(4) 0.1185(5) 0.0224(18) Uani 1 1 d . . . . .
B6 B 0.7270(12) 1.0126(4) 0.1571(4) 0.0204(17) Uani 1 1 d . . . . .
B7 B 0.9911(13) 0.9430(4) 0.1472(5) 0.0241(19) Uani 1 1 d . . . . .
B8 B 0.0326(13) 0.3728(4) 0.0039(5) 0.0243(19) Uani 1 1 d . . . . .
B9 B 0.6781(12) 0.9023(4) 0.1524(5) 0.0207(18) Uani 1 1 d . . . . .
B10 B 0.4189(12) 0.2173(4) 0.1305(4) 0.0204(17) Uani 1 1 d . . . . .
B11 B 0.4599(13) 0.8616(4) 0.0419(5) 0.0248(19) Uani 1 1 d . . . . .
B12 B 0.3273(13) 0.7092(4) 0.1701(5) 0.027(2) Uani 1 1 d . . . . .
B13 B -0.3570(13) 0.6908(4) 0.1518(5) 0.0247(19) Uani 1 1 d . . . . .
B14 B 0.5176(10) 0.7989(3) 0.1480(4) 0.0100(14) Uani 1 1 d . . . . .
O1 O 0.1350(7) 0.3498(2) 0.1423(2) 0.0187(11) Uani 1 1 d . . . . .
O2 O -0.1895(7) 0.3889(2) 0.1376(3) 0.0220(11) Uani 1 1 d . . . . .
O3 O 0.6464(7) 1.0695(2) 0.1482(3) 0.0234(11) Uani 1 1 d . . . . .
O4 O 0.0234(7) 0.2486(2) 0.0989(3) 0.0232(11) Uani 1 1 d . . . . .
O5 O 0.8983(7) 1.0022(2) 0.1398(3) 0.0254(12) Uani 1 1 d . . . . .
O6 O 0.5890(7) 0.8560(2) 0.1849(2) 0.0179(10) Uani 1 1 d . . . . .
O7 O 0.6018(7) 0.2001(2) 0.1357(3) 0.0323(14) Uani 1 1 d . . . . .
O8 O -0.0596(8) 0.4048(2) 0.0431(3) 0.0312(13) Uani 1 1 d . . . . .
O9 O 0.4194(8) 0.8096(2) 0.0738(3) 0.0273(12) Uani 1 1 d . . . . .
O10 O 0.4598(7) 0.6693(2) 0.1539(3) 0.0301(13) Uani 1 1 d . . . . .
O11 O 0.0690(8) 0.5582(2) 0.1862(3) 0.0284(12) Uani 1 1 d . . . . .
O12 O -0.1793(8) 0.4871(2) 0.1878(3) 0.0363(15) Uani 1 1 d . . . . .
O13 O -0.3222(7) 0.7523(2) 0.1530(3) 0.0262(12) Uani 1 1 d . . . . .
O14 O -0.3991(8) 0.4122(3) 0.2076(3) 0.0312(13) Uani 1 1 d . . . . .
O15 O 0.1532(8) 0.6877(2) 0.1715(3) 0.0398(16) Uani 1 1 d . . . . .
O16 O 0.2714(7) 0.1734(2) 0.1228(3) 0.0321(14) Uani 1 1 d . . . . .
O17 O -0.0365(7) 0.1472(2) 0.1325(3) 0.0285(13) Uani 1 1 d . . . . .
O18 O 0.1382(8) 0.3196(2) 0.0291(3) 0.0295(13) Uani 1 1 d . . . . .
O19 O 0.0097(11) 0.3905(3) -0.0601(3) 0.0515(18) Uani 1 1 d . . . . .
O20 O -0.2306(8) 0.6472(3) 0.1491(4) 0.0436(17) Uani 1 1 d . . . . .
O21 O 0.3715(11) 0.8717(3) -0.0241(3) 0.058(2) Uani 1 1 d . . . . .
O22 O 0.3658(7) 0.7705(2) 0.1764(3) 0.0248(12) Uani 1 1 d . . . . .
O23 O 0.0885(8) 0.4567(2) 0.1490(3) 0.0323(14) Uani 1 1 d . . . . .
O24 O 0.3666(7) 0.2780(2) 0.1294(3) 0.0279(13) Uani 1 1 d . . . . .
O25 O 0.8914(7) 0.8957(2) 0.1671(3) 0.0216(11) Uani 1 1 d . . . . .
O26 O 1.1557(7) 0.9371(2) 0.1314(3) 0.0262(12) Uani 1 1 d . . . . .
O27 O 0.6294(7) 0.9648(2) 0.1764(3) 0.0224(11) Uani 1 1 d . . . . .
O28 O 0.5946(8) 0.9028(2) 0.0767(3) 0.0300(13) Uani 1 1 d . . . . .
Cs4A Cs 0.644(5) 0.5673(6) 0.2686(11) 0.059(2) Uani 0.30(5) 1 d . . P A 2
Cs5A Cs 0.733(2) 0.5262(12) 0.4609(8) 0.073(3) Uani 0.34(5) 1 d . . P B 2
Cs6A Cs 1.3432(15) 0.9719(8) 0.5834(3) 0.031(3) Uani 0.18(3) 1 d . . P C 2

loop_
_atom_site_aniso_label
_atom_site_aniso_U_11
_atom_site_aniso_U_22
_atom_site_aniso_U_33
_atom_site_aniso_U_23
_atom_site_aniso_U_13
_atom_site_aniso_U_12
Li1 0.030(7) 0.026(7) 0.043(9) 0.006(6) 0.017(7) 0.012(6)
Li2 0.029(8) 0.105(15) 0.031(9) -0.005(9) 0.003(7) 0.026(9)
Cs1 0.0347(3) 0.0240(3) 0.0283(3) -0.0028(2) 0.0140(2) 0.0025(2)
Cs2 0.0333(3) 0.0280(3) 0.0316(3) 0.0027(2) 0.0124(2) 0.0067(2)
Cs3 0.0311(3) 0.0309(3) 0.0335(3) -0.0050(2) 0.0094(2) 0.0041(2)
Cs4B 0.042(2) 0.0251(9) 0.0358(14) -0.0056(7) 0.0192(18) 0.0020(5)
Cs5B 0.0327(12) 0.040(2) 0.0339(13) -0.0127(7) 0.0080(10) 0.0059(14)
Cs6B 0.0611(13) 0.0585(13) 0.118(3) -0.0454(14) 0.0632(17) -0.0268(8)
Al1 0.0250(11) 0.0134(10) 0.0296(13) 0.0016(9) 0.0150(10) 0.0011(9)
Al2 0.0177(10) 0.0147(10) 0.0274(12) 0.0019(9) 0.0069(9) -0.0021(9)
B1 0.022(4) 0.009(4) 0.033(5) -0.008(3) 0.015(4) -0.002(3)
B2 0.018(4) 0.010(4) 0.031(5) -0.002(3) 0.007(4) 0.001(3)
B3 0.025(4) 0.019(4) 0.038(5) 0.007(4) 0.017(4) 0.002(4)
B4 0.030(5) 0.013(4) 0.023(4) -0.001(3) 0.014(4) -0.001(3)
B5 0.020(4) 0.022(4) 0.026(5) 0.003(4) 0.008(4) 0.005(4)
B6 0.021(4) 0.017(4) 0.025(5) 0.000(3) 0.010(4) 0.002(3)
B7 0.024(4) 0.021(4) 0.029(5) 0.007(4) 0.010(4) 0.004(4)
B8 0.031(5) 0.016(4) 0.027(5) -0.001(4) 0.009(4) -0.001(4)
B9 0.021(4) 0.013(4) 0.033(5) -0.001(4) 0.016(4) -0.005(3)
B10 0.019(4) 0.021(4) 0.021(4) -0.001(3) 0.006(3) -0.004(3)
B11 0.024(4) 0.028(5) 0.021(5) -0.001(4) 0.004(4) -0.003(4)
B12 0.027(5) 0.019(4) 0.041(6) -0.008(4) 0.021(4) -0.005(4)
B13 0.022(4) 0.029(5) 0.024(5) -0.001(4) 0.007(4) 0.000(4)
B14 0.008(3) 0.009(3) 0.014(4) 0.003(3) 0.005(3) 0.003(3)
O1 0.024(3) 0.013(2) 0.021(3) -0.002(2) 0.010(2) 0.004(2)
O2 0.022(3) 0.019(3) 0.028(3) -0.007(2) 0.011(2) -0.002(2)
O3 0.023(3) 0.012(2) 0.036(3) 0.003(2) 0.009(2) 0.002(2)
O4 0.019(2) 0.014(2) 0.038(3) 0.001(2) 0.009(2) 0.004(2)
O5 0.025(3) 0.014(2) 0.042(3) 0.009(2) 0.018(3) 0.004(2)
O6 0.019(2) 0.015(2) 0.025(3) 0.004(2) 0.014(2) -0.001(2)
O7 0.017(3) 0.020(3) 0.063(4) 0.003(3) 0.017(3) 0.002(2)
O8 0.038(3) 0.030(3) 0.027(3) 0.008(2) 0.011(3) 0.011(3)
O9 0.028(3) 0.018(3) 0.032(3) -0.003(2) 0.004(2) -0.002(2)
O10 0.025(3) 0.011(2) 0.061(4) -0.005(3) 0.024(3) 0.000(2)
O11 0.035(3) 0.017(3) 0.033(3) -0.002(2) 0.010(3) -0.005(2)
O12 0.035(3) 0.023(3) 0.063(4) -0.012(3) 0.034(3) -0.002(3)
O13 0.019(3) 0.018(3) 0.048(4) 0.000(2) 0.020(3) 0.000(2)
O14 0.027(3) 0.033(3) 0.041(4) -0.003(3) 0.021(3) -0.007(2)
O15 0.029(3) 0.023(3) 0.080(5) -0.009(3) 0.037(3) -0.010(3)
O16 0.018(3) 0.014(3) 0.070(4) 0.006(3) 0.021(3) 0.001(2)
O17 0.016(3) 0.017(3) 0.055(4) 0.008(3) 0.013(3) 0.001(2)
O18 0.045(3) 0.020(3) 0.030(3) -0.003(2) 0.021(3) 0.006(3)
O19 0.081(5) 0.048(4) 0.031(4) 0.009(3) 0.026(4) 0.017(4)
O20 0.027(3) 0.024(3) 0.085(5) -0.005(3) 0.025(3) 0.003(3)
O21 0.069(5) 0.070(5) 0.028(4) 0.006(3) 0.002(3) -0.019(4)
O22 0.022(3) 0.011(2) 0.048(4) -0.002(2) 0.020(3) -0.002(2)
O23 0.029(3) 0.025(3) 0.049(4) -0.011(3) 0.022(3) -0.007(2)
O24 0.021(3) 0.013(2) 0.053(4) 0.005(2) 0.015(3) 0.003(2)
O25 0.020(3) 0.016(2) 0.031(3) 0.002(2) 0.011(2) 0.003(2)
O26 0.020(3) 0.028(3) 0.034(3) 0.007(2) 0.013(2) 0.005(2)
O27 0.023(3) 0.011(2) 0.039(3) 0.002(2) 0.019(2) 0.000(2)
O28 0.033(3) 0.031(3) 0.025(3) 0.006(2) 0.007(3) -0.015(3)
Cs4A 0.110(7) 0.023(2) 0.071(6) 0.003(3) 0.072(5) 0.007(4)
Cs5A 0.052(4) 0.095(5) 0.057(4) -0.023(3) -0.009(3) 0.042(3)
Cs6A 0.033(4) 0.036(4) 0.028(6) -0.004(4) 0.015(4) -0.015(2)

loop_
_atom_type_symbol
_atom_type_description
_atom_type_scat_dispersion_real
_atom_type_scat_dispersion_imag
_atom_type_scat_source
Al Al 0.0645 0.0514 'International Tables Vol C Tables 4.2.6.8 and 6.1.1.4'
B B 0.0013 0.0007 'International Tables Vol C Tables 4.2.6.8 and 6.1.1.4'
Cs Cs -0.3680 2.1192 'International Tables Vol C Tables 4.2.6.8 and 6.1.1.4'
Li Li -0.0003 0.0001 'International Tables Vol C Tables 4.2.6.8 and 6.1.1.4'
O O 0.0106 0.0060 'International Tables Vol C Tables 4.2.6.8 and 6.1.1.4'

loop_
_geom_angle_atom_site_label_1
_geom_angle_atom_site_label_2
_geom_angle_atom_site_label_3
_geom_angle
_geom_angle_site_symmetry_1
_geom_angle_site_symmetry_3
_geom_angle_publ_flag
Li2 Li1 Cs1 71.7(5) . 1_455 ?
Li2 Li1 Cs4B 115.8(7) . 2_655 ?
Li2 Li1 Cs5B 152.8(6) . 2_655 ?
Li2 Li1 B7 138.6(7) . 1_455 ?
Li2 Li1 B9 79.8(6) . . ?
Li2 Li1 Cs4A 112.2(9) . 2_655 ?
Li2 Li1 Cs5A 154.3(7) . 2_655 ?
Cs4B Li1 Cs1 120.6(4) 2_655 1_455 ?
Cs4B Li1 Cs5B 66.0(3) 2_655 2_655 ?
Cs4B Li1 Cs5A 62.7(5) 2_655 2_655 ?
Cs5B Li1 Cs1 132.7(4) 2_655 1_455 ?
Cs5B Li1 Cs5A 3.5(5) 2_655 2_655 ?
B7 Li1 Cs1 70.2(3) 1_455 1_455 ?
B7 Li1 Cs4B 72.1(3) 1_455 2_655 ?
B7 Li1 Cs5B 68.6(3) 1_455 2_655 ?
B7 Li1 Cs4A 76.4(7) 1_455 2_655 ?
B7 Li1 Cs5A 66.9(4) 1_455 2_655 ?
B9 Li1 Cs1 127.7(5) . 1_455 ?
B9 Li1 Cs4B 111.1(5) . 2_655 ?
B9 Li1 Cs5B 74.9(4) . 2_655 ?
B9 Li1 B7 138.0(7) . 1_455 ?
B9 Li1 Cs4A 108.5(6) . 2_655 ?
B9 Li1 Cs5A 77.6(5) . 2_655 ?
O6 Li1 Li2 57.8(5) . . ?
O6 Li1 Cs1 93.2(5) . 1_455 ?
O6 Li1 Cs4B 143.0(6) . 2_655 ?
O6 Li1 Cs5B 103.3(5) . 2_655 ?
O6 Li1 B7 139.4(7) . 1_455 ?
O6 Li1 B9 34.9(3) . . ?
O6 Li1 O27 69.4(4) . . ?
O6 Li1 Cs4A 139.4(8) . 2_655 ?
O6 Li1 Cs5A 106.5(7) . 2_655 ?
O14 Li1 Li2 47.6(5) 2 . ?
O14 Li1 Cs1 59.7(4) 2 1_455 ?
O14 Li1 Cs4B 82.6(5) 2 2_655 ?
O14 Li1 Cs5B 148.2(6) 2 2_655 ?
O14 Li1 B7 98.0(6) 2 1_455 ?
O14 Li1 B9 124.0(7) 2 . ?
O14 Li1 O6 105.0(7) 2 . ?
O14 Li1 O27 115.5(8) 2 . ?
O14 Li1 Cs4A 81.1(6) 2 2_655 ?
O14 Li1 Cs5A 144.7(8) 2 2_655 ?
O26 Li1 Li2 158.0(9) 1_455 . ?
O26 Li1 Cs1 86.3(5) 1_455 1_455 ?
O26 Li1 Cs4B 76.3(4) 1_455 2_655 ?
O26 Li1 Cs5B 47.8(4) 1_455 2_655 ?
O26 Li1 B7 23.8(3) 1_455 1_455 ?
O26 Li1 B9 114.2(7) 1_455 . ?
O26 Li1 O6 124.1(8) 1_455 . ?
O26 Li1 O14 121.8(7) 1_455 2 ?
O26 Li1 O27 110.0(7) 1_455 . ?
O26 Li1 Cs4A 80.5(7) 1_455 2_655 ?
O26 Li1 Cs5A 47.0(4) 1_455 2_655 ?
O27 Li1 Li2 91.4(7) . . ?
O27 Li1 Cs1 160.8(5) . 1_455 ?
O27 Li1 Cs4B 74.6(4) . 2_655 ?
O27 Li1 Cs5B 62.3(4) . 2_655 ?
O27 Li1 B7 128.4(6) . 1_455 ?
O27 Li1 B9 36.7(3) . . ?
O27 Li1 Cs4A 71.9(6) . 2_655 ?
O27 Li1 Cs5A 63.0(4) . 2_655 ?
Li1 Li2 Cs1 72.5(5) . 1_455 ?
Li1 Li2 Cs1 116.6(6) . . ?
Li1 Li2 Cs2 120.1(6) . 1_455 ?
Li1 Li2 Cs6B 90.5(6) . 3_776 ?
Li1 Li2 B2 178.1(9) . 2_655 ?
Li1 Li2 Cs6A 88.4(6) . 3_776 ?
Cs1 Li2 Cs1 127.5(5) . 1_455 ?
Cs1 Li2 Cs2 60.6(2) 1_455 1_455 ?
Cs1 Li2 Cs2 120.9(4) . 1_455 ?
Cs1 Li2 Cs6B 120.8(4) . 3_776 ?
Cs1 Li2 Cs6B 110.2(3) 1_455 3_776 ?
Cs1 Li2 Cs6A 110.0(4) 1_455 3_776 ?
Cs1 Li2 Cs6A 121.4(5) . 3_776 ?
Cs6B Li2 Cs2 74.4(3) 3_776 1_455 ?
Cs6B Li2 Cs6A 2.13(14) 3_776 3_776 ?
B2 Li2 Cs1 64.8(4) 2_655 . ?
B2 Li2 Cs1 105.6(6) 2_655 1_455 ?
B2 Li2 Cs2 58.2(4) 2_655 1_455 ?
B2 Li2 Cs6B 89.8(5) 2_655 3_776 ?
B2 Li2 Cs6A 91.9(5) 2_655 3_776 ?
O1 Li2 Li1 150.3(11) 2_655 . ?
O1 Li2 Cs1 51.0(4) 2_655 . ?
O1 Li2 Cs1 137.2(9) 2_655 1_455 ?
O1 Li2 Cs2 83.9(6) 2_655 1_455 ?
O1 Li2 Cs6B 78.8(6) 2_655 3_776 ?
O1 Li2 B2 31.6(4) 2_655 2_655 ?
O1 Li2 O6 116.9(7) 2_655 . ?
O1 Li2 O24 66.1(6) 2_655 2_655 ?
O1 Li2 Cs6A 80.5(6) 2_655 3_776 ?
O6 Li2 Li1 50.5(5) . . ?
O6 Li2 Cs1 68.1(4) . . ?
O6 Li2 Cs1 90.7(5) . 1_455 ?
O6 Li2 Cs2 150.0(7) . 1_455 ?
O6 Li2 Cs6B 128.4(8) . 3_776 ?
O6 Li2 B2 130.3(7) . 2_655 ?
O6 Li2 O24 126.2(9) . 2_655 ?
O6 Li2 Cs6A 126.5(8) . 3_776 ?
O14 Li2 Li1 49.1(5) 2 . ?
O14 Li2 Cs1 60.1(5) 2 1_455 ?
O14 Li2 Cs1 163.8(9) 2 . ?
O14 Li2 Cs2 75.1(5) 2 1_455 ?
O14 Li2 Cs6B 58.6(5) 2 3_776 ?
O14 Li2 B2 129.8(8) 2 2_655 ?
O14 Li2 O1 136.0(10) 2 2_655 ?
O14 Li2 O6 99.2(7) 2 . ?
O14 Li2 O24 112.6(8) 2 2_655 ?
O14 Li2 Cs6A 57.3(6) 2 3_776 ?
O24 Li2 Li1 143.5(9) 2_655 . ?
O24 Li2 Cs1 71.2(5) 2_655 1_455 ?
O24 Li2 Cs1 83.5(5) 2_655 . ?
O24 Li2 Cs2 39.9(3) 2_655 1_455 ?
O24 Li2 Cs6B 105.3(5) 2_655 3_776 ?
O24 Li2 B2 34.7(3) 2_655 2_655 ?
O24 Li2 Cs6A 107.3(5) 2_655 3_776 ?
B3 Cs1 B5 116.7(2) 2_655 2_655 ?
B3 Cs1 B12 114.0(2) 2_655 1_655 ?
B3 Cs1 O14 21.78(16) 2_655 2_655 ?
B12 Cs1 B5 114.0(2) 1_655 2_655 ?
B12 Cs1 O14 92.26(16) 1_655 2_655 ?
O1 Cs1 B3 66.05(16) 2_655 2_655 ?
O1 Cs1 B5 62.79(16) 2_655 2_655 ?
O1 Cs1 B12 175.08(19) 2_655 1_655 ?
O1 Cs1 O4 45.45(12) 2_655 2_655 ?
O1 Cs1 O7 104.27(14) 2_655 2_755 ?
O1 Cs1 O13 93.76(13) 2_655 1_655 ?
O1 Cs1 O14 87.62(12) 2_655 2_655 ?
O1 Cs1 O22 157.65(12) 2_655 1_655 ?
O1 Cs1 O25 82.40(12) 2_655 . ?
O2 Cs1 B3 23.73(17) 2_655 2_655 ?
O2 Cs1 B5 93.01(17) 2_655 2_655 ?
O2 Cs1 B12 130.75(18) 2_655 1_655 ?
O2 Cs1 O1 47.70(12) 2_655 2_655 ?
O2 Cs1 O4 71.27(12) 2_655 2_655 ?
O2 Cs1 O7 89.08(14) 2_655 2_755 ?
O2 Cs1 O13 133.38(13) 2_655 1_655 ?
O2 Cs1 O14 42.14(12) 2_655 2_655 ?
O2 Cs1 O15 153.01(14) 2_655 1_655 ?
O2 Cs1 O22 111.23(13) 2_655 1_655 ?
O2 Cs1 O25 81.08(13) 2_655 . ?
O4 Cs1 B3 94.99(18) 2_655 2_655 ?
O4 Cs1 B5 21.84(16) 2_655 2_655 ?
O4 Cs1 B12 130.36(18) 2_655 1_655 ?
O4 Cs1 O7 65.37(13) 2_655 2_755 ?
O4 Cs1 O14 110.18(12) 2_655 2_655 ?
O7 Cs1 B3 98.83(19) 2_755 2_655 ?
O7 Cs1 B5 62.31(17) 2_755 2_655 ?
O7 Cs1 B12 70.8(2) 2_755 1_655 ?
O7 Cs1 O14 90.92(13) 2_755 2_655 ?
O13 Cs1 B3 129.89(18) 1_655 2_655 ?
O13 Cs1 B5 88.38(17) 1_655 2_655 ?
O13 Cs1 B12 89.77(18) 1_655 1_655 ?
O13 Cs1 O4 101.75(13) 1_655 2_655 ?
O13 Cs1 O7 131.12(13) 1_655 2_755 ?
O13 Cs1 O14 135.54(13) 1_655 2_655 ?
O14 Cs1 B5 130.10(17) 2_655 2_655 ?
O15 Cs1 B3 136.32(17) 1_655 2_655 ?
O15 Cs1 B5 99.30(18) 1_655 2_655 ?
O15 Cs1 B12 22.79(17) 1_655 1_655 ?
O15 Cs1 O1 157.63(13) 1_655 2_655 ?
O15 Cs1 O4 119.82(14) 1_655 2_655 ?
O15 Cs1 O7 75.84(16) 1_655 2_755 ?
O15 Cs1 O13 71.29(14) 1_655 1_655 ?
O15 Cs1 O14 114.73(13) 1_655 2_655 ?
O15 Cs1 O22 44.68(13) 1_655 1_655 ?
O15 Cs1 O25 105.45(15) 1_655 . ?
O22 Cs1 B3 91.65(17) 1_655 2_655 ?
O22 Cs1 B5 134.56(16) 1_655 2_655 ?
O22 Cs1 B12 23.36(16) 1_655 1_655 ?
O22 Cs1 O4 144.99(13) 1_655 2_655 ?
O22 Cs1 O7 79.65(14) 1_655 2_755 ?
O22 Cs1 O13 100.05(13) 1_655 1_655 ?
O22 Cs1 O14 70.21(12) 1_655 2_655 ?
O25 Cs1 B3 65.63(19) . 2_655 ?
O25 Cs1 B5 135.86(16) . 2_655 ?
O25 Cs1 B12 102.17(19) . 1_655 ?
O25 Cs1 O4 126.84(12) . 2_655 ?
O25 Cs1 O7 159.37(13) . 2_755 ?
O25 Cs1 O13 66.55(13) . 1_655 ?
O25 Cs1 O14 69.64(13) . 2_655 ?
O25 Cs1 O22 87.05(13) . 1_655 ?
B8 Cs2 B1 40.67(19) 2_655 2_655 ?
B8 Cs2 O10 70.41(17) 2_655 4_676 ?
B10 Cs2 B1 111.0(2) 2_755 2_655 ?
B10 Cs2 B8 143.0(2) 2_755 2_655 ?
B10 Cs2 B13 121.1(2) 2_755 4_776 ?
B10 Cs2 O10 141.97(17) 2_755 4_676 ?
B13 Cs2 B1 127.4(2) 4_776 2_655 ?
B13 Cs2 B8 93.0(2) 4_776 2_655 ?
B13 Cs2 O10 22.68(16) 4_776 4_676 ?
O2 Cs2 B1 23.85(15) 2_655 2_655 ?
O2 Cs2 B8 64.14(17) 2_655 2_655 ?
O2 Cs2 B10 92.75(17) 2_655 2_755 ?
O2 Cs2 B13 139.61(18) 2_655 4_776 ?
O2 Cs2 O4 69.80(13) 2_655 2_655 ?
O2 Cs2 O7 88.89(14) 2_655 2_755 ?
O2 Cs2 O8 44.79(13) 2_655 2_655 ?
O2 Cs2 O9 151.41(13) 2_655 4_676 ?
O2 Cs2 O10 124.48(12) 2_655 4_676 ?
O2 Cs2 O18 102.16(13) 2_655 2_755 ?
O2 Cs2 O24 80.42(14) 2_655 2_755 ?
O4 Cs2 B1 57.59(15) 2_655 2_655 ?
O4 Cs2 B8 58.05(17) 2_655 2_655 ?
O4 Cs2 B10 87.74(17) 2_655 2_755 ?
O4 Cs2 B13 127.54(17) 2_655 4_776 ?
O4 Cs2 O10 110.59(12) 2_655 4_676 ?
O4 Cs2 O18 146.15(13) 2_655 2_755 ?
O7 Cs2 B1 99.98(17) 2_755 2_655 ?
O7 Cs2 B8 122.27(17) 2_755 2_655 ?
O7 Cs2 B10 23.19(16) 2_755 2_755 ?
O7 Cs2 B13 130.97(18) 2_755 4_776 ?
O7 Cs2 O4 65.01(12) 2_755 2_655 ?
O7 Cs2 O8 122.13(14) 2_755 2_655 ?
O7 Cs2 O10 143.94(13) 2_755 4_676 ?
O7 Cs2 O18 82.40(13) 2_755 2_755 ?
O8 Cs2 B1 24.19(16) 2_655 2_655 ?
O8 Cs2 B8 22.26(16) 2_655 2_655 ?
O8 Cs2 B10 135.18(17) 2_655 2_755 ?
O8 Cs2 B13 103.48(17) 2_655 4_776 ?
O8 Cs2 O4 66.86(13) 2_655 2_655 ?
O8 Cs2 O10 82.75(12) 2_655 4_676 ?
O8 Cs2 O18 130.94(13) 2_655 2_755 ?
O9 Cs2 B1 131.56(16) 4_676 2_655 ?
O9 Cs2 B8 96.98(17) 4_676 2_655 ?
O9 Cs2 B10 91.08(17) 4_676 2_755 ?
O9 Cs2 B13 57.12(18) 4_676 4_776 ?
O9 Cs2 O4 82.07(13) 4_676 2_655 ?
O9 Cs2 O7 83.62(14) 4_676 2_755 ?
O9 Cs2 O8 119.19(13) 4_676 2_655 ?
O9 Cs2 O10 60.59(12) 4_676 4_676 ?
O9 Cs2 O18 104.11(13) 4_676 2_755 ?
O10 Cs2 B1 106.93(16) 4_676 2_655 ?
O18 Cs2 B1 124.30(15) 2_755 2_655 ?
O18 Cs2 B8 149.41(17) 2_755 2_655 ?
O18 Cs2 B10 59.24(17) 2_755 2_755 ?
O18 Cs2 B13 80.51(17) 2_755 4_776 ?
O18 Cs2 O10 101.02(12) 2_755 4_676 ?
O24 Cs2 B1 103.07(17) 2_755 2_655 ?
O24 Cs2 B8 143.37(18) 2_755 2_655 ?
O24 Cs2 B10 23.88(16) 2_755 2_755 ?
O24 Cs2 B13 121.44(18) 2_755 4_776 ?
O24 Cs2 O4 102.41(13) 2_755 2_655 ?
O24 Cs2 O7 43.99(13) 2_755 2_755 ?
O24 Cs2 O8 125.09(14) 2_755 2_655 ?
O24 Cs2 O9 111.51(13) 2_755 4_676 ?
O24 Cs2 O10 143.77(13) 2_755 4_676 ?
O24 Cs2 O18 44.06(13) 2_755 2_755 ?
B7 Cs3 B5 117.3(2) . 3_665 ?
B7 Cs3 B12 106.4(2) . 1_655 ?
B7 Cs3 O4 137.68(16) . 3_665 ?
B7 Cs3 O28 49.57(17) . . ?
B12 Cs3 B5 119.87(19) 1_655 3_665 ?
B12 Cs3 O4 101.44(16) 1_655 3_665 ?
B12 Cs3 O28 138.23(16) 1_655 . ?
O4 Cs3 B5 21.38(15) 3_665 3_665 ?
O9 Cs3 B5 82.65(16) 1_655 3_665 ?
O9 Cs3 B7 91.77(17) 1_655 . ?
O9 Cs3 B12 55.77(17) 1_655 1_655 ?
O9 Cs3 O4 78.15(12) 1_655 3_665 ?
O9 Cs3 O13 139.39(14) 1_655 1_655 ?
O9 Cs3 O15 77.83(13) 1_655 1_655 ?
O9 Cs3 O18 98.38(13) 1_655 3_665 ?
O9 Cs3 O22 44.40(13) 1_655 1_655 ?
O9 Cs3 O26 70.12(12) 1_655 . ?
O9 Cs3 O28 138.97(12) 1_655 . ?
O13 Cs3 B5 132.53(17) 1_655 3_665 ?
O13 Cs3 B7 87.98(17) 1_655 . ?
O13 Cs3 B12 85.43(16) 1_655 1_655 ?
O13 Cs3 O4 125.89(12) 1_655 3_665 ?
O13 Cs3 O15 64.85(12) 1_655 1_655 ?
O13 Cs3 O28 63.24(12) 1_655 . ?
O15 Cs3 B5 127.11(17) 1_655 3_665 ?
O15 Cs3 B7 111.99(18) 1_655 . ?
O15 Cs3 B12 22.29(16) 1_655 1_655 ?
O15 Cs3 O4 105.88(13) 1_655 3_665 ?
O15 Cs3 O28 124.74(12) 1_655 . ?
O18 Cs3 B5 59.37(17) 3_665 3_665 ?
O18 Cs3 B7 168.58(18) 3_665 . ?
O18 Cs3 B12 83.83(18) 3_665 1_655 ?
O18 Cs3 O4 41.31(12) 3_665 3_665 ?
O18 Cs3 O13 87.70(13) 3_665 1_655 ?
O18 Cs3 O15 75.52(14) 3_665 1_655 ?
O18 Cs3 O26 165.00(12) 3_665 . ?
O18 Cs3 O28 119.23(13) 3_665 . ?
O22 Cs3 B5 124.09(16) 1_655 3_665 ?
O22 Cs3 B7 86.18(17) 1_655 . ?
O22 Cs3 B12 22.76(16) 1_655 1_655 ?
O22 Cs3 O4 111.60(12) 1_655 3_665 ?
O22 Cs3 O13 95.14(13) 1_655 1_655 ?
O22 Cs3 O15 41.72(12) 1_655 1_655 ?
O22 Cs3 O18 104.73(13) 1_655 3_665 ?
O22 Cs3 O26 74.18(12) 1_655 . ?
O22 Cs3 O28 128.45(12) 1_655 . ?
O25 Cs3 B5 134.51(16) . 3_665 ?
O25 Cs3 B7 23.37(16) . . ?
O25 Cs3 B12 101.12(17) . 1_655 ?
O25 Cs3 O4 155.80(12) . 3_665 ?
O25 Cs3 O9 107.93(13) . 1_655 ?
O25 Cs3 O13 64.69(12) . 1_655 ?
O25 Cs3 O15 98.32(14) . 1_655 ?
O25 Cs3 O18 151.16(13) . 3_665 ?
O25 Cs3 O22 86.79(13) . 1_655 ?
O25 Cs3 O26 43.49(12) . . ?
O25 Cs3 O28 41.87(13) . . ?
O26 Cs3 B5 108.38(16) . 3_665 ?
O26 Cs3 B7 22.14(16) . . ?
O26 Cs3 B12 96.70(17) . 1_655 ?
O26 Cs3 O4 124.58(12) . 3_665 ?
O26 Cs3 O13 107.29(12) . 1_655 ?
O26 Cs3 O15 110.07(13) . 1_655 ?
O26 Cs3 O28 69.81(12) . . ?
O28 Cs3 B5 101.86(16) . 3_665 ?
O28 Cs3 O4 118.97(12) . 3_665 ?
Li1 Cs4B B5 134.2(3) 2_645 2_655 ?
Li1 Cs4B B13 146.7(3) 2_645 1_655 ?
Li1 Cs4B O26 31.8(3) 2_645 2_745 ?
Li1 Cs4B O27 36.6(2) 2_645 2_645 ?
B5 Cs4B B13 78.6(2) 2_655 1_655 ?
O3 Cs4B Li1 76.6(3) 2_645 2_645 ?
O3 Cs4B B5 89.6(2) 2_645 2_655 ?
O3 Cs4B B13 115.0(2) 2_645 1_655 ?
O3 Cs4B O5 115.6(2) 2_645 2_745 ?
O3 Cs4B O10 96.06(18) 2_645 . ?
O3 Cs4B O17 106.5(2) 2_645 2_655 ?
O3 Cs4B O20 135.8(2) 2_645 1_655 ?
O3 Cs4B O26 85.27(18) 2_645 2_745 ?
O3 Cs4B O27 41.26(13) 2_645 2_645 ?
O5 Cs4B Li1 69.4(3) 2_745 2_645 ?
O5 Cs4B B5 78.41(19) 2_745 2_655 ?
O5 Cs4B B13 123.6(2) 2_745 1_655 ?
O5 Cs4B O10 146.0(2) 2_745 . ?
O5 Cs4B O26 40.70(13) 2_745 2_745 ?
O5 Cs4B O27 97.26(18) 2_745 2_645 ?
O10 Cs4B Li1 133.8(3) . 2_645 ?
O10 Cs4B B5 90.4(2) . 2_655 ?
O10 Cs4B B13 22.71(16) . 1_655 ?
O10 Cs4B O26 164.8(2) . 2_745 ?
O10 Cs4B O27 115.41(17) . 2_645 ?
O12 Cs4B Li1 66.2(3) 1_655 2_645 ?
O12 Cs4B B5 130.0(2) 1_655 2_655 ?
O12 Cs4B B13 89.0(2) 1_655 1_655 ?
O12 Cs4B O3 138.3(2) 1_655 2_645 ?
O12 Cs4B O5 68.76(19) 1_655 2_745 ?
O12 Cs4B O10 96.3(2) 1_655 . ?
O12 Cs4B O16 152.9(2) 1_655 2_655 ?
O12 Cs4B O17 109.4(2) 1_655 2_655 ?
O12 Cs4B O20 69.66(19) 1_655 1_655 ?
O12 Cs4B O26 73.28(19) 1_655 2_745 ?
O12 Cs4B O27 97.9(2) 1_655 2_645 ?
O16 Cs4B Li1 127.8(3) 2_655 2_645 ?
O16 Cs4B B5 22.91(16) 2_655 2_655 ?
O16 Cs4B B13 84.3(2) 2_655 1_655 ?
O16 Cs4B O3 67.32(17) 2_655 2_645 ?
O16 Cs4B O5 93.31(17) 2_655 2_745 ?
O16 Cs4B O10 87.6(2) 2_655 . ?
O16 Cs4B O17 43.89(14) 2_655 2_655 ?
O16 Cs4B O20 97.9(2) 2_655 1_655 ?
O16 Cs4B O26 106.8(2) 2_655 2_745 ?
O16 Cs4B O27 104.6(2) 2_655 2_645 ?
O17 Cs4B Li1 123.5(3) 2_655 2_645 ?
O17 Cs4B B5 22.23(16) 2_655 2_655 ?
O17 Cs4B B13 84.7(2) 2_655 1_655 ?
O17 Cs4B O5 58.37(14) 2_655 2_745 ?
O17 Cs4B O10 102.5(2) 2_655 . ?
O17 Cs4B O20 83.44(19) 2_655 1_655 ?
O17 Cs4B O26 91.63(17) 2_655 2_745 ?
O17 Cs4B O27 130.1(2) 2_655 2_645 ?
O20 Cs4B Li1 133.8(3) 1_655 2_645 ?
O20 Cs4B B5 85.5(2) 1_655 2_655 ?
O20 Cs4B B13 21.31(16) 1_655 1_655 ?
O20 Cs4B O5 106.35(19) 1_655 2_745 ?
O20 Cs4B O10 40.21(14) 1_655 . ?
O20 Cs4B O26 138.4(2) 1_655 2_745 ?
O20 Cs4B O27 146.2(2) 1_655 2_645 ?
O26 Cs4B B5 104.8(2) 2_745 2_655 ?
O26 Cs4B B13 159.6(2) 2_745 1_655 ?
O26 Cs4B O27 56.89(14) 2_745 2_645 ?
O27 Cs4B B5 123.4(2) 2_645 2_655 ?
O27 Cs4B B13 138.0(2) 2_645 1_655 ?
B6 Cs5B B7 146.2(2) 2_645 4_576 ?
B6 Cs5B B11 72.4(2) 2_645 2_645 ?
B6 Cs5B B11 82.0(2) 2_645 4_576 ?
B6 Cs5B O5 137.5(2) 2_645 4_576 ?
B6 Cs5B O21 62.6(2) 2_645 4_576 ?
B6 Cs5B O21 89.9(2) 2_645 2_645 ?
B7 Cs5B B11 67.0(2) 4_576 4_576 ?
B11 Cs5B B7 109.3(2) 2_645 4_576 ?
B11 Cs5B B11 117.05(19) 2_645 4_576 ?
O3 Cs5B B6 23.06(16) 2_645 2_645 ?
O3 Cs5B B7 136.5(2) 2_645 4_576 ?
O3 Cs5B B11 95.4(2) 2_645 2_645 ?
O3 Cs5B B11 69.94(18) 2_645 4_576 ?
O3 Cs5B O5 141.62(18) 2_645 4_576 ?
O3 Cs5B O21 112.19(19) 2_645 2_645 ?
O3 Cs5B O21 49.38(15) 2_645 4_576 ?
O3 Cs5B O27 41.55(13) 2_645 2_645 ?
O3 Cs5B O28 73.71(16) 2_645 2_645 ?
O3 Cs5B O28 89.32(17) 2_645 4_576 ?
O5 Cs5B B7 22.30(15) 4_576 4_576 ?
O5 Cs5B B11 74.85(17) 4_576 4_576 ?
O5 Cs5B B11 87.1(2) 4_576 2_645 ?
O5 Cs5B O21 65.48(16) 4_576 2_645 ?
O5 Cs5B O21 94.57(16) 4_576 4_576 ?
O21 Cs5B B7 87.52(19) 4_576 4_576 ?
O21 Cs5B B7 87.7(2) 2_645 4_576 ?
O21 Cs5B B11 108.7(2) 2_645 4_576 ?
O21 Cs5B B11 20.57(17) 4_576 4_576 ?
O21 Cs5B B11 21.62(17) 2_645 2_645 ?
O21 Cs5B B11 113.3(2) 4_576 2_645 ?
O21 Cs5B O21 113.07(17) 2_645 4_576 ?
O26 Cs5B B6 83.7(2) 2_745 2_645 ?
O26 Cs5B B7 128.8(2) 2_745 4_576 ?
O26 Cs5B B11 163.4(2) 2_745 4_576 ?
O26 Cs5B B11 65.86(19) 2_745 2_645 ?
O26 Cs5B O3 93.68(18) 2_745 2_645 ?
O26 Cs5B O5 121.7(2) 2_745 4_576 ?
O26 Cs5B O21 143.0(2) 2_745 4_576 ?
O26 Cs5B O21 79.58(18) 2_745 2_645 ?
O26 Cs5B O27 61.66(15) 2_745 2_645 ?
O26 Cs5B O28 176.3(2) 2_745 4_576 ?
O26 Cs5B O28 72.15(16) 2_745 2_645 ?
O27 Cs5B B6 22.94(16) 2_645 2_645 ?
O27 Cs5B B7 162.3(2) 2_645 4_576 ?
O27 Cs5B B11 59.31(18) 2_645 2_645 ?
O27 Cs5B B11 104.7(2) 2_645 4_576 ?
O27 Cs5B O5 142.71(18) 2_645 4_576 ?
O27 Cs5B O21 80.17(16) 2_645 2_645 ?
O27 Cs5B O21 85.53(17) 2_645 4_576 ?
O28 Cs5B B6 50.79(18) 2_645 2_645 ?
O28 Cs5B B6 98.3(2) 4_576 2_645 ?
O28 Cs5B B7 48.73(17) 4_576 4_576 ?
O28 Cs5B B7 123.3(2) 2_645 4_576 ?
O28 Cs5B B11 104.6(2) 2_645 4_576 ?
O28 Cs5B B11 111.7(2) 4_576 2_645 ?
O28 Cs5B B11 22.11(16) 2_645 2_645 ?
O28 Cs5B B11 20.01(16) 4_576 4_576 ?
O28 Cs5B O5 54.84(14) 4_576 4_576 ?
O28 Cs5B O5 101.54(17) 2_645 4_576 ?
O28 Cs5B O21 40.14(15) 4_576 4_576 ?
O28 Cs5B O21 95.21(19) 2_645 4_576 ?
O28 Cs5B O21 39.71(15) 2_645 2_645 ?
O28 Cs5B O21 97.27(19) 4_576 2_645 ?
O28 Cs5B O27 119.94(19) 4_576 2_645 ?
O28 Cs5B O27 41.62(13) 2_645 2_645 ?
O28 Cs5B O28 106.69(16) 4_576 2_645 ?
B3 Cs6B B1 88.9(2) 4_776 4_676 ?
B3 Cs6B B8 171.9(3) 4_776 2_655 ?
B3 Cs6B O8 101.7(2) 4_776 4_676 ?
B3 Cs6B O10 101.8(2) 4_776 4_676 ?
B3 Cs6B O12 22.69(16) 4_776 4_776 ?
B4 Cs6B B1 39.79(18) 4_676 4_676 ?
B4 Cs6B B3 102.2(2) 4_676 4_776 ?
B4 Cs6B B8 79.2(2) 4_676 2_655 ?
B4 Cs6B O8 55.74(18) 4_676 4_676 ?
B4 Cs6B O10 90.05(19) 4_676 4_676 ?
B4 Cs6B O12 110.46(19) 4_676 4_776 ?
B4 Cs6B O14 81.28(18) 4_676 4_776 ?
B8 Cs6B B1 97.0(2) 2_655 4_676 ?
B8 Cs6B O8 85.76(18) 2_655 4_676 ?
B8 Cs6B O10 70.1(2) 2_655 4_676 ?
O8 Cs6B B1 103.3(2) 2_655 4_676 ?
O8 Cs6B B1 23.06(16) 4_676 4_676 ?
O8 Cs6B B3 160.01(19) 2_655 4_776 ?
O8 Cs6B B4 97.20(19) 2_655 4_676 ?
O8 Cs6B B8 22.14(17) 2_655 2_655 ?
O8 Cs6B O8 85.31(16) 2_655 4_676 ?
O8 Cs6B O10 82.7(2) 2_655 4_676 ?
O8 Cs6B O11 92.22(16) 2_655 4_676 ?
O8 Cs6B O12 147.5(2) 2_655 4_776 ?
O8 Cs6B O14 171.4(3) 2_655 4_776 ?
O10 Cs6B B1 129.68(17) 4_676 4_676 ?
O10 Cs6B O8 141.83(15) 4_676 4_676 ?
O11 Cs6B B1 62.25(16) 4_676 4_676 ?
O11 Cs6B B3 107.55(19) 4_676 4_776 ?
O11 Cs6B B4 22.46(15) 4_676 4_676 ?
O11 Cs6B B8 70.74(19) 4_676 2_655 ?
O11 Cs6B O8 76.80(15) 4_676 4_676 ?
O11 Cs6B O10 67.65(16) 4_676 4_676 ?
O11 Cs6B O12 106.75(16) 4_676 4_776 ?
O11 Cs6B O14 89.47(14) 4_676 4_776 ?
O12 Cs6B B1 108.8(2) 4_776 4_676 ?
O12 Cs6B B8 149.4(3) 4_776 2_655 ?
O12 Cs6B O8 124.1(2) 4_776 4_676 ?
O12 Cs6B O10 80.68(17) 4_776 4_676 ?
O14 Cs6B B1 70.14(19) 4_776 4_676 ?
O14 Cs6B B3 21.28(15) 4_776 4_776 ?
O14 Cs6B B8 159.99(19) 4_776 2_655 ?
O14 Cs6B O8 86.87(18) 4_776 4_676 ?
O14 Cs6B O10 105.75(17) 4_776 4_676 ?
O14 Cs6B O12 38.71(12) 4_776 4_776 ?
O19 Cs6B B1 86.2(2) 2_655 4_676 ?
O19 Cs6B B3 155.7(2) 2_655 4_776 ?
O19 Cs6B B4 60.09(19) 2_655 4_676 ?
O19 Cs6B B8 21.13(18) 2_655 2_655 ?
O19 Cs6B O8 82.39(18) 2_655 4_676 ?
O19 Cs6B O8 43.01(15) 2_655 2_655 ?
O19 Cs6B O10 64.3(2) 2_655 4_676 ?
O19 Cs6B O11 49.63(15) 2_655 4_676 ?
O19 Cs6B O12 142.8(3) 2_655 4_776 ?
O19 Cs6B O14 139.06(16) 2_655 4_776 ?
O23 Cs6B B1 20.20(17) 4_676 4_676 ?
O23 Cs6B B3 89.3(2) 4_676 4_776 ?
O23 Cs6B B4 21.72(17) 4_676 4_676 ?
O23 Cs6B B8 94.4(2) 4_676 2_655 ?
O23 Cs6B O8 107.66(19) 4_676 2_655 ?
O23 Cs6B O8 41.17(16) 4_676 4_676 ?
O23 Cs6B O10 109.94(19) 4_676 4_676 ?
O23 Cs6B O11 43.56(14) 4_676 4_676 ?
O23 Cs6B O12 104.19(18) 4_676 4_776 ?
O23 Cs6B O14 68.18(17) 4_676 4_776 ?
O23 Cs6B O19 78.10(18) 4_676 2_655 ?
Cs1 Al1 Cs4A 84.1(2) 1_455 1_455 ?
Cs3 Al1 Cs1 56.56(3) 1_455 1_455 ?
Cs3 Al1 Cs4B 123.98(9) 1_455 1_455 ?
Cs3 Al1 Cs4A 123.0(2) 1_455 1_455 ?
Cs4B Al1 Cs1 82.67(8) 1_455 1_455 ?
Cs4B Al1 Cs4A 3.3(4) 1_455 1_455 ?
Cs6B Al1 Cs1 135.46(11) 4_475 1_455 ?
Cs6B Al1 Cs3 113.62(9) 4_475 1_455 ?
Cs6B Al1 Cs4B 122.39(12) 4_475 1_455 ?
Cs6B Al1 Cs4A 123.2(2) 4_475 1_455 ?
O11 Al1 Cs1 116.3(2) . 1_455 ?
O11 Al1 Cs3 165.2(2) . 1_455 ?
O11 Al1 Cs4B 63.4(2) . 1_455 ?
O11 Al1 Cs6B 60.9(2) . 4_475 ?
O11 Al1 O15 114.9(3) . . ?
O11 Al1 O19 104.0(3) . 3_565 ?
O11 Al1 O20 110.2(3) . . ?
O11 Al1 Cs4A 65.2(3) . 1_455 ?
O11 Al1 Cs6A 62.9(3) . 4_475 ?
O15 Al1 Cs1 37.28(18) . 1_455 ?
O15 Al1 Cs3 51.0(2) . 1_455 ?
O15 Al1 Cs4B 115.6(2) . 1_455 ?
O15 Al1 Cs6B 100.1(2) . 4_475 ?
O15 Al1 Cs4A 117.8(4) . 1_455 ?
O15 Al1 Cs6A 97.1(3) . 4_475 ?
O19 Al1 Cs1 135.4(2) 3_565 1_455 ?
O19 Al1 Cs3 79.7(2) 3_565 1_455 ?
O19 Al1 Cs4B 135.0(3) 3_565 1_455 ?
O19 Al1 Cs6B 52.5(2) 3_565 4_475 ?
O19 Al1 O15 108.9(3) 3_565 . ?
O19 Al1 Cs4A 132.3(5) 3_565 1_455 ?
O19 Al1 Cs6A 52.5(3) 3_565 4_475 ?
O20 Al1 Cs1 73.0(2) . 1_455 ?
O20 Al1 Cs3 81.0(2) . 1_455 ?
O20 Al1 Cs4B 48.9(2) . 1_455 ?
O20 Al1 Cs6B 151.5(2) . 4_475 ?
O20 Al1 O15 107.8(3) . . ?
O20 Al1 O19 111.0(4) . 3_565 ?
O20 Al1 Cs4A 46.4(4) . 1_455 ?
O20 Al1 Cs6A 154.2(3) . 4_475 ?
Cs1 Al2 Cs4B 96.78(9) 2_645 2_545 ?
Cs1 Al2 Cs4A 95.5(2) 2_645 2_545 ?
Cs2 Al2 Cs1 63.82(3) 2_645 2_645 ?
Cs2 Al2 Cs4B 116.76(8) 2_645 2_545 ?
Cs2 Al2 Cs4A 118.9(3) 2_645 2_545 ?
Cs5B Al2 Cs1 149.09(9) 2_545 2_645 ?
Cs5B Al2 Cs2 111.64(8) 2_545 2_645 ?
Cs5B Al2 Cs4B 56.45(9) 2_545 2_545 ?
Cs5B Al2 Cs4A 58.5(3) 2_545 2_545 ?
O3 Al2 Cs1 118.4(2) 1_445 2_645 ?
O3 Al2 Cs2 152.05(18) 1_445 2_645 ?
O3 Al2 Cs4B 37.20(18) 1_445 2_545 ?
O3 Al2 Cs5B 50.50(19) 1_445 2_545 ?
O3 Al2 Cs4A 35.8(3) 1_445 2_545 ?
O3 Al2 Cs5A 51.1(2) 1_445 2_545 ?
O7 Al2 Cs1 46.92(19) 1_455 2_645 ?
O7 Al2 Cs2 49.4(2) 1_455 2_645 ?
O7 Al2 Cs4B 72.8(2) 1_455 2_545 ?
O7 Al2 Cs5B 105.3(2) 1_455 2_545 ?
O7 Al2 O3 109.5(3) 1_455 1_445 ?
O7 Al2 Cs4A 73.8(3) 1_455 2_545 ?
O7 Al2 Cs5A 102.0(5) 1_455 2_545 ?
O17 Al2 Cs1 63.89(19) . 2_645 ?
O17 Al2 Cs2 93.19(18) . 2_645 ?
O17 Al2 Cs4B 133.4(2) . 2_545 ?
O17 Al2 Cs5B 145.0(2) . 2_545 ?
O17 Al2 O3 113.1(3) . 1_445 ?
O17 Al2 O7 109.6(3) . 1_455 ?
O17 Al2 Cs4A 130.2(5) . 2_545 ?
O17 Al2 Cs5A 148.3(5) . 2_545 ?
O21 Al2 Cs1 132.3(3) 3_565 2_645 ?
O21 Al2 Cs2 70.3(3) 3_565 2_645 ?
O21 Al2 Cs4B 115.4(3) 3_565 2_545 ?
O21 Al2 Cs5B 61.8(2) 3_565 2_545 ?
O21 Al2 O3 108.0(3) 3_565 1_445 ?
O21 Al2 O7 108.7(4) 3_565 1_455 ?
O21 Al2 O17 107.8(3) 3_565 . ?
O21 Al2 Cs4A 118.1(5) 3_565 2_545 ?
O21 Al2 Cs5A 62.8(3) 3_565 2_545 ?
Cs1 B1 Cs2 74.34(15) 2_645 2_645 ?
Cs1 B1 Cs6B 145.3(3) 2_645 4_475 ?
Cs1 B1 Cs6A 145.3(3) 2_645 4_475 ?
Cs2 B1 Cs6B 138.1(3) 2_645 4_475 ?
Cs2 B1 Cs6A 139.0(3) 2_645 4_475 ?
Cs6B B1 Cs6A 2.14(18) 4_475 4_475 ?
O1 B1 Cs1 58.2(3) . 2_645 ?
O1 B1 Cs2 96.7(4) . 2_645 ?
O1 B1 Cs6B 98.6(4) . 4_475 ?
O1 B1 O2 111.5(6) . . ?
O1 B1 O8 110.5(6) . . ?
O1 B1 Cs6A 100.1(4) . 4_475 ?
O2 B1 Cs1 54.5(3) . 2_645 ?
O2 B1 Cs2 55.0(3) . 2_645 ?
O2 B1 Cs6B 146.2(4) . 4_475 ?
O2 B1 Cs6A 144.2(5) . 4_475 ?
O8 B1 Cs1 135.0(5) . 2_645 ?
O8 B1 Cs2 63.5(4) . 2_645 ?
O8 B1 Cs6B 74.6(4) . 4_475 ?
O8 B1 O2 107.1(6) . . ?
O8 B1 Cs6A 75.6(4) . 4_475 ?
O23 B1 Cs1 115.3(5) . 2_645 ?
O23 B1 Cs2 155.9(5) . 2_645 ?
O23 B1 Cs6B 42.4(3) . 4_475 ?
O23 B1 O1 107.1(6) . . ?
O23 B1 O2 110.9(6) . . ?
O23 B1 O8 109.6(6) . . ?
O23 B1 Cs6A 40.5(4) . 4_475 ?
Li2 B2 Cs1 74.2(4) 2_645 2_645 ?
Li2 B2 Cs2 129.6(5) 2_645 2_645 ?
Li2 B2 Cs2 85.9(4) 2_645 2_745 ?
Li2 B2 Cs3 157.0(5) 2_645 3_665 ?
Cs1 B2 Cs2 154.4(3) 2_645 2_745 ?
Cs1 B2 Cs2 70.29(14) 2_645 2_645 ?
Cs1 B2 Cs3 123.9(2) 2_645 3_665 ?
Cs2 B2 Cs2 135.2(2) 2_745 2_645 ?
Cs2 B2 Cs3 73.05(15) 2_645 3_665 ?
Cs2 B2 Cs3 72.42(15) 2_745 3_665 ?
O1 B2 Li2 43.8(5) . 2_645 ?
O1 B2 Cs1 55.2(3) . 2_645 ?
O1 B2 Cs2 118.6(4) . 2_745 ?
O1 B2 Cs2 86.2(4) . 2_645 ?
O1 B2 Cs3 156.6(5) . 3_665 ?
O1 B2 O4 112.2(6) . . ?
O1 B2 O18 113.0(6) . . ?
O1 B2 O24 105.0(6) . . ?
O4 B2 Li2 129.3(6) . 2_645 ?
O4 B2 Cs1 60.1(4) . 2_645 ?
O4 B2 Cs2 54.0(3) . 2_645 ?
O4 B2 Cs2 128.4(4) . 2_745 ?
O4 B2 Cs3 64.1(4) . 3_665 ?
O4 B2 O24 108.9(6) . . ?
O18 B2 Li2 120.9(6) . 2_645 ?
O18 B2 Cs1 146.9(5) . 2_645 ?
O18 B2 Cs2 58.0(3) . 2_745 ?
O18 B2 Cs2 78.6(4) . 2_645 ?
O18 B2 Cs3 53.1(3) . 3_665 ?
O18 B2 O4 109.5(6) . . ?
O18 B2 O24 108.0(6) . . ?
O24 B2 Li2 61.5(6) . 2_645 ?
O24 B2 Cs1 105.0(5) . 2_645 ?
O24 B2 Cs2 162.6(4) . 2_645 ?
O24 B2 Cs2 50.3(3) . 2_745 ?
O24 B2 Cs3 97.7(4) . 3_665 ?
Cs1 B3 Cs4B 130.2(3) 2_645 1_455 ?
Cs1 B3 Cs6B 149.1(3) 2_645 4_375 ?
Cs1 B3 Cs4A 132.3(4) 2_645 1_455 ?
Cs1 B3 Cs6A 152.6(4) 2_645 4_375 ?
Cs6B B3 Cs4B 69.6(2) 4_375 1_455 ?
Cs6B B3 Cs4A 66.2(5) 4_375 1_455 ?
Cs6B B3 Cs6A 3.5(2) 4_375 4_375 ?
O2 B3 Cs1 59.5(4) . 2_645 ?
O2 B3 Cs4B 159.0(5) . 1_455 ?
O2 B3 Cs6B 111.6(5) . 4_375 ?
O2 B3 O12 114.7(6) . . ?
O2 B3 Cs4A 161.1(6) . 1_455 ?
O2 B3 Cs6A 113.3(5) . 4_375 ?
O12 B3 Cs1 131.9(6) . 2_645 ?
O12 B3 Cs4B 44.3(4) . 1_455 ?
O12 B3 Cs6B 78.9(5) . 4_375 ?
O12 B3 Cs4A 46.5(5) . 1_455 ?
O12 B3 Cs6A 75.5(5) . 4_375 ?
O14 B3 Cs1 84.0(5) . 2_645 ?
O14 B3 Cs4B 76.2(5) . 1_455 ?
O14 B3 Cs6B 78.4(5) . 4_375 ?
O14 B3 O2 124.8(7) . . ?
O14 B3 O12 120.5(7) . . ?
O14 B3 Cs4A 73.9(6) . 1_455 ?
O14 B3 Cs6A 80.0(5) . 4_375 ?
Cs4B B4 Cs4A 3.6(5) 1_455 1_455 ?
Cs6B B4 Cs4B 151.0(3) 4_475 1_455 ?
Cs6B B4 Cs4A 152.1(3) 4_475 1_455 ?
Cs6B B4 Cs6A 3.7(2) 4_475 4_475 ?
O11 B4 Cs4B 78.5(4) . 1_455 ?
O11 B4 Cs6B 73.3(4) . 4_475 ?
O11 B4 O12 119.1(7) . . ?
O11 B4 O23 122.1(7) . . ?
O11 B4 Cs4A 80.5(5) . 1_455 ?
O11 B4 Cs6A 69.6(5) . 4_475 ?
O12 B4 Cs4B 42.4(3) . 1_455 ?
O12 B4 Cs6B 158.4(6) . 4_475 ?
O12 B4 Cs4A 39.7(5) . 1_455 ?
O12 B4 Cs6A 160.2(6) . 4_475 ?
O23 B4 Cs4B 157.2(5) . 1_455 ?
O23 B4 Cs6B 51.6(4) . 4_475 ?
O23 B4 O12 118.7(7) . . ?
O23 B4 Cs4A 156.2(6) . 1_455 ?
O23 B4 Cs6A 55.2(5) . 4_475 ?
Cs1 B5 Cs3 135.7(2) 2_645 3_665 ?
Cs1 B5 Cs4A 101.9(3) 2_645 2_645 ?
Cs3 B5 Cs4A 122.4(3) 3_665 2_645 ?
Cs4B B5 Cs1 102.0(2) 2_645 2_645 ?
Cs4B B5 Cs3 122.4(3) 2_645 3_665 ?
Cs4B B5 Cs4A 3.0(4) 2_645 2_645 ?
O4 B5 Cs1 62.8(4) . 2_645 ?
O4 B5 Cs3 74.3(4) . 3_665 ?
O4 B5 Cs4B 159.2(6) . 2_645 ?
O4 B5 O16 118.8(7) . . ?
O4 B5 O17 125.4(7) . . ?
O4 B5 Cs4A 157.1(7) . 2_645 ?
O16 B5 Cs1 126.5(5) . 2_645 ?
O16 B5 Cs3 83.3(4) . 3_665 ?
O16 B5 Cs4B 57.2(4) . 2_645 ?
O16 B5 Cs4A 54.8(5) . 2_645 ?
O17 B5 Cs1 86.9(4) . 2_645 ?
O17 B5 Cs3 110.5(5) . 3_665 ?
O17 B5 Cs4B 63.7(4) . 2_645 ?
O17 B5 O16 115.8(7) . . ?
O17 B5 Cs4A 66.6(6) . 2_645 ?
Cs4B B6 Cs5B 128.4(2) 2_655 4_575 ?
Cs5B B6 Cs4B 66.55(17) 2_655 2_655 ?
Cs5B B6 Cs5B 62.51(18) 2_655 4_575 ?
Cs5B B6 Cs4A 69.9(5) 2_655 2_655 ?
Cs5B B6 Cs5A 3.9(5) 2_655 2_655 ?
O3 B6 Cs4B 53.8(4) . 2_655 ?
O3 B6 Cs5B 97.6(5) . 4_575 ?
O3 B6 Cs5B 66.7(4) . 2_655 ?
O3 B6 O5 119.3(7) . . ?
O3 B6 O27 119.9(6) . . ?
O3 B6 Cs4A 54.6(4) . 2_655 ?
O3 B6 Cs5A 63.2(6) . 2_655 ?
O5 B6 Cs4B 168.1(5) . 2_655 ?
O5 B6 Cs5B 121.5(5) . 2_655 ?
O5 B6 Cs5B 59.0(4) . 4_575 ?
O5 B6 Cs4A 165.6(7) . 2_655 ?
O5 B6 Cs5A 124.3(6) . 2_655 ?
O27 B6 Cs4B 68.3(4) . 2_655 ?
O27 B6 Cs5B 77.9(4) . 2_655 ?
O27 B6 Cs5B 107.2(5) . 4_575 ?
O27 B6 O5 120.5(7) . . ?
O27 B6 Cs4A 68.5(4) . 2_655 ?
O27 B6 Cs5A 78.9(5) . 2_655 ?
Li1 B7 Cs3 84.9(4) 1_655 . ?
Li1 B7 Cs4B 61.4(3) 1_655 2_755 ?
Li1 B7 Cs5B 69.2(3) 1_655 2_755 ?
Li1 B7 Cs5B 126.7(4) 1_655 4_575 ?
Li1 B7 Cs4A 58.3(5) 1_655 2_755 ?
Li1 B7 Cs5A 124.4(5) 1_655 4_575 ?
Li1 B7 Cs5A 70.8(4) 1_655 2_755 ?
Cs3 B7 Cs4B 143.0(3) . 2_755 ?
Cs3 B7 Cs5B 76.9(2) . 4_575 ?
Cs3 B7 Cs5B 91.5(2) . 2_755 ?
Cs3 B7 Cs4A 140.5(5) . 2_755 ?
Cs3 B7 Cs5A 94.8(5) . 2_755 ?
Cs3 B7 Cs5A 73.5(5) . 4_575 ?
Cs4B B7 Cs5B 110.1(2) 2_755 4_575 ?
Cs4B B7 Cs5B 63.69(18) 2_755 2_755 ?
Cs4B B7 Cs4A 3.1(4) 2_755 2_755 ?
Cs4B B7 Cs5A 111.9(4) 2_755 4_575 ?
Cs4B B7 Cs5A 61.4(4) 2_755 2_755 ?
Cs5B B7 Cs5B 61.88(18) 4_575 2_755 ?
Cs5B B7 Cs4A 112.2(4) 4_575 2_755 ?
Cs5B B7 Cs5A 61.62(19) 4_575 2_755 ?
Cs5B B7 Cs5A 3.6(5) 4_575 4_575 ?
O5 B7 Li1 127.3(6) . 1_655 ?
O5 B7 Cs3 141.1(5) . . ?
O5 B7 Cs4B 66.3(4) . 2_755 ?
O5 B7 Cs5B 82.6(4) . 2_755 ?
O5 B7 Cs5B 66.4(4) . 4_575 ?
O5 B7 Cs4A 69.5(6) . 2_755 ?
O5 B7 Cs5A 79.2(6) . 2_755 ?
O5 B7 Cs5A 70.0(6) . 4_575 ?
O25 B7 Li1 107.5(6) . 1_655 ?
O25 B7 Cs3 62.7(4) . . ?
O25 B7 Cs4B 138.8(6) . 2_755 ?
O25 B7 Cs5B 107.4(5) . 4_575 ?
O25 B7 Cs5B 154.1(6) . 2_755 ?
O25 B7 O5 115.9(6) . . ?
O25 B7 Cs4A 137.8(6) . 2_755 ?
O25 B7 Cs5A 106.5(5) . 4_575 ?
O25 B7 Cs5A 157.3(7) . 2_755 ?
O26 B7 Li1 35.2(5) . 1_655 ?
O26 B7 Cs3 73.0(4) . . ?
O26 B7 Cs4B 70.5(5) . 2_755 ?
O26 B7 Cs5B 39.2(4) . 2_755 ?
O26 B7 Cs5B 91.5(5) . 4_575 ?
O26 B7 O5 118.8(7) . . ?
O26 B7 O25 125.1(7) . . ?
O26 B7 Cs4A 68.5(6) . 2_755 ?
O26 B7 Cs5A 89.1(6) . 4_575 ?
O26 B7 Cs5A 41.9(5) . 2_755 ?
Cs2 B8 Cs6B 133.4(2) 2_645 4_475 ?
Cs2 B8 Cs6B 77.9(2) 2_645 2_645 ?
Cs6B B8 Cs6B 84.8(2) 2_645 4_475 ?
O8 B8 Cs2 64.0(4) . 2_645 ?
O8 B8 Cs6B 69.6(4) . 4_475 ?
O8 B8 Cs6B 62.8(4) . 2_645 ?
O8 B8 O18 120.3(7) . . ?
O8 B8 Cs6A 63.9(4) . 2_645 ?
O18 B8 Cs2 90.8(4) . 2_645 ?
O18 B8 Cs6B 165.4(6) . 2_645 ?
O18 B8 Cs6B 109.8(5) . 4_475 ?
O18 B8 Cs6A 162.0(6) . 2_645 ?
O19 B8 Cs2 111.4(6) . 2_645 ?
O19 B8 Cs6B 93.9(5) . 4_475 ?
O19 B8 Cs6B 57.4(4) . 2_645 ?
O19 B8 O8 119.1(7) . . ?
O19 B8 O18 120.4(7) . . ?
O19 B8 Cs6A 57.2(5) . 2_645 ?
Li1 B9 Cs1 113.3(4) . . ?
Li1 B9 Cs3 151.0(4) . . ?
Cs3 B9 Cs1 61.30(12) . . ?
O6 B9 Li1 53.9(4) . . ?
O6 B9 Cs1 68.2(4) . . ?
O6 B9 Cs3 101.6(4) . . ?
O6 B9 O25 113.7(6) . . ?
O6 B9 O27 107.6(6) . . ?
O6 B9 O28 112.5(6) . . ?
O25 B9 Li1 147.8(7) . . ?
O25 B9 Cs1 45.5(3) . . ?
O25 B9 Cs3 50.7(3) . . ?
O25 B9 O27 109.8(6) . . ?
O25 B9 O28 107.4(6) . . ?
O27 B9 Li1 58.1(4) . . ?
O27 B9 Cs1 124.9(5) . . ?
O27 B9 Cs3 150.2(4) . . ?
O28 B9 Li1 104.7(6) . . ?
O28 B9 Cs1 127.4(5) . . ?
O28 B9 Cs3 67.7(4) . . ?
O28 B9 O27 105.6(6) . . ?
Cs2 B10 Cs1 72.05(15) 2_745 2_745 ?
Cs2 B10 Cs4B 157.9(3) 2_745 2_645 ?
Cs2 B10 Cs4A 156.3(4) 2_745 2_645 ?
Cs4B B10 Cs1 107.9(2) 2_645 2_745 ?
Cs4B B10 Cs4A 3.7(5) 2_645 2_645 ?
O7 B10 Cs1 48.3(4) . 2_745 ?
O7 B10 Cs2 71.1(4) . 2_745 ?
O7 B10 Cs4B 92.2(5) . 2_645 ?
O7 B10 O16 120.5(7) . . ?
O7 B10 O24 121.9(7) . . ?
O7 B10 Cs4A 88.9(6) . 2_645 ?
O16 B10 Cs1 150.0(5) . 2_745 ?
O16 B10 Cs2 135.6(5) . 2_745 ?
O16 B10 Cs4B 42.1(4) . 2_645 ?
O16 B10 Cs4A 45.7(6) . 2_645 ?
O24 B10 Cs1 81.4(4) . 2_745 ?
O24 B10 Cs2 66.4(4) . 2_745 ?
O24 B10 Cs4B 135.7(5) . 2_645 ?
O24 B10 O16 117.5(7) . . ?
O24 B10 Cs4A 137.1(6) . 2_645 ?
Cs2 B11 Cs3 74.27(16) 4_475 1_455 ?
Cs3 B11 Cs2 73.99(16) . 4_475 ?
Cs3 B11 Cs3 139.3(3) . 1_455 ?
Cs3 B11 Cs5B 73.07(17) . 4_575 ?
Cs3 B11 Cs5A 70.3(4) . 4_575 ?
Cs3 B11 Cs5A 130.3(3) . 2_655 ?
Cs5B B11 Cs2 121.1(2) 4_575 4_475 ?
Cs5B B11 Cs2 150.4(3) 2_655 4_475 ?
Cs5B B11 Cs3 146.8(3) 4_575 1_455 ?
Cs5B B11 Cs3 129.8(3) 2_655 . ?
Cs5B B11 Cs3 89.2(2) 2_655 1_455 ?
Cs5B B11 Cs5B 62.96(19) 2_655 4_575 ?
Cs5B B11 Cs5A 64.2(3) 4_575 2_655 ?
Cs5B B11 Cs5A 1.5(3) 2_655 2_655 ?
Cs5B B11 Cs5A 66.5(5) 2_655 4_575 ?
O9 B11 Cs2 51.8(4) . 4_475 ?
O9 B11 Cs3 50.1(4) . 1_455 ?
O9 B11 Cs3 89.9(5) . . ?
O9 B11 Cs5B 132.0(5) . 2_655 ?
O9 B11 Cs5B 162.9(6) . 4_575 ?
O9 B11 Cs5A 130.6(6) . 2_655 ?
O9 B11 Cs5A 160.1(7) . 4_575 ?
O21 B11 Cs2 80.1(5) . 4_475 ?
O21 B11 Cs3 109.7(6) . . ?
O21 B11 Cs3 89.1(5) . 1_455 ?
O21 B11 Cs5B 75.2(5) . 2_655 ?
O21 B11 Cs5B 67.4(5) . 4_575 ?
O21 B11 O9 120.8(8) . . ?
O21 B11 O28 118.8(8) . . ?
O21 B11 Cs5A 76.4(6) . 2_655 ?
O21 B11 Cs5A 66.8(5) . 4_575 ?
O28 B11 Cs2 142.2(5) . 4_475 ?
O28 B11 Cs3 133.3(5) . 1_455 ?
O28 B11 Cs3 68.9(4) . . ?
O28 B11 Cs5B 53.5(4) . 4_575 ?
O28 B11 Cs5B 66.1(4) . 2_655 ?
O28 B11 O9 120.4(7) . . ?
O28 B11 Cs5A 65.9(5) . 2_655 ?
O28 B11 Cs5A 55.1(5) . 4_575 ?
Cs1 B12 Cs3 69.74(17) 1_455 1_455 ?
O10 B12 Cs1 160.6(6) . 1_455 ?
O10 B12 Cs3 129.7(6) . 1_455 ?
O15 B12 Cs1 60.8(4) . 1_455 ?
O15 B12 Cs3 72.6(5) . 1_455 ?
O15 B12 O10 119.3(7) . . ?
O15 B12 O22 120.3(7) . . ?
O22 B12 Cs1 66.0(4) . 1_455 ?
O22 B12 Cs3 65.0(4) . 1_455 ?
O22 B12 O10 120.0(7) . . ?
Cs2 B13 Cs1 131.3(3) 4_375 1_455 ?
Cs2 B13 Cs4B 130.9(3) 4_375 1_455 ?
Cs2 B13 Cs4A 127.8(5) 4_375 1_455 ?
Cs4B B13 Cs1 95.2(2) 1_455 1_455 ?
O10 B13 Cs1 138.8(5) 1_455 1_455 ?
O10 B13 Cs2 81.8(5) 1_455 4_375 ?
O10 B13 Cs4B 67.6(4) 1_455 1_455 ?
O10 B13 Cs4A 63.7(7) 1_455 1_455 ?
O13 B13 Cs1 49.5(4) . 1_455 ?
O13 B13 Cs2 91.2(5) . 4_375 ?
O13 B13 Cs4B 137.0(6) . 1_455 ?
O13 B13 O10 119.7(7) . 1_455 ?
O13 B13 Cs4A 139.2(7) . 1_455 ?
O20 B13 Cs1 88.4(5) . 1_455 ?
O20 B13 Cs2 96.6(5) . 4_375 ?
O20 B13 Cs4B 65.7(5) . 1_455 ?
O20 B13 O10 114.7(7) . 1_455 ?
O20 B13 O13 125.6(7) . . ?
O20 B13 Cs4A 67.6(6) . 1_455 ?
O6 B14 Cs3 112.0(4) . 1_455 ?
O6 B14 O9 112.7(5) . . ?
O6 B14 O13 112.6(5) . 1_655 ?
O6 B14 O22 109.4(5) . . ?
O9 B14 Cs3 53.7(3) . 1_455 ?
O9 B14 O13 107.5(5) . 1_655 ?
O9 B14 O22 105.9(5) . . ?
O13 B14 Cs3 135.3(4) 1_655 1_455 ?
O22 B14 Cs3 54.9(3) . 1_455 ?
O22 B14 O13 108.4(5) . 1_655 ?
Li2 O1 Cs1 100.3(5) 2_645 2_645 ?
B1 O1 Li2 123.6(8) . 2_645 ?
B1 O1 Cs1 97.8(4) . 2_645 ?
B2 O1 Li2 104.7(8) . 2_645 ?
B2 O1 Cs1 102.2(4) . 2_645 ?
B2 O1 B1 122.8(6) . . ?
Cs1 O2 Cs2 93.03(13) 2_645 2_645 ?
B1 O2 Cs1 101.4(4) . 2_645 ?
B1 O2 Cs2 101.2(4) . 2_645 ?
B3 O2 Cs1 96.8(4) . 2_645 ?
B3 O2 Cs2 129.7(5) . 2_645 ?
B3 O2 B1 124.6(6) . . ?
Cs4B O3 Cs5B 77.62(16) 2_655 2_655 ?
Al2 O3 Cs4B 123.1(2) 1_665 2_655 ?
Al2 O3 Cs5B 104.2(2) 1_665 2_655 ?
Al2 O3 Cs4A 124.4(4) 1_665 2_655 ?
Al2 O3 Cs5A 103.0(3) 1_665 2_655 ?
B6 O3 Cs4B 105.9(4) . 2_655 ?
B6 O3 Cs5B 90.2(4) . 2_655 ?
B6 O3 Al2 130.7(5) . 1_665 ?
B6 O3 Cs4A 104.1(6) . 2_655 ?
B6 O3 Cs5A 94.1(7) . 2_655 ?
Cs1 O4 Cs2 84.96(11) 2_645 2_645 ?
Cs1 O4 Cs3 168.28(16) 2_645 3_665 ?
Cs2 O4 Cs3 86.43(12) 2_645 3_665 ?
B2 O4 Cs1 96.2(4) . 2_645 ?
B2 O4 Cs2 104.4(4) . 2_645 ?
B2 O4 Cs3 93.7(4) . 3_665 ?
B5 O4 Cs1 95.3(5) . 2_645 ?
B5 O4 Cs2 130.6(5) . 2_645 ?
B5 O4 Cs3 84.3(4) . 3_665 ?
B5 O4 B2 124.5(6) . . ?
Cs4B O5 Cs5B 126.90(19) 2_755 4_575 ?
Cs4B O5 Cs4A 2.2(4) 2_755 2_755 ?
Cs4B O5 Cs5A 64.0(3) 2_755 2_755 ?
Cs4B O5 Cs5A 126.3(2) 2_755 4_575 ?
Cs5B O5 Cs4A 127.3(3) 4_575 2_755 ?
Cs5B O5 Cs5A 3.6(5) 4_575 4_575 ?
Cs5B O5 Cs5A 64.38(18) 4_575 2_755 ?
B6 O5 Cs4B 121.9(5) . 2_755 ?
B6 O5 Cs5B 100.9(4) . 4_575 ?
B6 O5 B7 122.4(6) . . ?
B6 O5 Cs4A 123.0(5) . 2_755 ?
B6 O5 Cs5A 103.3(6) . 4_575 ?
B6 O5 Cs5A 155.7(5) . 2_755 ?
B7 O5 Cs4B 90.6(4) . 2_755 ?
B7 O5 Cs5B 91.3(4) . 4_575 ?
B7 O5 Cs4A 88.4(5) . 2_755 ?
B7 O5 Cs5A 79.0(6) . 2_755 ?
B7 O5 Cs5A 87.8(6) . 4_575 ?
Li1 O6 Li2 71.6(6) . . ?
Li1 O6 Cs1 145.0(5) . . ?
Li2 O6 Cs1 77.6(4) . . ?
B9 O6 Li1 91.1(6) . . ?
B9 O6 Li2 120.8(7) . . ?
B9 O6 Cs1 90.4(4) . . ?
B9 O6 B14 119.0(5) . . ?
B14 O6 Li1 118.1(6) . . ?
B14 O6 Li2 119.1(7) . . ?
B14 O6 Cs1 91.3(3) . . ?
Cs2 O7 Cs1 84.85(12) 2_745 2_745 ?
Al2 O7 Cs1 109.9(2) 1_655 2_745 ?
Al2 O7 Cs2 106.2(2) 1_655 2_745 ?
B10 O7 Cs1 113.7(5) . 2_745 ?
B10 O7 Cs2 85.7(4) . 2_745 ?
B10 O7 Al2 135.6(5) . 1_655 ?
Cs2 O8 Cs6B 174.60(18) 2_645 4_475 ?
Cs6B O8 Cs2 88.97(18) 2_645 2_645 ?
Cs6B O8 Cs6B 94.69(16) 2_645 4_475 ?
B1 O8 Cs2 92.3(4) . 2_645 ?
B1 O8 Cs6B 82.3(4) . 4_475 ?
B1 O8 Cs6B 141.5(4) . 2_645 ?
B1 O8 Cs6A 143.5(5) . 2_645 ?
B8 O8 Cs2 93.8(5) . 2_645 ?
B8 O8 Cs6B 95.1(5) . 2_645 ?
B8 O8 Cs6B 89.9(5) . 4_475 ?
B8 O8 B1 123.2(6) . . ?
B8 O8 Cs6A 93.3(5) . 2_645 ?
Cs3 O9 Cs2 94.38(13) 1_455 4_475 ?
B11 O9 Cs2 108.4(5) . 4_475 ?
B11 O9 Cs3 110.4(5) . 1_455 ?
B11 O9 B14 120.4(6) . . ?
B14 O9 Cs2 116.1(4) . 4_475 ?
B14 O9 Cs3 103.7(4) . 1_455 ?
Cs2 O10 Cs6B 77.77(12) 4_475 4_475 ?
Cs4B O10 Cs2 138.48(17) . 4_475 ?
Cs4B O10 Cs6B 73.65(14) . 4_475 ?
Cs4B O10 Cs6A 74.5(2) . 4_475 ?
B12 O10 Cs2 105.0(5) . 4_475 ?
B12 O10 Cs4B 115.9(5) . . ?
B12 O10 Cs6B 124.0(4) . 4_475 ?
B12 O10 B13 120.3(6) . 1_655 ?
B12 O10 Cs4A 114.8(6) . . ?
B12 O10 Cs6A 124.2(5) . 4_475 ?
B13 O10 Cs2 75.5(4) 1_655 4_475 ?
B13 O10 Cs4B 89.7(5) 1_655 . ?
B13 O10 Cs6B 114.6(4) 1_655 4_475 ?
B13 O10 Cs4A 93.3(7) 1_655 . ?
B13 O10 Cs6A 114.1(5) 1_655 4_475 ?
Cs4A O10 Cs6A 71.8(5) . 4_475 ?
Cs6B O11 Cs4B 163.8(2) 4_475 1_455 ?
Al1 O11 Cs4B 92.3(2) . 1_455 ?
Al1 O11 Cs6B 92.5(2) . 4_475 ?
Al1 O11 Cs6A 89.6(3) . 4_475 ?
B4 O11 Cs4B 81.0(4) . 1_455 ?
B4 O11 Cs6B 84.2(4) . 4_475 ?
B4 O11 Al1 131.6(5) . . ?
B4 O11 Cs6A 88.2(5) . 4_475 ?
Cs4B O12 Cs6B 79.43(17) 1_455 4_375 ?
Cs4B O12 Cs4A 5.0(7) 1_455 1_455 ?
Cs4B O12 Cs6A 77.2(2) 1_455 4_375 ?
B3 O12 Cs4B 115.8(5) . 1_455 ?
B3 O12 Cs6B 78.4(5) . 4_375 ?
B3 O12 Cs4A 112.9(6) . 1_455 ?
B3 O12 Cs6A 82.1(5) . 4_375 ?
B4 O12 Cs4B 118.6(4) . 1_455 ?
B4 O12 Cs6B 127.9(5) . 4_375 ?
B4 O12 B3 122.6(6) . . ?
B4 O12 Cs4A 122.5(7) . 1_455 ?
B4 O12 Cs6A 126.3(5) . 4_375 ?
Cs1 O13 Cs2 150.42(15) 1_455 4_375 ?
Cs1 O13 Cs3 75.21(10) 1_455 1_455 ?
Cs3 O13 Cs2 79.37(11) 1_455 4_375 ?
B13 O13 Cs1 111.3(5) . 1_455 ?
B13 O13 Cs2 67.8(4) . 4_375 ?
B13 O13 Cs3 117.3(4) . 1_455 ?
B13 O13 B14 121.8(6) . 1_455 ?
B14 O13 Cs1 113.4(4) 1_455 1_455 ?
B14 O13 Cs2 88.8(4) 1_455 4_375 ?
B14 O13 Cs3 108.7(4) 1_455 1_455 ?
Li1 O14 Cs1 92.5(5) 2_545 2_645 ?
Li1 O14 Cs4B 66.1(4) 2_545 1_455 ?
Li1 O14 Cs6B 123.2(5) 2_545 4_375 ?
Li1 O14 Cs4A 67.1(5) 2_545 1_455 ?
Li1 O14 Cs6A 121.4(5) 2_545 4_375 ?
Li2 O14 Li1 83.3(7) 2_545 2_545 ?
Li2 O14 Cs1 92.7(7) 2_545 2_645 ?
Li2 O14 Cs4B 126.9(7) 2_545 1_455 ?
Li2 O14 Cs6B 94.9(6) 2_545 4_375 ?
Li2 O14 Cs4A 124.0(8) 2_545 1_455 ?
Li2 O14 Cs6A 97.4(7) 2_545 4_375 ?
Cs1 O14 Cs4B 129.10(17) 2_645 1_455 ?
Cs1 O14 Cs6B 144.08(18) 2_645 4_375 ?
Cs1 O14 Cs4A 133.0(6) 2_645 1_455 ?
Cs1 O14 Cs6A 145.4(2) 2_645 4_375 ?
Cs4B O14 Cs6A 67.7(2) 1_455 4_375 ?
Cs6B O14 Cs4B 70.81(17) 4_375 1_455 ?
Cs6B O14 Cs4A 67.8(5) 4_375 1_455 ?
Cs6B O14 Cs6A 3.2(2) 4_375 4_375 ?
B3 O14 Li1 127.2(7) . 2_545 ?
B3 O14 Li2 146.3(8) . 2_545 ?
B3 O14 Cs1 74.2(4) . 2_645 ?
B3 O14 Cs4B 83.2(5) . 1_455 ?
B3 O14 Cs6B 80.3(5) . 4_375 ?
B3 O14 Cs4A 85.3(6) . 1_455 ?
B3 O14 Cs6A 79.3(5) . 4_375 ?
Cs1 O15 Cs3 76.77(12) 1_455 1_455 ?
Al1 O15 Cs1 122.3(2) . 1_455 ?
Al1 O15 Cs3 105.4(3) . 1_455 ?
B12 O15 Cs1 96.4(5) . 1_455 ?
B12 O15 Cs3 85.1(5) . 1_455 ?
B12 O15 Al1 141.1(5) . . ?
Cs4B O16 Cs3 136.6(2) 2_645 3_665 ?
Cs4B O16 Cs4A 4.4(6) 2_645 2_645 ?
Cs4B O16 Cs5A 69.2(2) 2_645 2_645 ?
B5 O16 Cs3 74.8(4) . 3_665 ?
B5 O16 Cs4B 99.9(4) . 2_645 ?
B5 O16 Cs4A 103.7(7) . 2_645 ?
B5 O16 Cs5A 109.7(5) . 2_645 ?
B10 O16 Cs3 98.1(4) . 3_665 ?
B10 O16 Cs4B 119.9(5) . 2_645 ?
B10 O16 B5 120.6(6) . . ?
B10 O16 Cs4A 115.7(7) . 2_645 ?
B10 O16 Cs5A 124.2(5) . 2_645 ?
Cs4B O17 Cs1 105.49(18) 2_645 2_645 ?
Cs4B O17 Cs4A 2.0(4) 2_645 2_645 ?
Al2 O17 Cs1 91.5(2) . 2_645 ?
Al2 O17 Cs4B 131.7(3) . 2_645 ?
Al2 O17 Cs4A 133.6(4) . 2_645 ?
B5 O17 Cs1 72.0(4) . 2_645 ?
B5 O17 Cs4B 94.1(4) . 2_645 ?
B5 O17 Al2 134.2(5) . . ?
B5 O17 Cs4A 92.2(5) . 2_645 ?
Cs3 O18 Cs2 88.61(12) 3_665 2_745 ?
B2 O18 Cs2 100.1(4) . 2_745 ?
B2 O18 Cs3 105.9(4) . 3_665 ?
B8 O18 Cs2 120.4(5) . 2_745 ?
B8 O18 Cs3 116.9(5) . 3_665 ?
B8 O18 B2 119.7(6) . . ?
Al1 O19 Cs6B 101.2(3) 3_565 2_645 ?
Al1 O19 Cs6A 100.3(3) 3_565 2_645 ?
B8 O19 Cs6B 101.4(5) . 2_645 ?
B8 O19 Al1 150.6(6) . 3_565 ?
B8 O19 Cs6A 101.0(5) . 2_645 ?
Cs4B O20 Cs4A 4.4(6) 1_455 1_455 ?
Al1 O20 Cs4B 108.1(3) . 1_455 ?
Al1 O20 Cs4A 111.5(6) . 1_455 ?
B13 O20 Cs4B 93.0(5) . 1_455 ?
B13 O20 Al1 149.5(6) . . ?
B13 O20 Cs4A 90.8(6) . 1_455 ?
Cs5B O21 Cs5B 66.93(17) 2_655 4_575 ?
Cs5B O21 Cs5A 0.9(2) 2_655 2_655 ?
Cs5B O21 Cs5A 67.8(2) 4_575 2_655 ?
Al2 O21 Cs5B 113.5(3) 3_565 2_655 ?
Al2 O21 Cs5B 92.7(3) 3_565 4_575 ?
Al2 O21 Cs5A 91.2(4) 3_565 4_575 ?
Al2 O21 Cs5A 113.5(4) 3_565 2_655 ?
B11 O21 Cs5B 92.1(5) . 4_575 ?
B11 O21 Cs5B 83.2(5) . 2_655 ?
B11 O21 Al2 163.1(7) . 3_565 ?
B11 O21 Cs5A 92.5(5) . 4_575 ?
B11 O21 Cs5A 83.3(5) . 2_655 ?
Cs1 O22 Cs3 77.79(11) 1_455 1_455 ?
B12 O22 Cs1 90.6(4) . 1_455 ?
B12 O22 Cs3 92.2(5) . 1_455 ?
B12 O22 B14 121.0(6) . . ?
B14 O22 Cs1 148.2(4) . 1_455 ?
B14 O22 Cs3 102.3(4) . 1_455 ?
Cs6B O23 Cs6A 3.8(2) 4_475 4_475 ?
B1 O23 Cs6B 117.4(5) . 4_475 ?
B1 O23 Cs6A 120.9(5) . 4_475 ?
B4 O23 Cs6B 106.7(5) . 4_475 ?
B4 O23 B1 123.8(6) . . ?
B4 O23 Cs6A 103.0(5) . 4_475 ?
Li2 O24 Cs2 111.0(4) 2_645 2_745 ?
B2 O24 Li2 83.8(6) . 2_645 ?
B2 O24 Cs2 107.5(4) . 2_745 ?
B10 O24 Li2 140.3(7) . 2_645 ?
B10 O24 Cs2 89.7(4) . 2_745 ?
B10 O24 B2 123.0(6) . . ?
Cs3 O25 Cs1 79.43(11) . . ?
B7 O25 Cs1 126.9(5) . . ?
B7 O25 Cs3 93.9(4) . . ?
B7 O25 B9 117.3(6) . . ?
B9 O25 Cs1 114.8(4) . . ?
B9 O25 Cs3 107.6(4) . . ?
Li1 O26 Cs3 106.1(5) 1_655 . ?
Li1 O26 Cs4B 71.8(5) 1_655 2_755 ?
Li1 O26 Cs5B 104.2(5) 1_655 2_755 ?
Li1 O26 Cs4A 68.1(7) 1_655 2_755 ?
Li1 O26 Cs5A 105.5(5) 1_655 2_755 ?
Cs3 O26 Cs4B 170.61(19) . 2_755 ?
Cs3 O26 Cs4A 170.1(3) . 2_755 ?
Cs4B O26 Cs4A 3.9(5) 2_755 2_755 ?
Cs5B O26 Cs3 113.17(19) 2_755 . ?
Cs5B O26 Cs4B 76.10(18) 2_755 2_755 ?
Cs5B O26 Cs4A 76.5(3) 2_755 2_755 ?
Cs5B O26 Cs5A 4.7(6) 2_755 2_755 ?
B7 O26 Li1 120.9(7) . 1_655 ?
B7 O26 Cs3 84.9(5) . . ?
B7 O26 Cs4B 88.4(5) . 2_755 ?
B7 O26 Cs5B 124.6(5) . 2_755 ?
B7 O26 Cs4A 91.4(6) . 2_755 ?
B7 O26 Cs5A 120.9(7) . 2_755 ?
Cs5A O26 Cs3 116.6(5) 2_755 . ?
Li1 O27 Cs4B 68.8(4) . 2_655 ?
Li1 O27 Cs5B 84.1(4) . 2_655 ?
Li1 O27 Cs4A 70.6(5) . 2_655 ?
Li1 O27 Cs5A 83.7(4) . 2_655 ?
Cs4B O27 Cs5A 66.1(5) 2_655 2_655 ?
Cs5B O27 Cs4B 69.80(14) 2_655 2_655 ?
Cs5B O27 Cs5A 3.8(5) 2_655 2_655 ?
B6 O27 Li1 156.8(6) . . ?
B6 O27 Cs4B 90.3(4) . 2_655 ?
B6 O27 Cs5B 79.2(4) . 2_655 ?
B6 O27 B9 113.8(5) . . ?
B6 O27 Cs4A 89.2(5) . 2_655 ?
B6 O27 Cs5A 78.5(5) . 2_655 ?
B9 O27 Li1 85.2(5) . . ?
B9 O27 Cs4B 153.0(4) . 2_655 ?
B9 O27 Cs5B 101.7(4) . 2_655 ?
B9 O27 Cs4A 155.5(6) . 2_655 ?
B9 O27 Cs5A 105.4(7) . 2_655 ?
Cs5B O28 Cs3 84.37(15) 4_575 . ?
Cs5B O28 Cs3 157.17(18) 2_655 . ?
Cs5B O28 Cs5B 73.31(17) 4_575 2_655 ?
Cs5B O28 Cs5A 74.4(3) 4_575 2_655 ?
Cs5B O28 Cs5A 4.3(6) 4_575 4_575 ?
Cs5B O28 Cs5A 2.3(4) 2_655 2_655 ?
B9 O28 Cs3 89.2(4) . . ?
B9 O28 Cs5B 129.4(4) . 4_575 ?
B9 O28 Cs5B 108.5(4) . 2_655 ?
B9 O28 Cs5A 130.7(5) . 4_575 ?
B9 O28 Cs5A 106.3(5) . 2_655 ?
B11 O28 Cs3 90.0(5) . . ?
B11 O28 Cs5B 106.5(5) . 4_575 ?
B11 O28 Cs5B 91.8(5) . 2_655 ?
B11 O28 B9 123.6(6) . . ?
B11 O28 Cs5A 104.6(6) . 4_575 ?
B11 O28 Cs5A 93.4(5) . 2_655 ?
Cs5A O28 Cs3 80.5(6) 4_575 . ?
Cs5A O28 Cs3 158.6(3) 2_655 . ?
Li1 Cs4A B13 151.0(7) 2_645 1_655 ?
Li1 Cs4A O5 67.2(5) 2_645 2_745 ?
Li1 Cs4A O14 31.9(3) 2_645 1_655 ?
Li1 Cs4A O17 117.6(9) 2_645 2_655 ?
Li1 Cs4A O26 31.4(3) 2_645 2_745 ?
Li1 Cs4A O27 37.5(3) 2_645 2_645 ?
O3 Cs4A Li1 78.7(4) 2_645 2_645 ?
O3 Cs4A B13 119.2(7) 2_645 1_655 ?
O3 Cs4A O5 112.5(6) 2_645 2_745 ?
O3 Cs4A O10 101.2(8) 2_645 . ?
O3 Cs4A O14 101.8(6) 2_645 1_655 ?
O3 Cs4A O16 67.5(3) 2_645 2_655 ?
O3 Cs4A O17 103.7(6) 2_645 2_655 ?
O3 Cs4A O20 140.7(7) 2_645 1_655 ?
O3 Cs4A O26 85.3(3) 2_645 2_745 ?
O3 Cs4A O27 42.9(3) 2_645 2_645 ?
O5 Cs4A B13 118.4(8) 2_745 1_655 ?
O5 Cs4A O14 77.6(4) 2_745 1_655 ?
O10 Cs4A Li1 141.2(11) . 2_645 ?
O10 Cs4A B13 22.93(18) . 1_655 ?
O10 Cs4A O5 141.2(8) . 2_745 ?
O10 Cs4A O14 114.6(8) . 1_655 ?
O10 Cs4A O17 100.3(5) . 2_655 ?
O10 Cs4A O20 41.0(2) . 1_655 ?
O10 Cs4A O26 169.3(6) . 2_745 ?
O10 Cs4A O27 122.8(11) . 2_645 ?
O12 Cs4A Li1 66.5(4) 1_655 2_645 ?
O12 Cs4A B13 89.4(4) 1_655 1_655 ?
O12 Cs4A O3 143.1(7) 1_655 2_645 ?
O12 Cs4A O5 65.3(5) 1_655 2_745 ?
O12 Cs4A O10 98.7(5) 1_655 . ?
O12 Cs4A O14 41.3(2) 1_655 1_655 ?
O12 Cs4A O16 144.2(12) 1_655 2_655 ?
O12 Cs4A O17 102.9(9) 1_655 2_655 ?
O12 Cs4A O20 69.3(3) 1_655 1_655 ?
O12 Cs4A O26 71.5(4) 1_655 2_745 ?
O12 Cs4A O27 100.3(5) 1_655 2_645 ?
O14 Cs4A B13 119.2(5) 1_655 1_655 ?
O16 Cs4A Li1 125.5(6) 2_655 2_645 ?
O16 Cs4A B13 83.5(4) 2_655 1_655 ?
O16 Cs4A O5 87.4(8) 2_655 2_745 ?
O16 Cs4A O10 88.2(4) 2_655 . ?
O16 Cs4A O14 156.8(6) 2_655 1_655 ?
O16 Cs4A O17 41.4(4) 2_655 2_655 ?
O16 Cs4A O20 95.7(5) 2_655 1_655 ?
O16 Cs4A O26 102.2(7) 2_655 2_745 ?
O16 Cs4A O27 105.3(4) 2_655 2_645 ?
O17 Cs4A B13 82.1(5) 2_655 1_655 ?
O17 Cs4A O5 54.3(5) 2_655 2_745 ?
O17 Cs4A O14 131.2(9) 2_655 1_655 ?
O17 Cs4A O26 86.2(7) 2_655 2_745 ?
O20 Cs4A Li1 135.0(5) 1_655 2_645 ?
O20 Cs4A B13 21.58(18) 1_655 1_655 ?
O20 Cs4A O5 101.3(7) 1_655 2_745 ?
O20 Cs4A O14 104.5(4) 1_655 1_655 ?
O20 Cs4A O17 79.9(6) 1_655 2_655 ?
O20 Cs4A O26 133.9(8) 1_655 2_745 ?
O20 Cs4A O27 153.6(11) 1_655 2_645 ?
O26 Cs4A B13 154.7(9) 2_745 1_655 ?
O26 Cs4A O5 38.8(3) 2_745 2_745 ?
O26 Cs4A O14 55.3(2) 2_745 1_655 ?
O27 Cs4A B13 145.7(11) 2_645 1_655 ?
O27 Cs4A O5 95.4(4) 2_645 2_745 ?
O27 Cs4A O14 59.4(3) 2_645 1_655 ?
O27 Cs4A O17 126.5(6) 2_645 2_655 ?
O27 Cs4A O26 57.1(2) 2_645 2_745 ?
B6 Cs5A B7 143.4(6) 2_645 4_576 ?
B6 Cs5A B11 81.7(3) 2_645 4_576 ?
B6 Cs5A O5 131.8(8) 2_645 4_576 ?
B6 Cs5A O16 82.4(4) 2_645 2_655 ?
B6 Cs5A O21 85.5(6) 2_645 2_645 ?
B6 Cs5A O27 22.58(17) 2_645 2_645 ?
B6 Cs5A O28 49.0(3) 2_645 2_645 ?
B11 Cs5A B7 67.1(2) 4_576 4_576 ?
O3 Cs5A B6 22.70(18) 2_645 2_645 ?
O3 Cs5A B7 137.7(3) 2_645 4_576 ?
O3 Cs5A B11 70.6(3) 2_645 4_576 ?
O3 Cs5A O5 138.8(6) 2_645 4_576 ?
O3 Cs5A O16 60.5(4) 2_645 2_655 ?
O3 Cs5A O21 107.3(7) 2_645 2_645 ?
O3 Cs5A O21 50.0(2) 2_645 4_576 ?
O3 Cs5A O27 41.17(18) 2_645 2_645 ?
O3 Cs5A O28 89.7(3) 2_645 4_576 ?
O3 Cs5A O28 71.5(4) 2_645 2_645 ?
O5 Cs5A B7 22.20(16) 4_576 4_576 ?
O5 Cs5A B11 74.0(3) 4_576 4_576 ?
O5 Cs5A O16 126.4(6) 4_576 2_655 ?
O5 Cs5A O21 62.1(5) 4_576 2_645 ?
O16 Cs5A B7 104.8(6) 2_655 4_576 ?
O16 Cs5A B11 72.6(4) 2_655 4_576 ?
O16 Cs5A O21 167.8(4) 2_655 2_645 ?
O21 Cs5A B6 62.5(2) 4_576 2_645 ?
O21 Cs5A B7 84.2(5) 2_645 4_576 ?
O21 Cs5A B7 87.8(3) 4_576 4_576 ?
O21 Cs5A B11 20.68(18) 4_576 4_576 ?
O21 Cs5A B11 104.3(6) 2_645 4_576 ?
O21 Cs5A O5 93.3(3) 4_576 4_576 ?
O21 Cs5A O16 64.6(4) 4_576 2_655 ?
O21 Cs5A O21 108.3(7) 4_576 2_645 ?
O21 Cs5A O27 85.0(3) 4_576 2_645 ?
O21 Cs5A O28 92.3(5) 4_576 2_645 ?
O26 Cs5A B6 82.8(3) 2_745 2_645 ?
O26 Cs5A B7 127.9(4) 2_745 4_576 ?
O26 Cs5A B11 164.4(4) 2_745 4_576 ?
O26 Cs5A O3 94.3(3) 2_745 2_645 ?
O26 Cs5A O5 118.1(6) 2_745 4_576 ?
O26 Cs5A O16 104.1(7) 2_745 2_655 ?
O26 Cs5A O21 75.6(6) 2_745 2_645 ?
O26 Cs5A O21 144.1(4) 2_745 4_576 ?
O26 Cs5A O27 60.7(3) 2_745 2_645 ?
O26 Cs5A O28 69.1(5) 2_745 2_645 ?
O26 Cs5A O28 168.0(12) 2_745 4_576 ?
O27 Cs5A B7 155.7(9) 2_645 4_576 ?
O27 Cs5A B11 103.9(3) 2_645 4_576 ?
O27 Cs5A O5 135.4(10) 2_645 4_576 ?
O27 Cs5A O16 92.9(4) 2_645 2_655 ?
O27 Cs5A O21 76.2(6) 2_645 2_645 ?
O28 Cs5A B6 97.1(4) 4_576 2_645 ?
O28 Cs5A B7 117.4(8) 2_645 4_576 ?
O28 Cs5A B7 48.5(2) 4_576 4_576 ?
O28 Cs5A B11 101.2(5) 2_645 4_576 ?
O28 Cs5A B11 20.32(18) 4_576 4_576 ?
O28 Cs5A O5 95.7(8) 2_645 4_576 ?
O28 Cs5A O5 53.7(3) 4_576 4_576 ?
O28 Cs5A O16 87.8(5) 4_576 2_655 ?
O28 Cs5A O16 131.0(3) 2_645 2_655 ?
O28 Cs5A O21 92.4(7) 4_576 2_645 ?
O28 Cs5A O21 37.2(4) 2_645 2_645 ?
O28 Cs5A O21 40.33(18) 4_576 4_576 ?
O28 Cs5A O27 40.0(3) 2_645 2_645 ?
O28 Cs5A O27 117.5(5) 4_576 2_645 ?
O28 Cs5A O28 101.7(7) 4_576 2_645 ?
Al1 Cs6A Cs4A 77.9(4) 4_676 4_676 ?
B3 Cs6A Al1 130.4(2) 4_776 4_676 ?
B3 Cs6A O14 20.71(16) 4_776 4_776 ?
B3 Cs6A Cs4A 58.7(3) 4_776 4_676 ?
B4 Cs6A Al1 45.13(18) 4_676 4_676 ?
B4 Cs6A B3 99.6(4) 4_676 4_776 ?
B4 Cs6A O12 109.4(3) 4_676 4_776 ?
B4 Cs6A O14 79.0(3) 4_676 4_776 ?
B4 Cs6A Cs4A 78.4(4) 4_676 4_676 ?
B8 Cs6A Al1 48.2(2) 2_655 4_676 ?
B8 Cs6A B3 178.4(4) 2_655 4_776 ?
B8 Cs6A B4 79.8(3) 2_655 4_676 ?
B8 Cs6A O12 156.5(6) 2_655 4_776 ?
B8 Cs6A O14 158.8(4) 2_655 4_776 ?
B8 Cs6A Cs4A 119.6(5) 2_655 4_676 ?
O8 Cs6A Al1 71.0(3) 2_655 4_676 ?
O8 Cs6A B3 158.6(3) 2_655 4_776 ?
O8 Cs6A B4 97.4(3) 2_655 4_676 ?
O8 Cs6A B8 22.85(19) 2_655 2_655 ?
O8 Cs6A O10 87.4(4) 2_655 4_676 ?
O8 Cs6A O11 94.1(3) 2_655 4_676 ?
O8 Cs6A O12 152.2(5) 2_655 4_776 ?
O8 Cs6A O14 164.1(5) 2_655 4_776 ?
O8 Cs6A Cs4A 138.5(6) 2_655 4_676 ?
O10 Cs6A Al1 56.6(2) 4_676 4_676 ?
O10 Cs6A B3 104.7(3) 4_676 4_776 ?
O10 Cs6A B4 92.9(3) 4_676 4_676 ?
O10 Cs6A B8 73.9(4) 4_676 2_655 ?
O10 Cs6A O12 83.9(3) 4_676 4_776 ?
O10 Cs6A O14 108.1(2) 4_676 4_776 ?
O10 Cs6A Cs4A 52.1(3) 4_676 4_676 ?
O11 Cs6A Al1 27.48(13) 4_676 4_676 ?
O11 Cs6A B3 106.5(3) 4_676 4_776 ?
O11 Cs6A B4 22.21(17) 4_676 4_676 ?
O11 Cs6A B8 72.4(3) 4_676 2_655 ?
O11 Cs6A O10 70.8(3) 4_676 4_676 ?
O11 Cs6A O12 107.7(2) 4_676 4_776 ?
O11 Cs6A O14 88.1(3) 4_676 4_776 ?
O11 Cs6A Cs4A 66.6(4) 4_676 4_676 ?
O12 Cs6A Al1 123.7(2) 4_776 4_676 ?
O12 Cs6A B3 22.42(17) 4_776 4_776 ?
O12 Cs6A O14 38.11(16) 4_776 4_776 ?
O12 Cs6A Cs4A 45.8(4) 4_776 4_676 ?
O14 Cs6A Al1 114.4(2) 4_776 4_676 ?
O14 Cs6A Cs4A 56.4(2) 4_776 4_676 ?
O19 Cs6A Al1 27.18(15) 2_655 4_676 ?
O19 Cs6A B3 157.0(3) 2_655 4_776 ?
O19 Cs6A B4 60.2(3) 2_655 4_676 ?
O19 Cs6A B8 21.8(2) 2_655 2_655 ?
O19 Cs6A O8 44.2(2) 2_655 2_655 ?
O19 Cs6A O10 68.2(4) 2_655 4_676 ?
O19 Cs6A O11 50.6(2) 2_655 4_676 ?
O19 Cs6A O12 148.7(4) 2_655 4_776 ?
O19 Cs6A O14 138.3(4) 2_655 4_776 ?
O19 Cs6A Cs4A 103.6(5) 2_655 4_676 ?
O23 Cs6A Al1 66.6(2) 4_676 4_676 ?
O23 Cs6A B3 85.8(4) 4_676 4_776 ?
O23 Cs6A B4 21.76(18) 4_676 4_676 ?
O23 Cs6A B8 94.1(3) 4_676 2_655 ?
O23 Cs6A O8 106.1(3) 4_676 2_655 ?
O23 Cs6A O10 112.8(3) 4_676 4_676 ?
O23 Cs6A O11 43.37(19) 4_676 4_676 ?
O23 Cs6A O12 101.6(4) 4_676 4_776 ?
O23 Cs6A O14 65.4(3) 4_676 4_776 ?
O23 Cs6A O19 77.7(3) 4_676 2_655 ?
O23 Cs6A Cs4A 85.1(4) 4_676 4_676 ?

loop_
_geom_bond_atom_site_label_1
_geom_bond_atom_site_label_2
_geom_bond_distance
_geom_bond_site_symmetry_2
_geom_bond_publ_flag
Li1 Li2 2.51(2) . ?
Li1 Cs1 4.089(14) 1_455 ?
Li1 Cs4B 3.363(14) 2_655 ?
Li1 Cs5B 3.857(15) 2_655 ?
Li1 B7 2.776(16) 1_455 ?
Li1 B9 2.524(15) . ?
Li1 O6 2.040(13) . ?
Li1 O14 1.907(15) 2 ?
Li1 O26 1.868(15) 1_455 ?
Li1 O27 2.150(14) . ?
Li1 Cs4A 3.327(19) 2_655 ?
Li1 Cs5A 3.898(18) 2_655 ?
Li2 Cs1 4.072(18) 1_455 ?
Li2 Cs1 3.878(15) . ?
Li2 Cs2 4.495(17) 1_455 ?
Li2 Cs6B 4.16(2) 3_776 ?
Li2 B2 2.646(19) 2_655 ?
Li2 O1 1.892(16) 2_655 ?
Li2 O6 2.237(17) . ?
Li2 O14 1.865(16) 2 ?
Li2 O24 2.34(2) 2_655 ?
Li2 Cs6A 4.33(3) 3_776 ?
Cs1 B3 3.419(9) 2_655 ?
Cs1 B5 3.559(9) 2_655 ?
Cs1 B12 3.420(8) 1_655 ?
Cs1 O1 3.064(5) 2_655 ?
Cs1 O2 2.967(5) 2_655 ?
Cs1 O4 3.180(5) 2_655 ?
Cs1 O7 3.232(6) 2_755 ?
Cs1 O13 3.148(5) 1_655 ?
Cs1 O14 3.534(6) 2_655 ?
Cs1 O15 3.004(6) 1_655 ?
Cs1 O22 3.126(5) 1_655 ?
Cs1 O25 3.116(5) . ?
Cs2 B1 3.610(8) 2_655 ?
Cs2 B8 3.589(9) 2_655 ?
Cs2 B10 3.372(8) 2_755 ?
Cs2 B13 3.511(9) 4_776 ?
Cs2 O2 3.013(5) 2_655 ?
Cs2 O4 3.244(5) 2_655 ?
Cs2 O7 3.199(6) 2_755 ?
Cs2 O8 3.232(6) 2_655 ?
Cs2 O9 3.163(5) 4_676 ?
Cs2 O10 3.590(6) 4_676 ?
Cs2 O18 3.296(5) 2_755 ?
Cs2 O24 3.090(5) 2_755 ?
Cs3 B5 3.628(9) 3_665 ?
Cs3 B7 3.455(9) . ?
Cs3 B12 3.503(10) 1_655 ?
Cs3 O4 3.511(5) 3_665 ?
Cs3 O9 3.148(5) 1_655 ?
Cs3 O13 3.334(5) 1_655 ?
Cs3 O15 3.356(6) 1_655 ?
Cs3 O18 3.236(5) 3_665 ?
Cs3 O22 3.178(5) 1_655 ?
Cs3 O25 3.078(5) . ?
Cs3 O26 3.318(5) . ?
Cs3 O28 3.508(6) . ?
Cs4B B5 3.551(10) 2_655 ?
Cs4B B13 3.622(11) 1_655 ?
Cs4B O3 3.142(7) 2_645 ?
Cs4B O5 3.339(7) 2_745 ?
Cs4B O10 3.349(8) . ?
Cs4B O12 2.892(7) 1_655 ?
Cs4B O16 3.029(7) 2_655 ?
Cs4B O17 3.191(7) 2_655 ?
Cs4B O20 3.306(9) 1_655 ?
Cs4B O26 3.439(8) 2_745 ?
Cs4B O27 3.479(7) 2_645 ?
Cs5B B6 3.448(10) 2_645 ?
Cs5B B7 3.772(10) 4_576 ?
Cs5B B11 3.800(10) 4_576 ?
Cs5B B11 3.600(10) 2_645 ?
Cs5B O3 3.168(7) 2_645 ?
Cs5B O5 3.457(7) 4_576 ?
Cs5B O21 3.509(8) 4_576 ?
Cs5B O21 3.505(9) 2_645 ?
Cs5B O26 2.946(6) 2_745 ?
Cs5B O27 3.432(7) 2_645 ?
Cs5B O28 3.185(6) 4_576 ?
Cs5B O28 3.293(7) 2_645 ?
Cs6B B1 3.745(10) 4_676 ?
Cs6B B3 3.582(10) 4_776 ?
Cs6B B4 3.477(9) 4_676 ?
Cs6B B8 3.602(10) 2_655 ?
Cs6B O8 3.216(6) 2_655 ?
Cs6B O8 3.644(9) 4_676 ?
Cs6B O10 3.608(9) 4_676 ?
Cs6B O11 3.348(6) 4_676 ?
Cs6B O12 3.589(7) 4_776 ?
Cs6B O14 3.559(7) 4_776 ?
Cs6B O19 3.096(8) 2_655 ?
Cs6B O23 2.845(7) 4_676 ?
Al1 O11 1.716(6) . ?
Al1 O15 1.730(6) . ?
Al1 O19 1.727(6) 3_565 ?
Al1 O20 1.719(6) . ?
Al1 Cs4A 4.257(18) 1_455 ?
Al1 Cs6A 3.719(11) 4_475 ?
Al2 O3 1.752(5) 1_445 ?
Al2 O7 1.741(6) 1_455 ?
Al2 O17 1.735(5) . ?
Al2 O21 1.717(7) 3_565 ?
Al2 Cs4A 4.269(17) 2_545 ?
Al2 Cs5A 3.911(13) 2_545 ?
B1 O1 1.464(9) . ?
B1 O2 1.488(9) . ?
B1 O8 1.480(10) . ?
B1 O23 1.456(9) . ?
B1 Cs6A 3.929(18) 4_475 ?
B2 O1 1.432(9) . ?
B2 O4 1.476(9) . ?
B2 O18 1.456(10) . ?
B2 O24 1.514(9) . ?
B3 O2 1.386(10) . ?
B3 O12 1.410(10) . ?
B3 O14 1.319(9) . ?
B3 Cs4A 3.701(16) 1_455 ?
B3 Cs6A 3.663(15) 4_375 ?
B4 O11 1.335(9) . ?
B4 O12 1.397(9) . ?
B4 O23 1.343(9) . ?
B4 Cs4A 3.85(2) 1_455 ?
B4 Cs6A 3.531(14) 4_475 ?
B5 O4 1.330(9) . ?
B5 O16 1.403(9) . ?
B5 O17 1.347(10) . ?
B5 Cs4A 3.72(3) 2_645 ?
B6 O3 1.351(9) . ?
B6 O5 1.383(9) . ?
B6 O27 1.368(9) . ?
B6 Cs4A 3.60(2) 2_655 ?
B6 Cs5A 3.491(15) 2_655 ?
B7 O5 1.432(9) . ?
B7 O25 1.374(9) . ?
B7 O26 1.307(9) . ?
B7 Cs4A 3.80(3) 2_755 ?
B7 Cs5A 3.785(14) 4_575 ?
B7 Cs5A 3.799(14) 2_755 ?
B8 O8 1.362(10) . ?
B8 O18 1.393(10) . ?
B8 O19 1.325(10) . ?
B8 Cs6A 3.503(15) 2_645 ?
B9 O6 1.446(9) . ?
B9 O25 1.472(9) . ?
B9 O27 1.514(9) . ?
B9 O28 1.490(10) . ?
B10 O7 1.332(9) . ?
B10 O16 1.394(9) . ?
B10 O24 1.365(10) . ?
B10 Cs4A 3.942(16) 2_645 ?
B11 O9 1.371(10) . ?
B11 O21 1.336(11) . ?
B11 O28 1.356(10) . ?
B11 Cs5A 3.82(3) 2_655 ?
B11 Cs5A 3.779(13) 4_575 ?
B12 O10 1.388(9) . ?
B12 O15 1.333(10) . ?
B12 O22 1.356(9) . ?
B13 O10 1.398(10) 1_455 ?
B13 O13 1.355(10) . ?
B13 O20 1.318(10) . ?
B13 Cs4A 3.584(16) 1_455 ?
B14 O6 1.463(8) . ?
B14 O9 1.496(9) . ?
B14 O13 1.507(8) 1_655 ?
B14 O22 1.498(8) . ?
O3 Cs4A 3.03(2) 2_655 ?
O3 Cs5A 3.125(12) 2_655 ?
O5 Cs4A 3.56(3) 2_755 ?
O5 Cs5A 3.801(19) 2_755 ?
O5 Cs5A 3.559(18) 4_575 ?
O8 Cs6A 3.150(11) 2_645 ?
O10 Cs4A 3.22(2) . ?
O10 Cs6A 3.384(17) 4_475 ?
O11 Cs6A 3.312(10) 4_475 ?
O12 Cs4A 2.916(15) 1_455 ?
O12 Cs6A 3.580(11) 4_375 ?
O14 Cs4A 3.569(16) 1_455 ?
O14 Cs6A 3.671(14) 4_375 ?
O16 Cs4A 3.13(2) 2_645 ?
O16 Cs5A 3.62(3) 2_645 ?
O17 Cs4A 3.42(3) 2_645 ?
O19 Cs6A 2.999(13) 2_645 ?
O20 Cs4A 3.314(14) 1_455 ?
O21 Cs5A 3.74(3) 2_655 ?
O21 Cs5A 3.478(12) 4_575 ?
O23 Cs6A 2.977(16) 4_475 ?
O26 Cs4A 3.54(2) 2_755 ?
O26 Cs5A 2.958(11) 2_755 ?
O27 Cs4A 3.35(2) 2_655 ?
O27 Cs5A 3.496(15) 2_655 ?
O28 Cs5A 3.49(3) 2_655 ?
O28 Cs5A 3.203(11) 4_575 ?

loop_
_geom_torsion_atom_site_label_1
_geom_torsion_atom_site_label_2
_geom_torsion_atom_site_label_3
_geom_torsion_atom_site_label_4
_geom_torsion
_geom_torsion_site_symmetry_1
_geom_torsion_site_symmetry_2
_geom_torsion_site_symmetry_3
_geom_torsion_site_symmetry_4
_geom_torsion_publ_flag
Li1 B7 O5 Cs4B -7.8(7) 1_655 . . 2_755 ?
Li1 B7 O5 Cs5B 119.1(6) 1_655 . . 4_575 ?
Li1 B7 O5 B6 -137.0(7) 1_655 . . . ?
Li1 B7 O5 Cs4A -8.1(7) 1_655 . . 2_755 ?
Li1 B7 O5 Cs5A 118.5(7) 1_655 . . 4_575 ?
Li1 B7 O5 Cs5A 55.6(7) 1_655 . . 2_755 ?
Li1 B7 O25 Cs1 5.3(8) 1_655 . . . ?
Li1 B7 O25 Cs3 -74.4(5) 1_655 . . . ?
Li1 B7 O25 B9 173.4(6) 1_655 . . . ?
Li1 B7 O26 Cs3 105.7(6) 1_655 . . . ?
Li1 B7 O26 Cs4B -67.7(6) 1_655 . . 2_755 ?
Li1 B7 O26 Cs5B -139.6(9) 1_655 . . 2_755 ?
Li1 B7 O26 Cs4A -65.1(7) 1_655 . . 2_755 ?
Li1 B7 O26 Cs5A -136.2(10) 1_655 . . 2_755 ?
Li1 B9 O6 Li2 -69.2(7) . . . . ?
Li1 B9 O6 Cs1 -145.0(5) . . . . ?
Li1 B9 O6 B14 123.3(7) . . . . ?
Li1 B9 O25 Cs1 58.8(12) . . . . ?
Li1 B9 O25 Cs3 145.1(10) . . . . ?
Li1 B9 O25 B7 -110.8(11) . . . . ?
Li1 B9 O27 Cs4B -14.7(10) . . . 2_655 ?
Li1 B9 O27 Cs5B -82.9(4) . . . 2_655 ?
Li1 B9 O27 B6 -166.1(7) . . . . ?
Li1 B9 O27 Cs4A -8.2(15) . . . 2_655 ?
Li1 B9 O27 Cs5A -82.1(5) . . . 2_655 ?
Li1 B9 O28 Cs3 -150.4(4) . . . . ?
Li1 B9 O28 Cs5B 127.6(5) . . . 4_575 ?
Li1 B9 O28 Cs5B 44.3(5) . . . 2_655 ?
Li1 B9 O28 B11 -61.0(8) . . . . ?
Li1 B9 O28 Cs5A 44.6(5) . . . 2_655 ?
Li1 B9 O28 Cs5A 132.9(9) . . . 4_575 ?
Li2 B2 O1 Cs1 -104.2(6) 2_645 . . 2_645 ?
Li2 B2 O1 B1 148.0(9) 2_645 . . . ?
Li2 B2 O4 Cs1 28.7(8) 2_645 . . 2_645 ?
Li2 B2 O4 Cs2 115.1(7) 2_645 . . 2_645 ?
Li2 B2 O4 Cs3 -157.7(7) 2_645 . . 3_665 ?
Li2 B2 O4 B5 -72.1(10) 2_645 . . . ?
Li2 B2 O18 Cs2 61.7(7) 2_645 . . 2_745 ?
Li2 B2 O18 Cs3 153.1(6) 2_645 . . 3_665 ?
Li2 B2 O18 B8 -72.2(9) 2_645 . . . ?
Li2 B2 O24 Cs2 -110.1(5) 2_645 . . 2_745 ?
Li2 B2 O24 B10 148.4(8) 2_645 . . . ?
Cs1 Al1 O11 Cs4B 66.02(18) 1_455 . . 1_455 ?
Cs1 Al1 O11 Cs6B -129.41(14) 1_455 . . 4_475 ?
Cs1 Al1 O11 B4 146.1(6) 1_455 . . . ?
Cs1 Al1 O11 Cs6A -126.7(2) 1_455 . . 4_475 ?
Cs1 Al1 O15 Cs3 -83.9(3) 1_455 . . 1_455 ?
Cs1 Al1 O15 B12 174.6(13) 1_455 . . . ?
Cs1 Al1 O20 Cs4B -95.1(2) 1_455 . . 1_455 ?
Cs1 Al1 O20 B13 36.3(12) 1_455 . . . ?
Cs1 Al1 O20 Cs4A -98.1(5) 1_455 . . 1_455 ?
Cs1 Al2 O17 Cs4B 112.4(4) 2_645 . . 2_645 ?
Cs1 Al2 O17 B5 -66.0(7) 2_645 . . . ?
Cs1 Al2 O17 Cs4A 111.5(5) 2_645 . . 2_645 ?
Cs1 B1 O1 Li2 -107.9(7) 2_645 . . 2_645 ?
Cs1 B1 O1 B2 110.0(6) 2_645 . . . ?
Cs1 B1 O2 Cs2 -95.4(2) 2_645 . . 2_645 ?
Cs1 B1 O2 B3 106.6(7) 2_645 . . . ?
Cs1 B1 O8 Cs2 22.2(6) 2_645 . . 2_645 ?
Cs1 B1 O8 Cs6B 113.5(6) 2_645 . . 2_645 ?
Cs1 B1 O8 Cs6B -158.6(5) 2_645 . . 4_475 ?
Cs1 B1 O8 B8 -73.9(9) 2_645 . . . ?
Cs1 B1 O8 Cs6A 107.7(9) 2_645 . . 2_645 ?
Cs1 B1 O23 Cs6B 146.2(3) 2_645 . . 4_475 ?
Cs1 B1 O23 B4 -76.4(8) 2_645 . . . ?
Cs1 B1 O23 Cs6A 147.8(3) 2_645 . . 4_475 ?
Cs1 B2 O1 Li2 104.2(6) 2_645 . . 2_645 ?
Cs1 B2 O1 B1 -107.8(6) 2_645 . . . ?
Cs1 B2 O4 Cs2 86.36(19) 2_645 . . 2_645 ?
Cs1 B2 O4 Cs3 173.6(2) 2_645 . . 3_665 ?
Cs1 B2 O4 B5 -100.8(7) 2_645 . . . ?
Cs1 B2 O18 Cs2 171.5(7) 2_645 . . 2_745 ?
Cs1 B2 O18 Cs3 -97.1(8) 2_645 . . 3_665 ?
Cs1 B2 O18 B8 37.6(12) 2_645 . . . ?
Cs1 B2 O24 Li2 -62.2(5) 2_645 . . 2_645 ?
Cs1 B2 O24 Cs2 -172.31(16) 2_645 . . 2_745 ?
Cs1 B2 O24 B10 86.2(7) 2_645 . . . ?
Cs1 B3 O2 Cs2 99.6(4) 2_645 . . 2_645 ?
Cs1 B3 O2 B1 -108.9(7) 2_645 . . . ?
Cs1 B3 O12 Cs4B -108.8(5) 2_645 . . 1_455 ?
Cs1 B3 O12 Cs6B 179.1(6) 2_645 . . 4_375 ?
Cs1 B3 O12 B4 51.3(11) 2_645 . . . ?
Cs1 B3 O12 Cs4A -113.3(8) 2_645 . . 1_455 ?
Cs1 B3 O12 Cs6A 179.6(6) 2_645 . . 4_375 ?
Cs1 B3 O14 Li1 80.9(7) 2_645 . . 2_545 ?
Cs1 B3 O14 Li2 -70.3(14) 2_645 . . 2_545 ?
Cs1 B3 O14 Cs4B 133.9(2) 2_645 . . 1_455 ?
Cs1 B3 O14 Cs6B -154.5(2) 2_645 . . 4_375 ?
Cs1 B3 O14 Cs4A 137.3(5) 2_645 . . 1_455 ?
Cs1 B3 O14 Cs6A -157.6(3) 2_645 . . 4_375 ?
Cs1 B5 O4 Cs2 -87.9(5) 2_645 . . 2_645 ?
Cs1 B5 O4 Cs3 -168.23(16) 2_645 . . 3_665 ?
Cs1 B5 O4 B2 101.2(7) 2_645 . . . ?
Cs1 B5 O16 Cs3 -144.0(5) 2_645 . . 3_665 ?
Cs1 B5 O16 Cs4B 80.2(5) 2_645 . . 2_645 ?
Cs1 B5 O16 B10 -53.5(9) 2_645 . . . ?
Cs1 B5 O16 Cs4A 78.0(6) 2_645 . . 2_645 ?
Cs1 B5 O16 Cs5A 151.5(4) 2_645 . . 2_645 ?
Cs1 B5 O17 Cs4B -105.0(2) 2_645 . . 2_645 ?
Cs1 B5 O17 Al2 73.8(7) 2_645 . . . ?
Cs1 B5 O17 Cs4A -104.4(3) 2_645 . . 2_645 ?
Cs1 B9 O6 Li1 145.0(5) . . . . ?
Cs1 B9 O6 Li2 75.8(6) . . . . ?
Cs1 B9 O6 B14 -91.7(5) . . . . ?
Cs1 B9 O25 Cs3 86.3(3) . . . . ?
Cs1 B9 O25 B7 -169.6(8) . . . . ?
Cs1 B9 O27 Li1 -97.8(5) . . . . ?
Cs1 B9 O27 Cs4B -112.5(9) . . . 2_655 ?
Cs1 B9 O27 Cs5B 179.3(3) . . . 2_655 ?
Cs1 B9 O27 B6 96.1(6) . . . . ?
Cs1 B9 O27 Cs4A -105.9(15) . . . 2_655 ?
Cs1 B9 O27 Cs5A -179.9(3) . . . 2_655 ?
Cs1 B9 O28 Cs3 -14.7(4) . . . . ?
Cs1 B9 O28 Cs5B -96.7(6) . . . 4_575 ?
Cs1 B9 O28 Cs5B -180.0(3) . . . 2_655 ?
Cs1 B9 O28 B11 74.8(8) . . . . ?
Cs1 B9 O28 Cs5A -179.7(3) . . . 2_655 ?
Cs1 B9 O28 Cs5A -91.4(10) . . . 4_575 ?
Cs1 B10 O7 Cs2 -82.5(3) 2_745 . . 2_745 ?
Cs1 B10 O7 Al2 168.7(9) 2_745 . . 1_655 ?
Cs1 B10 O16 Cs3 -162.7(8) 2_745 . . 3_665 ?
Cs1 B10 O16 Cs4B -4.5(12) 2_745 . . 2_645 ?
Cs1 B10 O16 B5 120.3(9) 2_745 . . . ?
Cs1 B10 O16 Cs4A -5.9(12) 2_745 . . 2_645 ?
Cs1 B10 O16 Cs5A -88.5(10) 2_745 . . 2_645 ?
Cs1 B10 O24 Li2 -49.7(8) 2_745 . . 2_645 ?
Cs1 B10 O24 Cs2 74.11(11) 2_745 . . 2_745 ?
Cs1 B10 O24 B2 -175.0(6) 2_745 . . . ?
Cs1 B12 O10 Cs2 -177.3(14) 1_455 . . 4_475 ?
Cs1 B12 O10 Cs4B 10.4(18) 1_455 . . . ?
Cs1 B12 O10 Cs6B 97.5(16) 1_455 . . 4_475 ?
Cs1 B12 O10 B13 -95.6(16) 1_455 . . 1_655 ?
Cs1 B12 O10 Cs4A 14.5(19) 1_455 . . . ?
Cs1 B12 O10 Cs6A 98.7(16) 1_455 . . 4_475 ?
Cs1 B12 O15 Cs3 76.06(16) 1_455 . . 1_455 ?
Cs1 B12 O15 Al1 -175.4(11) 1_455 . . . ?
Cs1 B12 O22 Cs3 -77.81(12) 1_455 . . 1_455 ?
Cs1 B12 O22 B14 176.4(6) 1_455 . . . ?
Cs1 B13 O13 Cs2 148.10(19) 1_455 . . 4_375 ?
Cs1 B13 O13 Cs3 83.9(3) 1_455 . . 1_455 ?
Cs1 B13 O13 B14 -138.1(7) 1_455 . . 1_455 ?
Cs1 B13 O20 Cs4B 96.46(19) 1_455 . . 1_455 ?
Cs1 B13 O20 Al1 -38.0(13) 1_455 . . . ?
Cs1 B13 O20 Cs4A 100.3(6) 1_455 . . 1_455 ?
Cs2 Al2 O17 Cs1 58.71(10) 2_645 . . 2_645 ?
Cs2 Al2 O17 Cs4B 171.1(3) 2_645 . . 2_645 ?
Cs2 Al2 O17 B5 -7.3(8) 2_645 . . . ?
Cs2 Al2 O17 Cs4A 170.2(4) 2_645 . . 2_645 ?
Cs2 B1 O1 Li2 -174.8(6) 2_645 . . 2_645 ?
Cs2 B1 O1 Cs1 -66.9(2) 2_645 . . 2_645 ?
Cs2 B1 O1 B2 43.1(6) 2_645 . . . ?
Cs2 B1 O2 Cs1 95.4(2) 2_645 . . 2_645 ?
Cs2 B1 O2 B3 -158.0(8) 2_645 . . . ?
Cs2 B1 O8 Cs6B 91.3(6) 2_645 . . 2_645 ?
Cs2 B1 O8 Cs6B 179.18(18) 2_645 . . 4_475 ?
Cs2 B1 O8 B8 -96.1(7) 2_645 . . . ?
Cs2 B1 O8 Cs6A 85.5(8) 2_645 . . 2_645 ?
Cs2 B1 O23 Cs6B -104.7(11) 2_645 . . 4_475 ?
Cs2 B1 O23 B4 32.7(17) 2_645 . . . ?
Cs2 B1 O23 Cs6A -103.2(12) 2_645 . . 4_475 ?
Cs2 B2 O1 Li2 -46.5(7) 2_745 . . 2_645 ?
Cs2 B2 O1 Li2 172.7(6) 2_645 . . 2_645 ?
Cs2 B2 O1 Cs1 -150.7(3) 2_745 . . 2_645 ?
Cs2 B2 O1 Cs1 68.5(2) 2_645 . . 2_645 ?
Cs2 B2 O1 B1 101.5(6) 2_745 . . . ?
Cs2 B2 O1 B1 -39.2(6) 2_645 . . . ?
Cs2 B2 O4 Cs1 150.7(4) 2_745 . . 2_645 ?
Cs2 B2 O4 Cs1 -86.36(19) 2_645 . . 2_645 ?
Cs2 B2 O4 Cs2 -122.9(4) 2_745 . . 2_645 ?
Cs2 B2 O4 Cs3 -35.7(5) 2_745 . . 3_665 ?
Cs2 B2 O4 Cs3 87.2(2) 2_645 . . 3_665 ?
Cs2 B2 O4 B5 172.8(8) 2_645 . . . ?
Cs2 B2 O4 B5 49.9(9) 2_745 . . . ?
Cs2 B2 O18 Cs2 -168.72(17) 2_645 . . 2_745 ?
Cs2 B2 O18 Cs3 -77.3(2) 2_645 . . 3_665 ?
Cs2 B2 O18 Cs3 91.4(2) 2_745 . . 3_665 ?
Cs2 B2 O18 B8 57.4(6) 2_645 . . . ?
Cs2 B2 O18 B8 -133.9(7) 2_745 . . . ?
Cs2 B2 O24 Li2 110.1(5) 2_745 . . 2_645 ?
Cs2 B2 O24 Li2 -134.0(17) 2_645 . . 2_645 ?
Cs2 B2 O24 Cs2 115.8(16) 2_645 . . 2_745 ?
Cs2 B2 O24 B10 -101.5(7) 2_745 . . . ?
Cs2 B2 O24 B10 14(2) 2_645 . . . ?
Cs2 B8 O8 Cs6B -89.3(2) 2_645 . . 2_645 ?
Cs2 B8 O8 Cs6B 176.0(2) 2_645 . . 4_475 ?
Cs2 B8 O8 B1 95.3(6) 2_645 . . . ?
Cs2 B8 O8 Cs6A -85.7(3) 2_645 . . 2_645 ?
Cs2 B8 O18 Cs2 172.1(2) 2_645 . . 2_745 ?
Cs2 B8 O18 Cs3 66.7(4) 2_645 . . 3_665 ?
Cs2 B8 O18 B2 -63.3(6) 2_645 . . . ?
Cs2 B8 O19 Cs6B 58.8(5) 2_645 . . 2_645 ?
Cs2 B8 O19 Al1 -81.0(14) 2_645 . . 3_565 ?
Cs2 B8 O19 Cs6A 54.8(5) 2_645 . . 2_645 ?
Cs2 B10 O7 Cs1 82.5(3) 2_745 . . 2_745 ?
Cs2 B10 O7 Al2 -108.8(7) 2_745 . . 1_655 ?
Cs2 B10 O16 Cs3 -10.4(7) 2_745 . . 3_665 ?
Cs2 B10 O16 Cs4B 147.7(5) 2_745 . . 2_645 ?
Cs2 B10 O16 B5 -87.5(9) 2_745 . . . ?
Cs2 B10 O16 Cs4A 146.4(5) 2_745 . . 2_645 ?
Cs2 B10 O16 Cs5A 63.7(8) 2_745 . . 2_645 ?
Cs2 B10 O24 Li2 -123.8(9) 2_745 . . 2_645 ?
Cs2 B10 O24 B2 110.9(7) 2_745 . . . ?
Cs2 B11 O9 Cs3 -102.1(3) 4_475 . . 1_455 ?
Cs2 B11 O9 B14 137.1(7) 4_475 . . . ?
Cs2 B11 O21 Cs5B 163.62(19) 4_475 . . 2_655 ?
Cs2 B11 O21 Cs5B -129.9(2) 4_475 . . 4_575 ?
Cs2 B11 O21 Al2 -23(2) 4_475 . . 3_565 ?
Cs2 B11 O21 Cs5A 162.7(2) 4_475 . . 2_655 ?
Cs2 B11 O21 Cs5A -126.0(6) 4_475 . . 4_575 ?
Cs2 B11 O28 Cs3 11.3(8) 4_475 . . . ?
Cs2 B11 O28 Cs5B 168.5(7) 4_475 . . 2_655 ?
Cs2 B11 O28 Cs5B 95.4(8) 4_475 . . 4_575 ?
Cs2 B11 O28 B9 -77.7(10) 4_475 . . . ?
Cs2 B11 O28 Cs5A 91.4(10) 4_475 . . 4_575 ?
Cs2 B11 O28 Cs5A 170.2(8) 4_475 . . 2_655 ?
Cs2 B13 O13 Cs1 -148.10(19) 4_375 . . 1_455 ?
Cs2 B13 O13 Cs3 -64.2(4) 4_375 . . 1_455 ?
Cs2 B13 O13 B14 73.8(6) 4_375 . . 1_455 ?
Cs2 B13 O20 Cs4B -132.1(2) 4_375 . . 1_455 ?
Cs2 B13 O20 Al1 93.4(12) 4_375 . . . ?
Cs2 B13 O20 Cs4A -128.3(6) 4_375 . . 1_455 ?
Cs3 Al1 O11 Cs4B 123.6(7) 1_455 . . 1_455 ?
Cs3 Al1 O11 Cs6B -71.8(8) 1_455 . . 4_475 ?
Cs3 Al1 O11 B4 -156.4(6) 1_455 . . . ?
Cs3 Al1 O11 Cs6A -69.2(8) 1_455 . . 4_475 ?
Cs3 Al1 O15 Cs1 83.9(3) 1_455 . . 1_455 ?
Cs3 Al1 O15 B12 -101.5(11) 1_455 . . . ?
Cs3 Al1 O20 Cs4B -152.8(2) 1_455 . . 1_455 ?
Cs3 Al1 O20 B13 -21.3(13) 1_455 . . . ?
Cs3 Al1 O20 Cs4A -155.8(5) 1_455 . . 1_455 ?
Cs3 B2 O1 Li2 -159.8(11) 3_665 . . 2_645 ?
Cs3 B2 O1 Cs1 96.0(11) 3_665 . . 2_645 ?
Cs3 B2 O1 B1 -11.8(15) 3_665 . . . ?
Cs3 B2 O4 Cs1 -173.6(2) 3_665 . . 2_645 ?
Cs3 B2 O4 Cs2 -87.2(2) 3_665 . . 2_645 ?
Cs3 B2 O4 B5 85.6(7) 3_665 . . . ?
Cs3 B2 O18 Cs2 -91.4(2) 3_665 . . 2_745 ?
Cs3 B2 O18 B8 134.7(7) 3_665 . . . ?
Cs3 B2 O24 Li2 169.6(5) 3_665 . . 2_645 ?
Cs3 B2 O24 Cs2 59.5(3) 3_665 . . 2_745 ?
Cs3 B2 O24 B10 -42.0(7) 3_665 . . . ?
Cs3 B5 O4 Cs1 168.23(16) 3_665 . . 2_645 ?
Cs3 B5 O4 Cs2 80.3(5) 3_665 . . 2_645 ?
Cs3 B5 O4 B2 -90.5(6) 3_665 . . . ?
Cs3 B5 O16 Cs4B -135.8(2) 3_665 . . 2_645 ?
Cs3 B5 O16 B10 90.5(7) 3_665 . . . ?
Cs3 B5 O16 Cs4A -138.0(4) 3_665 . . 2_645 ?
Cs3 B5 O16 Cs5A -64.5(3) 3_665 . . 2_645 ?
Cs3 B5 O17 Cs1 -138.1(4) 3_665 . . 2_645 ?
Cs3 B5 O17 Cs4B 116.9(3) 3_665 . . 2_645 ?
Cs3 B5 O17 Al2 -64.3(8) 3_665 . . . ?
Cs3 B5 O17 Cs4A 117.5(4) 3_665 . . 2_645 ?
Cs3 B7 O5 Cs4B -147.6(7) . . . 2_755 ?
Cs3 B7 O5 Cs5B -20.7(7) . . . 4_575 ?
Cs3 B7 O5 B6 83.2(10) . . . . ?
Cs3 B7 O5 Cs4A -147.9(7) . . . 2_755 ?
Cs3 B7 O5 Cs5A -84.2(7) . . . 2_755 ?
Cs3 B7 O5 Cs5A -21.3(7) . . . 4_575 ?
Cs3 B7 O25 Cs1 79.7(4) . . . . ?
Cs3 B7 O25 B9 -112.1(6) . . . . ?
Cs3 B7 O26 Li1 -105.7(6) . . . 1_655 ?
Cs3 B7 O26 Cs4B -173.39(18) . . . 2_755 ?
Cs3 B7 O26 Cs5B 114.7(4) . . . 2_755 ?
Cs3 B7 O26 Cs4A -170.8(4) . . . 2_755 ?
Cs3 B7 O26 Cs5A 118.1(6) . . . 2_755 ?
Cs3 B9 O6 Li1 -162.6(5) . . . . ?
Cs3 B9 O6 Li2 128.2(5) . . . . ?
Cs3 B9 O6 Cs1 52.4(2) . . . . ?
Cs3 B9 O6 B14 -39.4(6) . . . . ?
Cs3 B9 O25 Cs1 -86.3(3) . . . . ?
Cs3 B9 O25 B7 104.2(6) . . . . ?
Cs3 B9 O27 Li1 170.0(10) . . . . ?
Cs3 B9 O27 Cs4B 155.3(5) . . . 2_655 ?
Cs3 B9 O27 Cs5B 87.1(10) . . . 2_655 ?
Cs3 B9 O27 B6 3.9(13) . . . . ?
Cs3 B9 O27 Cs4A 161.8(12) . . . 2_655 ?
Cs3 B9 O27 Cs5A 87.9(10) . . . 2_655 ?
Cs3 B9 O28 Cs5B -82.1(4) . . . 4_575 ?
Cs3 B9 O28 Cs5B -165.3(3) . . . 2_655 ?
Cs3 B9 O28 B11 89.4(7) . . . . ?
Cs3 B9 O28 Cs5A -165.1(3) . . . 2_655 ?
Cs3 B9 O28 Cs5A -76.7(9) . . . 4_575 ?
Cs3 B11 O9 Cs2 -69.5(3) . . . 4_475 ?
Cs3 B11 O9 Cs2 102.1(3) 1_455 . . 4_475 ?
Cs3 B11 O9 Cs3 -171.60(18) . . . 1_455 ?
Cs3 B11 O9 B14 67.6(6) . . . . ?
Cs3 B11 O9 B14 -120.8(6) 1_455 . . . ?
Cs3 B11 O21 Cs5B -127.5(3) . . . 2_655 ?
Cs3 B11 O21 Cs5B 155.9(2) 1_455 . . 4_575 ?
Cs3 B11 O21 Cs5B 89.44(17) 1_455 . . 2_655 ?
Cs3 B11 O21 Cs5B -61.0(4) . . . 4_575 ?
Cs3 B11 O21 Al2 -98(2) 1_455 . . 3_565 ?
Cs3 B11 O21 Al2 45(2) . . . 3_565 ?
Cs3 B11 O21 Cs5A 88.6(2) 1_455 . . 2_655 ?
Cs3 B11 O21 Cs5A -57.1(7) . . . 4_575 ?
Cs3 B11 O21 Cs5A -128.4(4) . . . 2_655 ?
Cs3 B11 O21 Cs5A 159.8(6) 1_455 . . 4_575 ?
Cs3 B11 O28 Cs3 138.8(6) 1_455 . . . ?
Cs3 B11 O28 Cs5B -64.0(6) 1_455 . . 2_655 ?
Cs3 B11 O28 Cs5B 157.23(19) . . . 2_655 ?
Cs3 B11 O28 Cs5B 84.1(2) . . . 4_575 ?
Cs3 B11 O28 Cs5B -137.1(5) 1_455 . . 4_575 ?
Cs3 B11 O28 B9 49.8(10) 1_455 . . . ?
Cs3 B11 O28 B9 -89.0(6) . . . . ?
Cs3 B11 O28 Cs5A 80.1(6) . . . 4_575 ?
Cs3 B11 O28 Cs5A 158.9(3) . . . 2_655 ?
Cs3 B11 O28 Cs5A -62.3(7) 1_455 . . 2_655 ?
Cs3 B11 O28 Cs5A -141.0(7) 1_455 . . 4_575 ?
Cs3 B12 O10 Cs2 6.9(6) 1_455 . . 4_475 ?
Cs3 B12 O10 Cs4B -165.4(3) 1_455 . . . ?
Cs3 B12 O10 Cs6B -78.3(7) 1_455 . . 4_475 ?
Cs3 B12 O10 B13 88.6(8) 1_455 . . 1_655 ?
Cs3 B12 O10 Cs4A -161.3(7) 1_455 . . . ?
Cs3 B12 O10 Cs6A -77.1(7) 1_455 . . 4_475 ?
Cs3 B12 O15 Cs1 -76.06(16) 1_455 . . 1_455 ?
Cs3 B12 O15 Al1 108.5(9) 1_455 . . . ?
Cs3 B12 O22 Cs1 77.81(12) 1_455 . . 1_455 ?
Cs3 B12 O22 B14 -105.8(6) 1_455 . . . ?
Cs3 B14 O6 Li1 10.3(7) 1_455 . . . ?
Cs3 B14 O6 Li2 93.8(6) 1_455 . . . ?
Cs3 B14 O6 Cs1 170.4(2) 1_455 . . . ?
Cs3 B14 O6 B9 -98.4(6) 1_455 . . . ?
Cs3 B14 O9 Cs2 -102.0(3) 1_455 . . 4_475 ?
Cs3 B14 O9 B11 124.0(7) 1_455 . . . ?
Cs3 B14 O22 Cs1 -86.7(7) 1_455 . . 1_455 ?
Cs3 B14 O22 B12 100.2(7) 1_455 . . . ?
Cs4B Al1 O11 Cs6B 164.6(2) 1_455 . . 4_475 ?
Cs4B Al1 O11 B4 80.1(7) 1_455 . . . ?
Cs4B Al1 O15 Cs1 -30.3(4) 1_455 . . 1_455 ?
Cs4B Al1 O15 Cs3 -114.16(19) 1_455 . . 1_455 ?
Cs4B Al1 O15 B12 144.3(10) 1_455 . . . ?
Cs4B Al1 O20 B13 131.5(14) 1_455 . . . ?
Cs4B Al2 O17 Cs1 -73.6(2) 2_545 . . 2_645 ?
Cs4B Al2 O17 Cs4B 38.8(5) 2_545 . . 2_645 ?
Cs4B Al2 O17 B5 -139.6(7) 2_545 . . . ?
Cs4B B3 O2 Cs1 123.8(15) 1_455 . . 2_645 ?
Cs4B B3 O2 Cs2 -136.6(13) 1_455 . . 2_645 ?
Cs4B B3 O2 B1 15(2) 1_455 . . . ?
Cs4B B3 O12 Cs6B -72.1(4) 1_455 . . 4_375 ?
Cs4B B3 O12 B4 160.1(10) 1_455 . . . ?
Cs4B B3 O14 Li1 -53.0(7) 1_455 . . 2_545 ?
Cs4B B3 O14 Li2 155.8(14) 1_455 . . 2_545 ?
Cs4B B3 O14 Cs1 -133.9(2) 1_455 . . 2_645 ?
Cs4B B3 O14 Cs6B 71.61(16) 1_455 . . 4_375 ?
Cs4B B4 O11 Cs6B -173.33(18) 1_455 . . 4_475 ?
Cs4B B4 O11 Al1 -85.1(6) 1_455 . . . ?
Cs4B B4 O12 Cs6B 99.2(6) 1_455 . . 4_375 ?
Cs4B B4 O12 B3 -159.5(10) 1_455 . . . ?
Cs4B B4 O23 Cs6B -173.4(12) 1_455 . . 4_475 ?
Cs4B B4 O23 B1 45.4(18) 1_455 . . . ?
Cs4B B5 O4 Cs1 -45.9(15) 2_645 . . 2_645 ?
Cs4B B5 O4 Cs2 -133.9(12) 2_645 . . 2_645 ?
Cs4B B5 O4 Cs3 145.8(15) 2_645 . . 3_665 ?
Cs4B B5 O4 B2 55.3(18) 2_645 . . . ?
Cs4B B5 O16 Cs3 135.8(2) 2_645 . . 3_665 ?
Cs4B B5 O16 B10 -133.7(8) 2_645 . . . ?
Cs4B B5 O17 Cs1 105.0(2) 2_645 . . 2_645 ?
Cs4B B5 O17 Al2 178.8(8) 2_645 . . . ?
Cs4B B6 O3 Cs5B -77.2(2) 2_655 . . 2_655 ?
Cs4B B6 O3 Al2 173.7(7) 2_655 . . 1_665 ?
Cs4B B6 O5 Cs4B 15(3) 2_655 . . 2_755 ?
Cs4B B6 O5 Cs5B -132(2) 2_655 . . 4_575 ?
Cs4B B6 O5 B7 129(2) 2_655 . . . ?
Cs4B B6 O27 Li1 24.9(15) 2_655 . . . ?
Cs4B B6 O27 Cs5B 69.36(15) 2_655 . . 2_655 ?
Cs4B B6 O27 B9 167.5(6) 2_655 . . . ?
Cs4B B7 O5 Cs5B 126.93(19) 2_755 . . 4_575 ?
Cs4B B7 O5 B6 -129.2(7) 2_755 . . . ?
Cs4B B7 O25 Cs1 -61.0(9) 2_755 . . . ?
Cs4B B7 O25 Cs3 -140.7(6) 2_755 . . . ?
Cs4B B7 O25 B9 107.1(8) 2_755 . . . ?
Cs4B B7 O26 Li1 67.7(6) 2_755 . . 1_655 ?
Cs4B B7 O26 Cs3 173.39(18) 2_755 . . . ?
Cs4B B7 O26 Cs5B -71.9(4) 2_755 . . 2_755 ?
Cs4B B10 O7 Cs1 -112.2(3) 2_645 . . 2_745 ?
Cs4B B10 O7 Cs2 165.33(19) 2_645 . . 2_745 ?
Cs4B B10 O7 Al2 56.5(7) 2_645 . . 1_655 ?
Cs4B B10 O16 Cs3 -158.1(4) 2_645 . . 3_665 ?
Cs4B B10 O16 B5 124.8(9) 2_645 . . . ?
Cs4B B10 O24 Li2 57.2(12) 2_645 . . 2_645 ?
Cs4B B10 O24 Cs2 -179.1(6) 2_645 . . 2_745 ?
Cs4B B10 O24 B2 -68.2(10) 2_645 . . . ?
Cs4B B13 O13 Cs1 42.4(8) 1_455 . . 1_455 ?
Cs4B B13 O13 Cs2 -169.5(8) 1_455 . . 4_375 ?
Cs4B B13 O13 Cs3 126.3(6) 1_455 . . 1_455 ?
Cs4B B13 O13 B14 -95.7(8) 1_455 . . 1_455 ?
Cs4B B13 O20 Al1 -134.5(13) 1_455 . . . ?
Cs5B Al2 O17 Cs1 -165.0(3) 2_545 . . 2_645 ?
Cs5B Al2 O17 Cs4B -52.6(6) 2_545 . . 2_645 ?
Cs5B Al2 O17 B5 129.0(7) 2_545 . . . ?
Cs5B B6 O3 Cs4B 132.8(2) 4_575 . . 2_655 ?
Cs5B B6 O3 Cs4B 77.2(2) 2_655 . . 2_655 ?
Cs5B B6 O3 Cs5B 55.7(2) 4_575 . . 2_655 ?
Cs5B B6 O3 Al2 -109.1(6) 2_655 . . 1_665 ?
Cs5B B6 O3 Al2 -53.4(6) 4_575 . . 1_665 ?
Cs5B B6 O5 Cs4B 147.2(4) 4_575 . . 2_755 ?
Cs5B B6 O5 Cs4B 145.7(3) 2_655 . . 2_755 ?
Cs5B B6 O5 Cs5B -1.6(5) 2_655 . . 4_575 ?
Cs5B B6 O5 B7 -98.6(7) 4_575 . . . ?
Cs5B B6 O5 B7 -100.2(7) 2_655 . . . ?
Cs5B B6 O27 Li1 -100.4(16) 4_575 . . . ?
Cs5B B6 O27 Li1 -44.5(16) 2_655 . . . ?
Cs5B B6 O27 Cs4B -69.36(15) 2_655 . . 2_655 ?
Cs5B B6 O27 Cs4B -125.2(3) 4_575 . . 2_655 ?
Cs5B B6 O27 Cs5B -55.9(3) 4_575 . . 2_655 ?
Cs5B B6 O27 B9 42.2(7) 4_575 . . . ?
Cs5B B6 O27 B9 98.1(5) 2_655 . . . ?
Cs5B B7 O5 Cs4B -64.46(17) 2_755 . . 2_755 ?
Cs5B B7 O5 Cs4B -126.93(19) 4_575 . . 2_755 ?
Cs5B B7 O5 Cs5B 62.47(18) 2_755 . . 4_575 ?
Cs5B B7 O5 B6 166.3(6) 2_755 . . . ?
Cs5B B7 O5 B6 103.8(7) 4_575 . . . ?
Cs5B B7 O25 Cs1 144.3(3) 4_575 . . . ?
Cs5B B7 O25 Cs1 83.5(13) 2_755 . . . ?
Cs5B B7 O25 Cs3 64.6(3) 4_575 . . . ?
Cs5B B7 O25 Cs3 3.8(12) 2_755 . . . ?
Cs5B B7 O25 B9 -47.5(7) 4_575 . . . ?
Cs5B B7 O25 B9 -108.4(12) 2_755 . . . ?
Cs5B B7 O26 Li1 178.5(6) 4_575 . . 1_655 ?
Cs5B B7 O26 Li1 139.6(9) 2_755 . . 1_655 ?
Cs5B B7 O26 Cs3 -114.7(4) 2_755 . . . ?
Cs5B B7 O26 Cs3 -75.81(18) 4_575 . . . ?
Cs5B B7 O26 Cs4B 110.8(2) 4_575 . . 2_755 ?
Cs5B B7 O26 Cs4B 71.9(4) 2_755 . . 2_755 ?
Cs5B B7 O26 Cs5B 38.9(5) 4_575 . . 2_755 ?
Cs5B B11 O9 Cs2 141.2(5) 2_655 . . 4_475 ?
Cs5B B11 O9 Cs2 -71.0(19) 4_575 . . 4_475 ?
Cs5B B11 O9 Cs3 -173.0(16) 4_575 . . 1_455 ?
Cs5B B11 O9 Cs3 39.2(7) 2_655 . . 1_455 ?
Cs5B B11 O9 B14 66(2) 4_575 . . . ?
Cs5B B11 O9 B14 -81.6(8) 2_655 . . . ?
Cs5B B11 O21 Cs5B -66.48(18) 4_575 . . 2_655 ?
Cs5B B11 O21 Cs5B 66.48(18) 2_655 . . 4_575 ?
Cs5B B11 O21 Al2 173(2) 2_655 . . 3_565 ?
Cs5B B11 O21 Al2 106(2) 4_575 . . 3_565 ?
Cs5B B11 O28 Cs3 -84.1(2) 4_575 . . . ?
Cs5B B11 O28 Cs3 -157.23(19) 2_655 . . . ?
Cs5B B11 O28 Cs5B 73.1(2) 4_575 . . 2_655 ?
Cs5B B11 O28 Cs5B -73.1(2) 2_655 . . 4_575 ?
Cs5B B11 O28 B9 -173.1(8) 4_575 . . . ?
Cs5B B11 O28 B9 113.7(7) 2_655 . . . ?
Cs6B Al1 O11 Cs4B -164.6(2) 4_475 . . 1_455 ?
Cs6B Al1 O11 B4 -84.5(7) 4_475 . . . ?
Cs6B Al1 O15 Cs1 -163.8(3) 4_475 . . 1_455 ?
Cs6B Al1 O15 Cs3 112.28(15) 4_475 . . 1_455 ?
Cs6B Al1 O15 B12 10.7(11) 4_475 . . . ?
Cs6B Al1 O20 Cs4B 83.2(6) 4_475 . . 1_455 ?
Cs6B Al1 O20 B13 -145.4(10) 4_475 . . . ?
Cs6B B1 O1 Li2 44.4(7) 4_475 . . 2_645 ?
Cs6B B1 O1 Cs1 152.28(18) 4_475 . . 2_645 ?
Cs6B B1 O1 B2 -97.7(6) 4_475 . . . ?
Cs6B B1 O2 Cs1 -138.7(8) 4_475 . . 2_645 ?
Cs6B B1 O2 Cs2 125.9(8) 4_475 . . 2_645 ?
Cs6B B1 O2 B3 -32.1(13) 4_475 . . . ?
Cs6B B1 O8 Cs2 -179.18(18) 4_475 . . 2_645 ?
Cs6B B1 O8 Cs6B -87.9(6) 4_475 . . 2_645 ?
Cs6B B1 O8 B8 84.8(7) 4_475 . . . ?
Cs6B B1 O23 B4 137.4(9) 4_475 . . . ?
Cs6B B3 O2 Cs1 -147.0(3) 4_375 . . 2_645 ?
Cs6B B3 O2 Cs2 -47.3(6) 4_375 . . 2_645 ?
Cs6B B3 O2 B1 104.2(7) 4_375 . . . ?
Cs6B B3 O12 Cs4B 72.1(4) 4_375 . . 1_455 ?
Cs6B B3 O12 B4 -127.8(7) 4_375 . . . ?
Cs6B B3 O14 Li1 -124.6(7) 4_375 . . 2_545 ?
Cs6B B3 O14 Li2 84.2(14) 4_375 . . 2_545 ?
Cs6B B3 O14 Cs1 154.5(2) 4_375 . . 2_645 ?
Cs6B B3 O14 Cs4B -71.61(16) 4_375 . . 1_455 ?
Cs6B B4 O11 Cs4B 173.33(18) 4_475 . . 1_455 ?
Cs6B B4 O11 Al1 88.2(6) 4_475 . . . ?
Cs6B B4 O12 Cs4B -139.3(12) 4_475 . . 1_455 ?
Cs6B B4 O12 Cs6B -40.1(16) 4_475 . . 4_375 ?
Cs6B B4 O12 B3 61.2(17) 4_475 . . . ?
Cs6B B4 O23 B1 -141.1(9) 4_475 . . . ?
Cs6B B8 O8 Cs2 -176.0(2) 4_475 . . 2_645 ?
Cs6B B8 O8 Cs2 89.3(2) 2_645 . . 2_645 ?
Cs6B B8 O8 Cs6B -94.69(18) 2_645 . . 4_475 ?
Cs6B B8 O8 Cs6B 94.69(18) 4_475 . . 2_645 ?
Cs6B B8 O8 B1 -80.7(6) 4_475 . . . ?
Cs6B B8 O8 B1 -175.4(7) 2_645 . . . ?
Cs6B B8 O18 Cs2 134(2) 2_645 . . 2_745 ?
Cs6B B8 O18 Cs2 -50.6(5) 4_475 . . 2_745 ?
Cs6B B8 O18 Cs3 28(2) 2_645 . . 3_665 ?
Cs6B B8 O18 Cs3 -156.0(2) 4_475 . . 3_665 ?
Cs6B B8 O18 B2 74.0(7) 4_475 . . . ?
Cs6B B8 O18 B2 -102(2) 2_645 . . . ?
Cs6B B8 O19 Cs6B -81.3(3) 4_475 . . 2_645 ?
Cs6B B8 O19 Al1 138.9(12) 4_475 . . 3_565 ?
Cs6B B8 O19 Al1 -139.8(15) 2_645 . . 3_565 ?
O1 B1 O2 Cs1 12.5(6) . . . 2_645 ?
O1 B1 O2 Cs2 -82.9(6) . . . 2_645 ?
O1 B1 O2 B3 119.1(7) . . . . ?
O1 B1 O8 Cs2 87.3(5) . . . 2_645 ?
O1 B1 O8 Cs6B 178.5(4) . . . 2_645 ?
O1 B1 O8 Cs6B -93.6(5) . . . 4_475 ?
O1 B1 O8 B8 -8.8(10) . . . . ?
O1 B1 O8 Cs6A 172.8(7) . . . 2_645 ?
O1 B1 O23 Cs6B 83.9(6) . . . 4_475 ?
O1 B1 O23 B4 -138.7(7) . . . . ?
O1 B1 O23 Cs6A 85.4(7) . . . 4_475 ?
O1 B2 O4 Cs1 -18.9(6) . . . 2_645 ?
O1 B2 O4 Cs2 67.4(6) . . . 2_645 ?
O1 B2 O4 Cs3 154.7(5) . . . 3_665 ?
O1 B2 O4 B5 -119.8(8) . . . . ?
O1 B2 O18 Cs2 110.4(5) . . . 2_745 ?
O1 B2 O18 Cs3 -158.2(5) . . . 3_665 ?
O1 B2 O18 B8 -23.5(10) . . . . ?
O1 B2 O24 Li2 -4.8(6) . . . 2_645 ?
O1 B2 O24 Cs2 -115.0(5) . . . 2_745 ?
O1 B2 O24 B10 143.6(7) . . . . ?
O2 B1 O1 Li2 -119.9(8) . . . 2_645 ?
O2 B1 O1 Cs1 -12.0(6) . . . 2_645 ?
O2 B1 O1 B2 98.0(7) . . . . ?
O2 B1 O8 Cs2 -34.4(5) . . . 2_645 ?
O2 B1 O8 Cs6B 144.8(5) . . . 4_475 ?
O2 B1 O8 Cs6B 56.9(9) . . . 2_645 ?
O2 B1 O8 B8 -130.4(7) . . . . ?
O2 B1 O8 Cs6A 51.2(10) . . . 2_645 ?
O2 B1 O23 Cs6B -154.2(5) . . . 4_475 ?
O2 B1 O23 B4 -16.8(11) . . . . ?
O2 B1 O23 Cs6A -152.6(5) . . . 4_475 ?
O2 B3 O12 Cs4B -179.1(5) . . . 1_455 ?
O2 B3 O12 Cs6B 108.8(7) . . . 4_375 ?
O2 B3 O12 B4 -19.0(12) . . . . ?
O2 B3 O12 Cs4A 176.4(8) . . . 1_455 ?
O2 B3 O12 Cs6A 109.3(7) . . . 4_375 ?
O2 B3 O14 Li1 127.0(9) . . . 2_545 ?
O2 B3 O14 Li2 -24.2(19) . . . 2_545 ?
O2 B3 O14 Cs1 46.1(8) . . . 2_645 ?
O2 B3 O14 Cs4B -180.0(9) . . . 1_455 ?
O2 B3 O14 Cs6B -108.4(9) . . . 4_375 ?
O2 B3 O14 Cs4A -176.6(10) . . . 1_455 ?
O2 B3 O14 Cs6A -111.5(9) . . . 4_375 ?
O3 Al2 O17 Cs1 -111.6(2) 1_445 . . 2_645 ?
O3 Al2 O17 Cs4B 0.8(5) 1_445 . . 2_645 ?
O3 Al2 O17 B5 -177.6(7) 1_445 . . . ?
O3 Al2 O17 Cs4A -0.1(6) 1_445 . . 2_645 ?
O3 B6 O5 Cs4B 66.5(8) . . . 2_755 ?
O3 B6 O5 Cs5B -80.8(7) . . . 4_575 ?
O3 B6 O5 B7 -179.4(7) . . . . ?
O3 B6 O5 Cs4A 68.7(9) . . . 2_755 ?
O3 B6 O5 Cs5A -83.4(8) . . . 4_575 ?
O3 B6 O5 Cs5A -30.7(18) . . . 2_755 ?
O3 B6 O27 Li1 9(2) . . . . ?
O3 B6 O27 Cs4B -15.5(7) . . . 2_655 ?
O3 B6 O27 Cs5B 53.9(7) . . . 2_655 ?
O3 B6 O27 B9 152.0(7) . . . . ?
O3 B6 O27 Cs4A -19.1(9) . . . 2_655 ?
O3 B6 O27 Cs5A 50.0(8) . . . 2_655 ?
O4 B2 O1 Li2 124.2(8) . . . 2_645 ?
O4 B2 O1 Cs1 20.0(6) . . . 2_645 ?
O4 B2 O1 B1 -87.7(8) . . . . ?
O4 B2 O18 Cs2 -123.7(5) . . . 2_745 ?
O4 B2 O18 Cs3 -32.3(6) . . . 3_665 ?
O4 B2 O18 B8 102.4(7) . . . . ?
O4 B2 O24 Li2 -125.2(7) . . . 2_645 ?
O4 B2 O24 Cs2 124.7(5) . . . 2_745 ?
O4 B2 O24 B10 23.2(10) . . . . ?
O4 B5 O16 Cs3 -68.0(7) . . . 3_665 ?
O4 B5 O16 Cs4B 156.2(6) . . . 2_645 ?
O4 B5 O16 B10 22.5(11) . . . . ?
O4 B5 O16 Cs4A 154.0(7) . . . 2_645 ?
O4 B5 O16 Cs5A -132.5(7) . . . 2_645 ?
O4 B5 O17 Cs1 -53.2(8) . . . 2_645 ?
O4 B5 O17 Cs4B -158.1(8) . . . 2_645 ?
O4 B5 O17 Al2 20.7(13) . . . . ?
O4 B5 O17 Cs4A -157.5(8) . . . 2_645 ?
O5 B6 O3 Cs4B -168.5(6) . . . 2_655 ?
O5 B6 O3 Cs5B 114.3(7) . . . 2_655 ?
O5 B6 O3 Al2 5.2(11) . . . 1_665 ?
O5 B6 O3 Cs4A -164.5(8) . . . 2_655 ?
O5 B6 O3 Cs5A 116.2(7) . . . 2_655 ?
O5 B6 O27 Li1 -164.1(13) . . . . ?
O5 B6 O27 Cs4B 171.0(7) . . . 2_655 ?
O5 B6 O27 Cs5B -119.6(7) . . . 2_655 ?
O5 B6 O27 B9 -21.5(10) . . . . ?
O5 B6 O27 Cs4A 167.5(9) . . . 2_655 ?
O5 B6 O27 Cs5A -123.4(9) . . . 2_655 ?
O5 B7 O25 Cs1 -144.0(5) . . . . ?
O5 B7 O25 Cs3 136.3(6) . . . . ?
O5 B7 O25 B9 24.1(10) . . . . ?
O5 B7 O26 Li1 114.8(9) . . . 1_655 ?
O5 B7 O26 Cs3 -139.5(7) . . . . ?
O5 B7 O26 Cs4B 47.1(7) . . . 2_755 ?
O5 B7 O26 Cs5B -24.8(11) . . . 2_755 ?
O5 B7 O26 Cs4A 49.7(8) . . . 2_755 ?
O5 B7 O26 Cs5A -21.4(11) . . . 2_755 ?
O6 B9 O25 Cs1 -0.6(8) . . . . ?
O6 B9 O25 Cs3 85.7(6) . . . . ?
O6 B9 O25 B7 -170.1(6) . . . . ?
O6 B9 O27 Li1 -22.5(7) . . . . ?
O6 B9 O27 Cs4B -37.2(13) . . . 2_655 ?
O6 B9 O27 Cs5B -105.4(5) . . . 2_655 ?
O6 B9 O27 B6 171.4(6) . . . . ?
O6 B9 O27 Cs4A -30.6(18) . . . 2_655 ?
O6 B9 O27 Cs5A -104.6(6) . . . 2_655 ?
O6 B9 O28 Cs3 -93.8(5) . . . . ?
O6 B9 O28 Cs5B 100.9(5) . . . 2_655 ?
O6 B9 O28 Cs5B -175.8(4) . . . 4_575 ?
O6 B9 O28 B11 -4.3(10) . . . . ?
O6 B9 O28 Cs5A -170.4(8) . . . 4_575 ?
O6 B9 O28 Cs5A 101.2(6) . . . 2_655 ?
O6 B14 O9 Cs2 156.6(4) . . . 4_475 ?
O6 B14 O9 Cs3 -101.4(5) . . . 1_455 ?
O6 B14 O9 B11 22.6(8) . . . . ?
O6 B14 O22 Cs1 17.1(10) . . . 1_455 ?
O6 B14 O22 Cs3 103.8(5) . . . 1_455 ?
O6 B14 O22 B12 -155.9(7) . . . . ?
O7 Al2 O17 Cs1 10.9(3) 1_455 . . 2_645 ?
O7 Al2 O17 Cs4B 123.3(4) 1_455 . . 2_645 ?
O7 Al2 O17 B5 -55.1(8) 1_455 . . . ?
O7 Al2 O17 Cs4A 122.4(5) 1_455 . . 2_645 ?
O7 B10 O16 Cs3 -104.1(7) . . . 3_665 ?
O7 B10 O16 Cs4B 54.0(9) . . . 2_645 ?
O7 B10 O16 B5 178.9(7) . . . . ?
O7 B10 O16 Cs4A 52.7(9) . . . 2_645 ?
O7 B10 O16 Cs5A -29.9(10) . . . 2_645 ?
O7 B10 O24 Li2 -77.3(12) . . . 2_645 ?
O7 B10 O24 Cs2 46.5(8) . . . 2_745 ?
O7 B10 O24 B2 157.3(7) . . . . ?
O8 B1 O1 Li2 121.1(8) . . . 2_645 ?
O8 B1 O1 Cs1 -131.0(5) . . . 2_645 ?
O8 B1 O1 B2 -21.0(9) . . . . ?
O8 B1 O2 Cs1 133.5(4) . . . 2_645 ?
O8 B1 O2 Cs2 38.1(5) . . . 2_645 ?
O8 B1 O2 B3 -119.9(7) . . . . ?
O8 B1 O23 Cs6B -36.1(7) . . . 4_475 ?
O8 B1 O23 B4 101.3(8) . . . . ?
O8 B1 O23 Cs6A -34.5(8) . . . 4_475 ?
O8 B8 O18 Cs2 -128.0(6) . . . 2_745 ?
O8 B8 O18 Cs3 126.6(7) . . . 3_665 ?
O8 B8 O18 B2 -3.3(11) . . . . ?
O8 B8 O19 Cs6B -12.4(9) . . . 2_645 ?
O8 B8 O19 Al1 -152.3(10) . . . 3_565 ?
O8 B8 O19 Cs6A -16.5(9) . . . 2_645 ?
O9 B11 O21 Cs5B 130.3(8) . . . 2_655 ?
O9 B11 O21 Cs5B -163.2(7) . . . 4_575 ?
O9 B11 O21 Al2 -57(3) . . . 3_565 ?
O9 B11 O21 Cs5A 129.5(8) . . . 2_655 ?
O9 B11 O21 Cs5A -159.3(9) . . . 4_575 ?
O9 B11 O28 Cs3 76.8(7) . . . . ?
O9 B11 O28 Cs5B -126.0(7) . . . 2_655 ?
O9 B11 O28 Cs5B 160.9(6) . . . 4_575 ?
O9 B11 O28 B9 -12.3(12) . . . . ?
O9 B11 O28 Cs5A -124.3(7) . . . 2_655 ?
O9 B11 O28 Cs5A 156.9(8) . . . 4_575 ?
O9 B14 O6 Li1 68.8(7) . . . . ?
O9 B14 O6 Li2 152.3(6) . . . . ?
O9 B14 O6 Cs1 -131.1(4) . . . . ?
O9 B14 O6 B9 -39.9(8) . . . . ?
O9 B14 O22 Cs1 -104.6(8) . . . 1_455 ?
O9 B14 O22 Cs3 -17.9(5) . . . 1_455 ?
O9 B14 O22 B12 82.3(8) . . . . ?
O10 B12 O15 Cs1 157.7(7) . . . 1_455 ?
O10 B12 O15 Cs3 -126.3(8) . . . 1_455 ?
O10 B12 O15 Al1 -17.7(16) . . . . ?
O10 B12 O22 Cs1 -159.2(8) . . . 1_455 ?
O10 B12 O22 Cs3 123.0(8) . . . 1_455 ?
O10 B12 O22 B14 17.1(12) . . . . ?
O10 B13 O13 Cs1 130.6(6) 1_455 . . 1_455 ?
O10 B13 O13 Cs2 -81.3(7) 1_455 . . 4_375 ?
O10 B13 O13 Cs3 -145.5(6) 1_455 . . 1_455 ?
O10 B13 O13 B14 -7.4(11) 1_455 . . 1_455 ?
O10 B13 O20 Cs4B -48.2(7) 1_455 . . 1_455 ?
O10 B13 O20 Al1 177.3(9) 1_455 . . . ?
O10 B13 O20 Cs4A -44.3(9) 1_455 . . 1_455 ?
O11 Al1 O15 Cs1 -101.4(4) . . . 1_455 ?
O11 Al1 O15 Cs3 174.8(2) . . . 1_455 ?
O11 Al1 O15 B12 73.2(11) . . . . ?
O11 Al1 O20 Cs4B 17.2(4) . . . 1_455 ?
O11 Al1 O20 B13 148.7(12) . . . . ?
O11 Al1 O20 Cs4A 14.3(6) . . . 1_455 ?
O11 B4 O12 Cs4B -18.5(10) . . . 1_455 ?
O11 B4 O12 Cs6B 80.7(9) . . . 4_375 ?
O11 B4 O12 B3 -178.0(7) . . . . ?
O11 B4 O12 Cs4A -14.9(12) . . . 1_455 ?
O11 B4 O12 Cs6A 76.5(9) . . . 4_375 ?
O11 B4 O23 Cs6B -21.4(9) . . . 4_475 ?
O11 B4 O23 B1 -162.6(8) . . . . ?
O11 B4 O23 Cs6A -20.4(9) . . . 4_475 ?
O12 B3 O2 Cs1 125.6(7) . . . 2_645 ?
O12 B3 O2 Cs2 -134.7(6) . . . 2_645 ?
O12 B3 O2 B1 16.7(11) . . . . ?
O12 B3 O14 Li1 -55.0(12) . . . 2_545 ?
O12 B3 O14 Li2 153.8(13) . . . 2_545 ?
O12 B3 O14 Cs1 -135.9(9) . . . 2_645 ?
O12 B3 O14 Cs4B -2.0(7) . . . 1_455 ?
O12 B3 O14 Cs6B 69.6(8) . . . 4_375 ?
O12 B3 O14 Cs4A 1.4(9) . . . 1_455 ?
O12 B3 O14 Cs6A 66.5(8) . . . 4_375 ?
O12 B4 O11 Cs4B 12.6(7) . . . 1_455 ?
O12 B4 O11 Cs6B -160.7(7) . . . 4_475 ?
O12 B4 O11 Al1 -72.5(10) . . . . ?
O12 B4 O11 Cs6A -160.3(7) . . . 4_475 ?
O12 B4 O23 Cs6B 156.7(6) . . . 4_475 ?
O12 B4 O23 B1 15.6(12) . . . . ?
O12 B4 O23 Cs6A 157.7(6) . . . 4_475 ?
O13 B13 O20 Cs4B 131.6(8) . . . 1_455 ?
O13 B13 O20 Al1 -2.9(19) . . . . ?
O13 B13 O20 Cs4A 135.4(10) . . . 1_455 ?
O13 B14 O6 Li1 -169.4(6) 1_655 . . . ?
O13 B14 O6 Li2 -85.8(7) 1_655 . . . ?
O13 B14 O6 Cs1 -9.3(5) 1_655 . . . ?
O13 B14 O6 B9 82.0(7) 1_655 . . . ?
O13 B14 O9 Cs2 31.9(6) 1_655 . . 4_475 ?
O13 B14 O9 Cs3 133.9(4) 1_655 . . 1_455 ?
O13 B14 O9 B11 -102.1(7) 1_655 . . . ?
O13 B14 O22 Cs1 140.3(6) 1_655 . . 1_455 ?
O13 B14 O22 Cs3 -133.0(4) 1_655 . . 1_455 ?
O13 B14 O22 B12 -32.8(9) 1_655 . . . ?
O14 B3 O2 Cs1 -56.3(9) . . . 2_645 ?
O14 B3 O2 Cs2 43.4(11) . . . 2_645 ?
O14 B3 O2 B1 -165.1(8) . . . . ?
O14 B3 O12 Cs4B 2.7(10) . . . 1_455 ?
O14 B3 O12 Cs6B -69.4(8) . . . 4_375 ?
O14 B3 O12 B4 162.8(8) . . . . ?
O14 B3 O12 Cs4A -1.8(12) . . . 1_455 ?
O14 B3 O12 Cs6A -68.9(8) . . . 4_375 ?
O15 Al1 O11 Cs4B 107.5(3) . . . 1_455 ?
O15 Al1 O11 Cs6B -87.9(3) . . . 4_475 ?
O15 Al1 O11 B4 -172.4(6) . . . . ?
O15 Al1 O11 Cs6A -85.2(3) . . . 4_475 ?
O15 Al1 O20 Cs4B -108.8(3) . . . 1_455 ?
O15 Al1 O20 B13 22.6(14) . . . . ?
O15 Al1 O20 Cs4A -111.8(6) . . . 1_455 ?
O15 B12 O10 Cs2 98.0(8) . . . 4_475 ?
O15 B12 O10 Cs4B -74.2(9) . . . . ?
O15 B12 O10 Cs6B 12.9(11) . . . 4_475 ?
O15 B12 O10 B13 179.8(8) . . . 1_655 ?
O15 B12 O10 Cs4A -70.1(11) . . . . ?
O15 B12 O10 Cs6A 14.1(12) . . . 4_475 ?
O15 B12 O22 Cs1 28.6(9) . . . 1_455 ?
O15 B12 O22 Cs3 -49.2(9) . . . 1_455 ?
O15 B12 O22 B14 -155.1(7) . . . . ?
O16 B5 O4 Cs1 -118.7(7) . . . 2_645 ?
O16 B5 O4 Cs2 153.3(5) . . . 2_645 ?
O16 B5 O4 Cs3 73.0(7) . . . 3_665 ?
O16 B5 O4 B2 -17.5(11) . . . . ?
O16 B5 O17 Cs1 129.4(7) . . . 2_645 ?
O16 B5 O17 Cs4B 24.5(7) . . . 2_645 ?
O16 B5 O17 Al2 -156.7(6) . . . . ?
O16 B5 O17 Cs4A 25.1(7) . . . 2_645 ?
O16 B10 O7 Cs1 -145.1(6) . . . 2_745 ?
O16 B10 O7 Cs2 132.4(7) . . . 2_745 ?
O16 B10 O7 Al2 23.6(12) . . . 1_655 ?
O16 B10 O24 Li2 105.6(10) . . . 2_645 ?
O16 B10 O24 Cs2 -130.6(7) . . . 2_745 ?
O16 B10 O24 B2 -19.8(11) . . . . ?
O17 B5 O4 Cs1 64.0(9) . . . 2_645 ?
O17 B5 O4 Cs2 -24.0(12) . . . 2_645 ?
O17 B5 O4 Cs3 -104.3(8) . . . 3_665 ?
O17 B5 O4 B2 165.2(8) . . . . ?
O17 B5 O16 Cs3 109.5(7) . . . 3_665 ?
O17 B5 O16 Cs4B -26.2(8) . . . 2_645 ?
O17 B5 O16 B10 -160.0(7) . . . . ?
O17 B5 O16 Cs4A -28.4(9) . . . 2_645 ?
O17 B5 O16 Cs5A 45.1(8) . . . 2_645 ?
O18 B2 O1 Li2 -111.4(8) . . . 2_645 ?
O18 B2 O1 Cs1 144.4(5) . . . 2_645 ?
O18 B2 O1 B1 36.7(9) . . . . ?
O18 B2 O4 Cs1 -145.3(5) . . . 2_645 ?
O18 B2 O4 Cs2 -58.9(6) . . . 2_645 ?
O18 B2 O4 Cs3 28.3(5) . . . 3_665 ?
O18 B2 O4 B5 113.9(8) . . . . ?
O18 B2 O24 Li2 116.0(6) . . . 2_645 ?
O18 B2 O24 Cs2 5.9(6) . . . 2_745 ?
O18 B2 O24 B10 -95.6(8) . . . . ?
O18 B8 O8 Cs2 -74.4(7) . . . 2_645 ?
O18 B8 O8 Cs6B 101.6(7) . . . 4_475 ?
O18 B8 O8 Cs6B -163.7(7) . . . 2_645 ?
O18 B8 O8 B1 20.8(11) . . . . ?
O18 B8 O8 Cs6A -160.1(7) . . . 2_645 ?
O18 B8 O19 Cs6B 163.1(7) . . . 2_645 ?
O18 B8 O19 Al1 23.2(19) . . . 3_565 ?
O18 B8 O19 Cs6A 159.0(7) . . . 2_645 ?
O19 Al1 O11 Cs4B -133.6(3) 3_565 . . 1_455 ?
O19 Al1 O11 Cs6B 31.0(3) 3_565 . . 4_475 ?
O19 Al1 O11 B4 -53.5(7) 3_565 . . . ?
O19 Al1 O11 Cs6A 33.7(4) 3_565 . . 4_475 ?
O19 Al1 O15 Cs1 142.5(3) 3_565 . . 1_455 ?
O19 Al1 O15 Cs3 58.6(3) 3_565 . . 1_455 ?
O19 Al1 O15 B12 -42.9(11) 3_565 . . . ?
O19 Al1 O20 Cs4B 132.0(3) 3_565 . . 1_455 ?
O19 Al1 O20 B13 -96.5(13) 3_565 . . . ?
O19 Al1 O20 Cs4A 129.0(6) 3_565 . . 1_455 ?
O19 B8 O8 Cs2 101.1(8) . . . 2_645 ?
O19 B8 O8 Cs6B 11.8(8) . . . 2_645 ?
O19 B8 O8 Cs6B -82.9(8) . . . 4_475 ?
O19 B8 O8 B1 -163.7(7) . . . . ?
O19 B8 O8 Cs6A 15.4(9) . . . 2_645 ?
O19 B8 O18 Cs2 56.6(10) . . . 2_745 ?
O19 B8 O18 Cs3 -48.8(9) . . . 3_665 ?
O19 B8 O18 B2 -178.8(7) . . . . ?
O20 Al1 O11 Cs4B -14.5(3) . . . 1_455 ?
O20 Al1 O11 Cs6B 150.1(3) . . . 4_475 ?
O20 Al1 O11 B4 65.6(7) . . . . ?
O20 Al1 O11 Cs6A 152.8(3) . . . 4_475 ?
O20 Al1 O15 Cs1 21.9(5) . . . 1_455 ?
O20 Al1 O15 Cs3 -61.9(3) . . . 1_455 ?
O20 Al1 O15 B12 -163.5(10) . . . . ?
O20 B13 O13 Cs1 -49.1(10) . . . 1_455 ?
O20 B13 O13 Cs2 99.0(9) . . . 4_375 ?
O20 B13 O13 Cs3 34.8(11) . . . 1_455 ?
O20 B13 O13 B14 172.9(8) . . . 1_455 ?
O21 Al2 O17 Cs1 129.1(3) 3_565 . . 2_645 ?
O21 Al2 O17 Cs4B -118.5(4) 3_565 . . 2_645 ?
O21 Al2 O17 B5 63.0(8) 3_565 . . . ?
O21 Al2 O17 Cs4A -119.4(5) 3_565 . . 2_645 ?
O21 B11 O9 Cs2 43.5(9) . . . 4_475 ?
O21 B11 O9 Cs3 -58.5(9) . . . 1_455 ?
O21 B11 O9 B14 -179.3(7) . . . . ?
O21 B11 O28 Cs3 -101.6(8) . . . . ?
O21 B11 O28 Cs5B -17.5(9) . . . 4_575 ?
O21 B11 O28 Cs5B 55.7(8) . . . 2_655 ?
O21 B11 O28 B9 169.4(7) . . . . ?
O21 B11 O28 Cs5A -21.4(10) . . . 4_575 ?
O21 B11 O28 Cs5A 57.3(8) . . . 2_655 ?
O22 B12 O10 Cs2 -74.2(9) . . . 4_475 ?
O22 B12 O10 Cs4B 113.5(8) . . . . ?
O22 B12 O10 Cs6B -159.4(6) . . . 4_475 ?
O22 B12 O10 B13 7.5(13) . . . 1_655 ?
O22 B12 O10 Cs4A 117.6(10) . . . . ?
O22 B12 O10 Cs6A -158.2(6) . . . 4_475 ?
O22 B12 O15 Cs1 -30.1(9) . . . 1_455 ?
O22 B12 O15 Cs3 46.0(8) . . . 1_455 ?
O22 B12 O15 Al1 154.5(7) . . . . ?
O22 B14 O6 Li1 -48.8(8) . . . . ?
O22 B14 O6 Li2 34.8(8) . . . . ?
O22 B14 O6 Cs1 111.3(4) . . . . ?
O22 B14 O6 B9 -157.4(6) . . . . ?
O22 B14 O9 Cs2 -83.8(5) . . . 4_475 ?
O22 B14 O9 Cs3 18.2(5) . . . 1_455 ?
O22 B14 O9 B11 142.2(6) . . . . ?
O23 B1 O1 Li2 1.7(10) . . . 2_645 ?
O23 B1 O1 Cs1 109.6(5) . . . 2_645 ?
O23 B1 O1 B2 -140.4(6) . . . . ?
O23 B1 O2 Cs1 -106.8(6) . . . 2_645 ?
O23 B1 O2 Cs2 157.8(5) . . . 2_645 ?
O23 B1 O2 B3 -0.3(10) . . . . ?
O23 B1 O8 Cs2 -154.9(5) . . . 2_645 ?
O23 B1 O8 Cs6B -63.6(9) . . . 2_645 ?
O23 B1 O8 Cs6B 24.3(5) . . . 4_475 ?
O23 B1 O8 B8 109.1(8) . . . . ?
O23 B1 O8 Cs6A -69.3(10) . . . 2_645 ?
O23 B4 O11 Cs4B -169.3(8) . . . 1_455 ?
O23 B4 O11 Cs6B 17.4(8) . . . 4_475 ?
O23 B4 O11 Al1 105.6(9) . . . . ?
O23 B4 O11 Cs6A 17.8(8) . . . 4_475 ?
O23 B4 O12 Cs4B 163.3(6) . . . 1_455 ?
O23 B4 O12 Cs6B -97.5(8) . . . 4_375 ?
O23 B4 O12 B3 3.8(12) . . . . ?
O23 B4 O12 Cs4A 166.9(8) . . . 1_455 ?
O23 B4 O12 Cs6A -101.6(8) . . . 4_375 ?
O24 B2 O1 Li2 6.1(8) . . . 2_645 ?
O24 B2 O1 Cs1 -98.1(5) . . . 2_645 ?
O24 B2 O1 B1 154.2(6) . . . . ?
O24 B2 O4 Cs1 96.9(5) . . . 2_645 ?
O24 B2 O4 Cs2 -176.8(5) . . . 2_645 ?
O24 B2 O4 Cs3 -89.5(5) . . . 3_665 ?
O24 B2 O4 B5 -3.9(10) . . . . ?
O24 B2 O18 Cs2 -5.3(5) . . . 2_745 ?
O24 B2 O18 Cs3 86.1(5) . . . 3_665 ?
O24 B2 O18 B8 -139.2(7) . . . . ?
O24 B10 O7 Cs1 37.8(9) . . . 2_745 ?
O24 B10 O7 Cs2 -44.6(7) . . . 2_745 ?
O24 B10 O7 Al2 -153.4(6) . . . 1_655 ?
O24 B10 O16 Cs3 73.1(7) . . . 3_665 ?
O24 B10 O16 Cs4B -128.8(6) . . . 2_645 ?
O24 B10 O16 B5 -4.0(11) . . . . ?
O24 B10 O16 Cs4A -130.2(7) . . . 2_645 ?
O24 B10 O16 Cs5A 147.2(6) . . . 2_645 ?
O25 B7 O5 Cs4B 134.5(7) . . . 2_755 ?
O25 B7 O5 Cs5B -98.6(7) . . . 4_575 ?
O25 B7 O5 B6 5.2(11) . . . . ?
O25 B7 O5 Cs4A 134.2(7) . . . 2_755 ?
O25 B7 O5 Cs5A -99.2(7) . . . 4_575 ?
O25 B7 O5 Cs5A -162.2(8) . . . 2_755 ?
O25 B7 O26 Li1 -69.0(11) . . . 1_655 ?
O25 B7 O26 Cs3 36.7(8) . . . . ?
O25 B7 O26 Cs4B -136.7(8) . . . 2_755 ?
O25 B7 O26 Cs5B 151.4(6) . . . 2_755 ?
O25 B7 O26 Cs4A -134.1(9) . . . 2_755 ?
O25 B7 O26 Cs5A 154.8(8) . . . 2_755 ?
O25 B9 O6 Li1 145.4(7) . . . . ?
O25 B9 O6 Li2 76.2(8) . . . . ?
O25 B9 O6 Cs1 0.4(6) . . . . ?
O25 B9 O6 B14 -91.3(8) . . . . ?
O25 B9 O27 Li1 -146.6(7) . . . . ?
O25 B9 O27 Cs4B -161.3(6) . . . 2_655 ?
O25 B9 O27 Cs5B 130.5(5) . . . 2_655 ?
O25 B9 O27 B6 47.2(9) . . . . ?
O25 B9 O27 Cs4A -154.8(13) . . . 2_655 ?
O25 B9 O27 Cs5A 131.3(5) . . . 2_655 ?
O25 B9 O28 Cs3 32.1(5) . . . . ?
O25 B9 O28 Cs5B -50.0(8) . . . 4_575 ?
O25 B9 O28 Cs5B -133.2(4) . . . 2_655 ?
O25 B9 O28 B11 121.5(7) . . . . ?
O25 B9 O28 Cs5A -44.6(11) . . . 4_575 ?
O25 B9 O28 Cs5A -133.0(5) . . . 2_655 ?
O26 B7 O5 Cs4B -49.0(8) . . . 2_755 ?
O26 B7 O5 Cs5B 78.0(8) . . . 4_575 ?
O26 B7 O5 B6 -178.2(7) . . . . ?
O26 B7 O5 Cs4A -49.3(8) . . . 2_755 ?
O26 B7 O5 Cs5A 14.4(7) . . . 2_755 ?
O26 B7 O5 Cs5A 77.4(8) . . . 4_575 ?
O26 B7 O25 Cs1 39.7(11) . . . . ?
O26 B7 O25 Cs3 -40.0(9) . . . . ?
O26 B7 O25 B9 -152.2(8) . . . . ?
O27 B6 O3 Cs4B 17.9(8) . . . 2_655 ?
O27 B6 O3 Cs5B -59.3(7) . . . 2_655 ?
O27 B6 O3 Al2 -168.3(5) . . . 1_665 ?
O27 B6 O3 Cs4A 21.9(10) . . . 2_655 ?
O27 B6 O3 Cs5A -57.4(8) . . . 2_655 ?
O27 B6 O5 Cs4B -120.0(7) . . . 2_755 ?
O27 B6 O5 Cs5B 92.7(7) . . . 4_575 ?
O27 B6 O5 B7 -5.9(11) . . . . ?
O27 B6 O5 Cs4A -117.8(7) . . . 2_755 ?
O27 B6 O5 Cs5A 142.8(11) . . . 2_755 ?
O27 B6 O5 Cs5A 90.1(8) . . . 4_575 ?
O27 B9 O6 Li1 23.7(7) . . . . ?
O27 B9 O6 Li2 -45.5(9) . . . . ?
O27 B9 O6 Cs1 -121.3(5) . . . . ?
O27 B9 O6 B14 146.9(6) . . . . ?
O27 B9 O25 Cs1 120.0(5) . . . . ?
O27 B9 O25 Cs3 -153.8(4) . . . . ?
O27 B9 O25 B7 -49.6(9) . . . . ?
O27 B9 O28 Cs3 149.2(4) . . . . ?
O27 B9 O28 Cs5B 67.2(7) . . . 4_575 ?
O27 B9 O28 Cs5B -16.1(6) . . . 2_655 ?
O27 B9 O28 B11 -121.4(7) . . . . ?
O27 B9 O28 Cs5A 72.5(10) . . . 4_575 ?
O27 B9 O28 Cs5A -15.9(6) . . . 2_655 ?
O28 B9 O6 Li1 -92.2(7) . . . . ?
O28 B9 O6 Li2 -161.4(6) . . . . ?
O28 B9 O6 Cs1 122.8(5) . . . . ?
O28 B9 O6 B14 31.1(8) . . . . ?
O28 B9 O25 Cs1 -125.7(4) . . . . ?
O28 B9 O25 Cs3 -39.4(6) . . . . ?
O28 B9 O25 B7 64.7(8) . . . . ?
O28 B9 O27 Li1 97.9(6) . . . . ?
O28 B9 O27 Cs4B 83.2(10) . . . 2_655 ?
O28 B9 O27 Cs5B 15.0(5) . . . 2_655 ?
O28 B9 O27 B6 -68.3(7) . . . . ?
O28 B9 O27 Cs4A 89.7(15) . . . 2_655 ?
O28 B9 O27 Cs5A 15.8(6) . . . 2_655 ?
O28 B11 O9 Cs2 -134.8(6) . . . 4_475 ?
O28 B11 O9 Cs3 123.1(7) . . . 1_455 ?
O28 B11 O9 B14 2.3(11) . . . . ?
O28 B11 O21 Cs5B 15.1(8) . . . 4_575 ?
O28 B11 O21 Cs5B -51.3(7) . . . 2_655 ?
O28 B11 O21 Al2 122(2) . . . 3_565 ?
O28 B11 O21 Cs5A 19.0(10) . . . 4_575 ?
O28 B11 O21 Cs5A -52.2(7) . . . 2_655 ?
Cs4A Al1 O11 B4 76.9(8) 1_455 . . . ?
Cs4A Al1 O11 Cs6A 164.1(5) 1_455 . . 4_475 ?
Cs4A Al1 O15 Cs1 -27.5(6) 1_455 . . 1_455 ?
Cs4A Al1 O15 Cs3 -111.4(4) 1_455 . . 1_455 ?
Cs4A Al1 O15 B12 147.0(10) 1_455 . . . ?
Cs4A Al1 O20 B13 134.4(15) 1_455 . . . ?
Cs4A Al2 O17 Cs1 -74.1(3) 2_545 . . 2_645 ?
Cs4A Al2 O17 B5 -140.1(7) 2_545 . . . ?
Cs4A Al2 O17 Cs4A 37.4(5) 2_545 . . 2_645 ?
Cs4A B3 O2 Cs1 134(2) 1_455 . . 2_645 ?
Cs4A B3 O2 Cs2 -127(2) 1_455 . . 2_645 ?
Cs4A B3 O2 B1 25(3) 1_455 . . . ?
Cs4A B3 O12 B4 164.6(11) 1_455 . . . ?
Cs4A B3 O12 Cs6A -67.1(7) 1_455 . . 4_375 ?
Cs4A B3 O14 Li1 -56.3(9) 1_455 . . 2_545 ?
Cs4A B3 O14 Li2 152.5(15) 1_455 . . 2_545 ?
Cs4A B3 O14 Cs1 -137.3(5) 1_455 . . 2_645 ?
Cs4A B3 O14 Cs6A 65.1(5) 1_455 . . 4_375 ?
Cs4A B4 O11 Al1 -82.1(7) 1_455 . . . ?
Cs4A B4 O11 Cs6A -169.9(5) 1_455 . . 4_475 ?
Cs4A B4 O12 B3 -163.1(12) 1_455 . . . ?
Cs4A B4 O12 Cs6A 91.4(8) 1_455 . . 4_375 ?
Cs4A B4 O23 B1 37(2) 1_455 . . . ?
Cs4A B4 O23 Cs6A 178.7(17) 1_455 . . 4_475 ?
Cs4A B5 O4 Cs1 -51.6(16) 2_645 . . 2_645 ?
Cs4A B5 O4 Cs2 -139.6(13) 2_645 . . 2_645 ?
Cs4A B5 O4 Cs3 140.1(15) 2_645 . . 3_665 ?
Cs4A B5 O4 B2 49.6(18) 2_645 . . . ?
Cs4A B5 O16 Cs3 138.0(4) 2_645 . . 3_665 ?
Cs4A B5 O16 B10 -131.5(9) 2_645 . . . ?
Cs4A B5 O16 Cs5A 73.5(5) 2_645 . . 2_645 ?
Cs4A B5 O17 Cs1 104.4(3) 2_645 . . 2_645 ?
Cs4A B5 O17 Al2 178.2(8) 2_645 . . . ?
Cs4A B6 O3 Al2 169.7(9) 2_655 . . 1_665 ?
Cs4A B6 O3 Cs5A -79.3(7) 2_655 . . 2_655 ?
Cs4A B6 O5 B7 120(2) 2_655 . . . ?
Cs4A B6 O5 Cs4A 8(3) 2_655 . . 2_755 ?
Cs4A B6 O5 Cs5A -144(2) 2_655 . . 4_575 ?
Cs4A B6 O5 Cs5A -91(3) 2_655 . . 2_755 ?
Cs4A B6 O27 Li1 28.4(16) 2_655 . . . ?
Cs4A B6 O27 B9 171.0(8) 2_655 . . . ?
Cs4A B6 O27 Cs5A 69.1(8) 2_655 . . 2_655 ?
Cs4A B7 O5 B6 -128.9(7) 2_755 . . . ?
Cs4A B7 O5 Cs5A 126.6(3) 2_755 . . 4_575 ?
Cs4A B7 O5 Cs5A 63.7(3) 2_755 . . 2_755 ?
Cs4A B7 O25 Cs1 -56.6(11) 2_755 . . . ?
Cs4A B7 O25 Cs3 -136.3(8) 2_755 . . . ?
Cs4A B7 O25 B9 111.6(10) 2_755 . . . ?
Cs4A B7 O26 Li1 65.1(7) 2_755 . . 1_655 ?
Cs4A B7 O26 Cs3 170.8(4) 2_755 . . . ?
Cs4A B7 O26 Cs5A -71.1(7) 2_755 . . 2_755 ?
Cs4A B10 O7 Cs1 -110.4(4) 2_645 . . 2_745 ?
Cs4A B10 O7 Cs2 167.1(3) 2_645 . . 2_745 ?
Cs4A B10 O7 Al2 58.3(8) 2_645 . . 1_655 ?
Cs4A B10 O16 Cs3 -156.8(5) 2_645 . . 3_665 ?
Cs4A B10 O16 B5 126.2(9) 2_645 . . . ?
Cs4A B10 O16 Cs5A -82.6(5) 2_645 . . 2_645 ?
Cs4A B10 O24 Li2 52.2(14) 2_645 . . 2_645 ?
Cs4A B10 O24 Cs2 175.9(9) 2_645 . . 2_745 ?
Cs4A B10 O24 B2 -73.2(12) 2_645 . . . ?
Cs4A B13 O13 Cs1 47.4(11) 1_455 . . 1_455 ?
Cs4A B13 O13 Cs2 -164.5(11) 1_455 . . 4_375 ?
Cs4A B13 O13 Cs3 131.3(9) 1_455 . . 1_455 ?
Cs4A B13 O13 B14 -90.6(12) 1_455 . . 1_455 ?
Cs4A B13 O20 Al1 -138.4(14) 1_455 . . . ?
Cs5A Al2 O17 Cs1 -164.2(4) 2_545 . . 2_645 ?
Cs5A Al2 O17 B5 129.8(7) 2_545 . . . ?
Cs5A Al2 O17 Cs4A -52.7(8) 2_545 . . 2_645 ?
Cs5A B6 O3 Al2 -111.0(7) 2_655 . . 1_665 ?
Cs5A B6 O3 Cs4A 79.3(7) 2_655 . . 2_655 ?
Cs5A B6 O5 B7 -103.5(9) 2_655 . . . ?
Cs5A B6 O5 Cs4A 144.6(7) 2_655 . . 2_755 ?
Cs5A B6 O5 Cs5A 45.2(14) 2_655 . . 2_755 ?
Cs5A B6 O5 Cs5A -7.5(10) 2_655 . . 4_575 ?
Cs5A B6 O27 Li1 -40.7(17) 2_655 . . . ?
Cs5A B6 O27 B9 101.9(8) 2_655 . . . ?
Cs5A B6 O27 Cs4A -69.1(8) 2_655 . . 2_655 ?
Cs5A B7 O5 B6 167.4(7) 2_755 . . . ?
Cs5A B7 O5 B6 104.4(7) 4_575 . . . ?
Cs5A B7 O5 Cs4A -63.7(3) 2_755 . . 2_755 ?
Cs5A B7 O5 Cs4A -126.6(3) 4_575 . . 2_755 ?
Cs5A B7 O5 Cs5A -63.0(3) 4_575 . . 2_755 ?
Cs5A B7 O5 Cs5A 63.0(3) 2_755 . . 4_575 ?
Cs5A B7 O25 Cs1 140.6(6) 4_575 . . . ?
Cs5A B7 O25 Cs1 87.3(16) 2_755 . . . ?
Cs5A B7 O25 Cs3 7.5(15) 2_755 . . . ?
Cs5A B7 O25 Cs3 60.9(6) 4_575 . . . ?
Cs5A B7 O25 B9 -104.6(15) 2_755 . . . ?
Cs5A B7 O25 B9 -51.2(8) 4_575 . . . ?
Cs5A B7 O26 Li1 136.2(10) 2_755 . . 1_655 ?
Cs5A B7 O26 Li1 -178.7(7) 4_575 . . 1_655 ?
Cs5A B7 O26 Cs3 -118.1(6) 2_755 . . . ?
Cs5A B7 O26 Cs3 -73.0(4) 4_575 . . . ?
Cs5A B7 O26 Cs4A 116.2(6) 4_575 . . 2_755 ?
Cs5A B7 O26 Cs4A 71.1(7) 2_755 . . 2_755 ?
Cs5A B7 O26 Cs5A 45.1(10) 4_575 . . 2_755 ?
Cs5A B11 O9 Cs2 -63.9(19) 4_575 . . 4_475 ?
Cs5A B11 O9 Cs2 142.2(5) 2_655 . . 4_475 ?
Cs5A B11 O9 Cs3 40.1(7) 2_655 . . 1_455 ?
Cs5A B11 O9 Cs3 -166.0(16) 4_575 . . 1_455 ?
Cs5A B11 O9 B14 -80.7(8) 2_655 . . . ?
Cs5A B11 O9 B14 73.2(19) 4_575 . . . ?
Cs5A B11 O21 Al2 103(2) 4_575 . . 3_565 ?
Cs5A B11 O21 Al2 174(2) 2_655 . . 3_565 ?
Cs5A B11 O21 Cs5A -71.2(7) 4_575 . . 2_655 ?
Cs5A B11 O21 Cs5A 71.2(7) 2_655 . . 4_575 ?
Cs5A B11 O28 Cs3 -158.9(3) 2_655 . . . ?
Cs5A B11 O28 Cs3 -80.1(6) 4_575 . . . ?
Cs5A B11 O28 B9 112.1(7) 2_655 . . . ?
Cs5A B11 O28 B9 -169.2(10) 4_575 . . . ?
Cs5A B11 O28 Cs5A 78.7(8) 4_575 . . 2_655 ?
Cs5A B11 O28 Cs5A -78.7(8) 2_655 . . 4_575 ?
Cs6A Al1 O11 B4 -87.2(7) 4_475 . . . ?
Cs6A Al1 O15 Cs1 -164.8(3) 4_475 . . 1_455 ?
Cs6A Al1 O15 Cs3 111.3(2) 4_475 . . 1_455 ?
Cs6A Al1 O15 B12 9.8(11) 4_475 . . . ?
Cs6A Al1 O20 B13 -141.9(11) 4_475 . . . ?
Cs6A Al1 O20 Cs4A 83.7(9) 4_475 . . 1_455 ?
Cs6A B1 O1 Li2 42.8(8) 4_475 . . 2_645 ?
Cs6A B1 O1 Cs1 150.7(2) 4_475 . . 2_645 ?
Cs6A B1 O1 B2 -99.2(6) 4_475 . . . ?
Cs6A B1 O2 Cs1 -137.5(7) 4_475 . . 2_645 ?
Cs6A B1 O2 Cs2 127.1(7) 4_475 . . 2_645 ?
Cs6A B1 O2 B3 -30.9(12) 4_475 . . . ?
Cs6A B1 O8 Cs2 -177.2(2) 4_475 . . 2_645 ?
Cs6A B1 O8 B8 86.7(7) 4_475 . . . ?
Cs6A B1 O8 Cs6A -91.7(8) 4_475 . . 2_645 ?
Cs6A B1 O23 B4 135.8(10) 4_475 . . . ?
Cs6A B3 O2 Cs1 -150.2(4) 4_375 . . 2_645 ?
Cs6A B3 O2 Cs2 -50.6(7) 4_375 . . 2_645 ?
Cs6A B3 O2 B1 100.9(7) 4_375 . . . ?
Cs6A B3 O12 B4 -128.3(7) 4_375 . . . ?
Cs6A B3 O12 Cs4A 67.1(7) 4_375 . . 1_455 ?
Cs6A B3 O14 Li1 -121.5(8) 4_375 . . 2_545 ?
Cs6A B3 O14 Li2 87.3(14) 4_375 . . 2_545 ?
Cs6A B3 O14 Cs1 157.6(3) 4_375 . . 2_645 ?
Cs6A B3 O14 Cs4A -65.1(5) 4_375 . . 1_455 ?
Cs6A B4 O11 Al1 87.8(6) 4_475 . . . ?
Cs6A B4 O12 B3 70.4(19) 4_475 . . . ?
Cs6A B4 O12 Cs4A -126.4(16) 4_475 . . 1_455 ?
Cs6A B4 O12 Cs6A -35.0(18) 4_475 . . 4_375 ?
Cs6A B4 O23 B1 -142.2(8) 4_475 . . . ?
Cs6A B8 O8 Cs2 85.7(3) 2_645 . . 2_645 ?
Cs6A B8 O8 B1 -179.0(8) 2_645 . . . ?
Cs6A B8 O18 Cs2 133.5(16) 2_645 . . 2_745 ?
Cs6A B8 O18 Cs3 28(2) 2_645 . . 3_665 ?
Cs6A B8 O18 B2 -101.9(18) 2_645 . . . ?
Cs6A B8 O19 Al1 -135.8(15) 2_645 . . 3_565 ?
